data_7001733
loop_
_publ_author_name
'Stefankiewicz, Artur R.'
'Rogez, Guillaume'
'Harrowfield, Jack'
'Drillon, Marc'
'Lehn, Jean-Marie'

_publ_section_title
;
 Structural features directing the specificity and functionality of
 metallo-supramolecular grid-type architectures
;
_journal_issue 29
_journal_name_full 'Dalton Transactions'
_journal_page_first 5787
_journal_paper_doi 10.1039/b902262g
_journal_year 2009
_chemical_formula_sum 'C324.5 H278 B8 Cu4 F32 N50.5 O8 S8'
_chemical_formula_weight 6218.09
_chemical_name_systematic
;
?
;
_space_group_IT_number 2
_symmetry_cell_setting triclinic
_symmetry_space_group_name_Hall '-P 1'
_symmetry_space_group_name_H-M 'P -1'
_atom_sites_solution_hydrogens geom
_atom_sites_solution_primary direct
_atom_sites_solution_secondary difmap
_audit_creation_method SHELXL-97
_cell_angle_alpha 65.201(5)
_cell_angle_beta 75.390(5)
_cell_angle_gamma 77.363(5)
_cell_formula_units_Z 2
_cell_length_a 24.3653(10)
_cell_length_b 26.5163(10)
_cell_length_c 28.1575(10)
_cell_measurement_reflns_used 47136
_cell_measurement_temperature 173(2)
_cell_measurement_theta_max 27.485
_cell_measurement_theta_min 0.998
_cell_volume 15847.7(13)
_computing_cell_refinement 'Denzo (Nonius B.V., 1998)'
_computing_data_collection 'Collect (Nonius B.V., 1998)'
_computing_data_reduction 'Denzo (Nonius B.V., 1998)'
_computing_structure_refinement 'SHELXL-97 (Sheldrick, 1997)'
_computing_structure_solution 'SHELXS-97 (Sheldrick, 1997)'
_diffrn_ambient_temperature 173(2)
_diffrn_measured_fraction_theta_full 0.981
_diffrn_measured_fraction_theta_max 0.981
_diffrn_measurement_device_type 'Kappa CCD'
_diffrn_measurement_method 'phi&omega scans'
_diffrn_radiation_monochromator graphite
_diffrn_radiation_source 'fine-focus sealed tube'
_diffrn_radiation_type MoK\a
_diffrn_radiation_wavelength 0.71070
_diffrn_reflns_av_R_equivalents 0.0766
_diffrn_reflns_av_sigmaI/netI 0.1846
_diffrn_reflns_limit_h_max 30
_diffrn_reflns_limit_h_min -31
_diffrn_reflns_limit_k_max 34
_diffrn_reflns_limit_k_min -34
_diffrn_reflns_limit_l_max 36
_diffrn_reflns_limit_l_min -36
_diffrn_reflns_number 111163
_diffrn_reflns_theta_full 27.46
_diffrn_reflns_theta_max 27.46
_diffrn_reflns_theta_min 1.30
_exptl_absorpt_coefficient_mu 0.402
_exptl_absorpt_correction_type none
_exptl_crystal_colour brown
_exptl_crystal_density_diffrn 1.303
_exptl_crystal_density_meas ?
_exptl_crystal_density_method .
_exptl_crystal_description prism
_exptl_crystal_F_000 6429
_exptl_crystal_size_max 0.4
_exptl_crystal_size_mid 0.4
_exptl_crystal_size_min 0.4
_refine_diff_density_max 2.171
_refine_diff_density_min -1.142
_refine_diff_density_rms 0.142
_refine_ls_extinction_method none
_refine_ls_goodness_of_fit_ref 1.075
_refine_ls_hydrogen_treatment constr
_refine_ls_matrix_type full
_refine_ls_number_parameters 3924
_refine_ls_number_reflns 71168
_refine_ls_number_restraints 365
_refine_ls_restrained_S_all 1.074
_refine_ls_R_factor_all 0.2929
_refine_ls_R_factor_gt 0.1675
_refine_ls_shift/su_max 0.031
_refine_ls_shift/su_mean 0.000
_refine_ls_structure_factor_coef Fsqd
_refine_ls_weighting_details 'calc w=1/[\s^2^(Fo^2^)+(0.1882P)^2^+69.9855P] where P=(Fo^2^+2Fc^2^)/3'
_refine_ls_weighting_scheme calc
_refine_ls_wR_factor_gt 0.3631
_refine_ls_wR_factor_ref 0.4368
_reflns_number_gt 32734
_reflns_number_total 71168
_reflns_threshold_expression >2sigma(I)
_cod_data_source_file b902262g.txt
_cod_data_source_block as2
_cod_depositor_comments
;
The following automatic conversions were performed:
'_symmetry_cell_setting' value 'Triclinic' changed to 'triclinic'
according to '/home/saulius/struct/CIF-dictionaries/cif_core.dic'
dictionary named 'cif_core.dic' version 2.4.1 from 2010-06-29.

Automatic conversion script
Id: cif_fix_enum 1527 2010-12-29 10:47:43Z saulius 
;
_cod_original_cell_volume 15847.7(15)
_cod_original_sg_symbol_H-M P-1
_cod_original_formula_sum 'C324.50 H278 B8 Cu4 F32 N50.50 O8 S8'
_cod_database_code 7001733

loop_
_symmetry_equiv_pos_as_xyz
'x, y, z'
'-x, -y, -z'

loop_
_atom_site_label
_atom_site_type_symbol
_atom_site_fract_x
_atom_site_fract_y
_atom_site_fract_z
_atom_site_U_iso_or_equiv
_atom_site_adp_type
_atom_site_occupancy
_atom_site_symmetry_multiplicity
_atom_site_calc_flag
_atom_site_refinement_flags
_atom_site_disorder_assembly
_atom_site_disorder_group
C1 C 0.7772(4) 0.5536(4) 0.2803(4) 0.048(2) Uani 1 1 d . . .
H1 H 0.7843 0.5429 0.3151 0.058 Uiso 1 1 calc R . .
C2 C 0.7223(4) 0.5562(4) 0.2744(4) 0.055(2) Uani 1 1 d . . .
H2 H 0.6920 0.5482 0.3043 0.066 Uiso 1 1 calc R . .
C3 C 0.7121(4) 0.5710(5) 0.2228(5) 0.064(3) Uani 1 1 d . . .
H3 H 0.6746 0.5728 0.2174 0.076 Uiso 1 1 calc R . .
C4 C 0.7563(4) 0.5828(4) 0.1810(4) 0.053(2) Uani 1 1 d . . .
H4 H 0.7503 0.5927 0.1459 0.064 Uiso 1 1 calc R . .
C5 C 0.8105(4) 0.5800(3) 0.1902(3) 0.039(2) Uani 1 1 d . . .
C6 C 0.8590(4) 0.5930(3) 0.1487(3) 0.039(2) Uani 1 1 d . . .
H6 H 0.8560 0.6046 0.1125 0.047 Uiso 1 1 calc R . .
C7 C 1.0036(3) 0.5934(3) 0.1501(3) 0.0311(17) Uani 1 1 d . . .
C8 C 1.0574(4) 0.6024(3) 0.1200(3) 0.0365(19) Uani 1 1 d . . .
H8 H 1.0644 0.6142 0.0824 0.044 Uiso 1 1 calc R . .
C9 C 1.1006(3) 0.5932(3) 0.1474(3) 0.0324(17) Uani 1 1 d . . .
C10 C 1.0372(4) 0.5720(3) 0.2265(3) 0.0343(18) Uani 1 1 d . . .
C11 C 1.0279(4) 0.5607(4) 0.2842(3) 0.0385(19) Uani 1 1 d . . .
C12 C 1.0139(4) 0.6059(5) 0.2998(4) 0.057(3) Uani 1 1 d . . .
H12 H 1.0096 0.6429 0.2736 0.069 Uiso 1 1 calc R . .
C13 C 1.0061(5) 0.5981(7) 0.3522(5) 0.082(4) Uani 1 1 d . . .
H13 H 0.9968 0.6295 0.3621 0.098 Uiso 1 1 calc R . .
C14 C 1.0114(5) 0.5484(9) 0.3880(6) 0.093(5) Uani 1 1 d . . .
H14 H 1.0050 0.5442 0.4241 0.111 Uiso 1 1 calc R . .
C15 C 1.0266(5) 0.4980(6) 0.3765(4) 0.084(4) Uani 1 1 d . . .
H15 H 1.0309 0.4616 0.4036 0.101 Uiso 1 1 calc R . .
C16 C 1.0347(4) 0.5070(5) 0.3207(4) 0.057(3) Uani 1 1 d . . .
H16 H 1.0445 0.4762 0.3098 0.068 Uiso 1 1 calc R . .
C17 C 1.2465(4) 0.6019(3) 0.1306(3) 0.042(2) Uani 1 1 d . . .
H17 H 1.2583 0.6134 0.0931 0.050 Uiso 1 1 calc R . .
C18 C 1.2879(4) 0.5947(4) 0.1639(4) 0.042(2) Uani 1 1 d . . .
C19 C 1.3438(4) 0.6004(4) 0.1428(4) 0.061(3) Uani 1 1 d . . .
H19 H 1.3578 0.6085 0.1060 0.073 Uiso 1 1 calc R . .
C20 C 1.3804(5) 0.5939(5) 0.1765(5) 0.075(3) Uani 1 1 d . . .
H20 H 1.4200 0.5970 0.1635 0.090 Uiso 1 1 calc R . .
C21 C 1.3573(5) 0.5831(5) 0.2290(5) 0.068(3) Uani 1 1 d . . .
H21 H 1.3808 0.5803 0.2525 0.082 Uiso 1 1 calc R . .
C22 C 1.3009(4) 0.5763(4) 0.2478(4) 0.053(2) Uani 1 1 d . . .
H22 H 1.2864 0.5669 0.2847 0.064 Uiso 1 1 calc R . .
C23 C 0.9576(4) 0.6189(3) 0.0712(3) 0.042(2) Uani 1 1 d . . .
H23A H 0.9352 0.5964 0.0644 0.050 Uiso 1 1 calc R . .
H23B H 0.9974 0.6147 0.0523 0.050 Uiso 1 1 calc R . .
C24 C 0.9320(4) 0.6806(3) 0.0504(3) 0.0393(19) Uani 1 1 d . . .
C25 C 0.8709(4) 0.7511(3) -0.0117(3) 0.044(2) Uani 1 1 d . . .
H25A H 0.8736 0.7564 -0.0491 0.053 Uiso 1 1 calc R . .
H25B H 0.8937 0.7777 -0.0115 0.053 Uiso 1 1 calc R . .
C26 C 0.8088(5) 0.7645(4) 0.0118(4) 0.058(3) Uani 1 1 d . . .
H26A H 0.7880 0.7333 0.0187 0.070 Uiso 1 1 calc R . .
H26B H 0.7917 0.7985 -0.0150 0.070 Uiso 1 1 calc R . .
C27 C 0.7877(5) 0.8535(4) 0.0480(4) 0.056(3) Uani 1 1 d . . .
C28 C 0.7857(5) 0.8653(4) 0.0984(4) 0.057(3) Uani 1 1 d . . .
C29 C 0.7479(5) 0.8408(4) 0.1445(5) 0.067(3) Uani 1 1 d . . .
H29 H 0.7242 0.8161 0.1455 0.081 Uiso 1 1 calc R . .
C30 C 0.7439(6) 0.8519(5) 0.1897(5) 0.085(4) Uani 1 1 d . . .
H30 H 0.7184 0.8341 0.2215 0.102 Uiso 1 1 calc R . .
C31 C 0.7767(7) 0.8881(5) 0.1882(5) 0.085(4) Uani 1 1 d . . .
H31 H 0.7741 0.8956 0.2189 0.102 Uiso 1 1 calc R . .
C32 C 0.8136(6) 0.9141(4) 0.1422(5) 0.072(3) Uani 1 1 d . . .
H32 H 0.8356 0.9400 0.1413 0.087 Uiso 1 1 calc R . .
C33 C 0.8190(5) 0.9030(4) 0.0976(4) 0.058(3) Uani 1 1 d . . .
H33 H 0.8451 0.9208 0.0663 0.070 Uiso 1 1 calc R . .
C34 C 0.7285(5) 0.8799(5) 0.0314(5) 0.074(3) Uani 1 1 d . . .
C35 C 0.7162(8) 0.9381(6) 0.0148(7) 0.118(6) Uani 1 1 d . . .
H35 H 0.7436 0.9582 0.0156 0.142 Uiso 1 1 calc R . .
C36 C 0.6673(10) 0.9673(9) -0.0024(10) 0.181(11) Uani 1 1 d . . .
H36 H 0.6613 1.0071 -0.0163 0.217 Uiso 1 1 calc R . .
C37 C 0.6243(12) 0.9350(13) 0.0015(14) 0.247(19) Uani 1 1 d . . .
H37 H 0.5884 0.9535 -0.0081 0.297 Uiso 1 1 calc R . .
C38 C 0.6357(8) 0.8755(11) 0.0196(11) 0.180(11) Uani 1 1 d . . .
H38 H 0.6078 0.8538 0.0225 0.216 Uiso 1 1 calc R . .
C39 C 0.6897(6) 0.8498(7) 0.0332(7) 0.112(6) Uani 1 1 d . . .
H39 H 0.6989 0.8103 0.0438 0.134 Uiso 1 1 calc R . .
C40 C 0.8369(5) 0.8743(4) 0.0037(4) 0.061(3) Uani 1 1 d . . .
C41 C 0.8920(6) 0.8608(5) 0.0140(5) 0.074(3) Uani 1 1 d . . .
H41 H 0.8977 0.8408 0.0497 0.089 Uiso 1 1 calc R . .
C42 C 0.9409(8) 0.8760(7) -0.0277(8) 0.114(5) Uani 1 1 d . . .
H42 H 0.9787 0.8679 -0.0208 0.137 Uiso 1 1 calc R . .
C43 C 0.9287(11) 0.9036(8) -0.0793(8) 0.129(7) Uani 1 1 d . . .
H43 H 0.9593 0.9156 -0.1083 0.155 Uiso 1 1 calc R . .
C44 C 0.8742(13) 0.9141(7) -0.0896(8) 0.144(8) Uani 1 1 d . . .
H44 H 0.8675 0.9307 -0.1251 0.173 Uiso 1 1 calc R . .
C45 C 0.8309(8) 0.9003(6) -0.0485(5) 0.106(5) Uani 1 1 d . . .
H45 H 0.7933 0.9092 -0.0561 0.127 Uiso 1 1 calc R . .
C46 C 1.1743(4) 0.6158(4) 0.0642(3) 0.041(2) Uani 1 1 d . . .
H46A H 1.1481 0.6046 0.0496 0.049 Uiso 1 1 calc R . .
H46B H 1.2134 0.5972 0.0560 0.049 Uiso 1 1 calc R . .
C47 C 1.1737(4) 0.6798(4) 0.0384(3) 0.047(2) Uani 1 1 d . . .
C48 C 1.2185(5) 0.7570(4) -0.0337(4) 0.056(3) Uani 1 1 d . . .
H48A H 1.1826 0.7792 -0.0237 0.067 Uiso 1 1 calc R . .
H48B H 1.2240 0.7663 -0.0724 0.067 Uiso 1 1 calc R . .
C49 C 1.2680(5) 0.7736(5) -0.0222(4) 0.066(3) Uani 1 1 d . . .
H49A H 1.2714 0.8137 -0.0440 0.079 Uiso 1 1 calc R . .
H49B H 1.3042 0.7513 -0.0317 0.079 Uiso 1 1 calc R . .
C50 C 1.3082(4) 0.8006(4) 0.0522(4) 0.055(2) Uani 1 1 d . . .
C51 C 1.3015(4) 0.8593(4) 0.0072(4) 0.051(2) Uani 1 1 d . . .
C52 C 1.2490(5) 0.8926(4) 0.0053(5) 0.067(3) Uani 1 1 d . . .
H52 H 1.2170 0.8796 0.0323 0.081 Uiso 1 1 calc R . .
C53 C 1.2430(6) 0.9449(5) -0.0358(6) 0.079(4) Uani 1 1 d . . .
H53 H 1.2068 0.9673 -0.0364 0.095 Uiso 1 1 calc R . .
C54 C 1.2874(6) 0.9644(5) -0.0746(5) 0.081(4) Uani 1 1 d . . .
H54 H 1.2831 1.0009 -0.1016 0.098 Uiso 1 1 calc R . .
C55 C 1.3394(6) 0.9306(5) -0.0749(5) 0.083(4) Uani 1 1 d . . .
H55 H 1.3708 0.9427 -0.1030 0.100 Uiso 1 1 calc R . .
C56 C 1.3449(5) 0.8793(4) -0.0337(4) 0.067(3) Uani 1 1 d . . .
H56 H 1.3810 0.8566 -0.0338 0.081 Uiso 1 1 calc R . .
C57 C 1.3700(5) 0.7714(4) 0.0481(4) 0.060(3) Uani 1 1 d . . .
C58 C 1.4104(5) 0.7928(6) 0.0584(5) 0.077(3) Uani 1 1 d . . .
H58 H 1.3994 0.8250 0.0671 0.093 Uiso 1 1 calc R . .
C59 C 1.4678(6) 0.7677(8) 0.0562(5) 0.098(5) Uani 1 1 d . . .
H59 H 1.4956 0.7834 0.0622 0.117 Uiso 1 1 calc R . .
C60 C 1.4828(7) 0.7203(8) 0.0453(5) 0.102(5) Uani 1 1 d . . .
H60 H 1.5213 0.7027 0.0444 0.123 Uiso 1 1 calc R . .
C61 C 1.4430(8) 0.6980(7) 0.0357(7) 0.115(5) Uani 1 1 d . . .
H61 H 1.4540 0.6654 0.0278 0.138 Uiso 1 1 calc R . .
C62 C 1.3856(6) 0.7236(5) 0.0377(6) 0.089(4) Uani 1 1 d . . .
H62 H 1.3579 0.7076 0.0318 0.107 Uiso 1 1 calc R . .
C63 C 1.2877(5) 0.8003(5) 0.1081(4) 0.065(3) Uani 1 1 d . . .
C64 C 1.2734(7) 0.8493(6) 0.1186(6) 0.094(4) Uani 1 1 d . . .
H64 H 1.2750 0.8853 0.0908 0.113 Uiso 1 1 calc R . .
C65 C 1.2567(7) 0.8424(8) 0.1727(7) 0.108(5) Uani 1 1 d . . .
H65 H 1.2481 0.8750 0.1807 0.130 Uiso 1 1 calc R . .
C66 C 1.2524(6) 0.7933(9) 0.2127(6) 0.104(5) Uani 1 1 d . . .
H66 H 1.2391 0.7911 0.2482 0.125 Uiso 1 1 calc R . .
C67 C 1.2677(6) 0.7445(7) 0.2021(5) 0.090(4) Uani 1 1 d . . .
H67 H 1.2666 0.7088 0.2305 0.108 Uiso 1 1 calc R . .
C68 C 1.2843(5) 0.7484(5) 0.1510(4) 0.065(3) Uani 1 1 d . . .
H68 H 1.2939 0.7150 0.1442 0.078 Uiso 1 1 calc R . .
C71 C 0.8837(4) 0.7072(3) 0.1921(4) 0.048(2) Uani 1 1 d . . .
H71 H 0.8902 0.7075 0.1572 0.057 Uiso 1 1 calc R . .
C72 C 0.8728(5) 0.7583(4) 0.1985(4) 0.056(3) Uani 1 1 d . . .
H72 H 0.8708 0.7928 0.1686 0.068 Uiso 1 1 calc R . .
C73 C 0.8650(4) 0.7579(3) 0.2482(4) 0.052(2) Uani 1 1 d . . .
H73 H 0.8586 0.7923 0.2531 0.062 Uiso 1 1 calc R . .
C74 C 0.8666(4) 0.7071(3) 0.2919(3) 0.0382(19) Uani 1 1 d . . .
H74 H 0.8612 0.7059 0.3270 0.046 Uiso 1 1 calc R . .
C75 C 0.8764(3) 0.6583(3) 0.2821(3) 0.0354(18) Uani 1 1 d . . .
C76 C 0.8781(3) 0.6036(3) 0.3261(3) 0.0317(17) Uani 1 1 d . . .
H76 H 0.8688 0.6010 0.3618 0.038 Uiso 1 1 calc R . .
C77 C 0.9098(3) 0.4621(3) 0.3409(3) 0.0314(17) Uani 1 1 d . . .
C78 C 0.9122(3) 0.4077(3) 0.3780(3) 0.0342(18) Uani 1 1 d . . .
H78 H 0.9015 0.3993 0.4151 0.041 Uiso 1 1 calc R . .
C79 C 0.9310(3) 0.3661(3) 0.3580(3) 0.0339(18) Uani 1 1 d . . .
C80 C 0.9377(3) 0.4308(3) 0.2729(3) 0.0310(17) Uani 1 1 d . . .
C81 C 0.9474(4) 0.4462(3) 0.2138(3) 0.039(2) Uani 1 1 d . . .
C82 C 0.9002(5) 0.4537(3) 0.1909(4) 0.051(2) Uani 1 1 d . . .
H82 H 0.8632 0.4486 0.2121 0.061 Uiso 1 1 calc R . .
C83 C 0.9091(7) 0.4689(4) 0.1359(5) 0.075(4) Uani 1 1 d . . .
H83 H 0.8775 0.4738 0.1197 0.090 Uiso 1 1 calc R . .
C84 C 0.9604(8) 0.4766(4) 0.1056(4) 0.082(4) Uani 1 1 d . . .
H84 H 0.9650 0.4873 0.0683 0.098 Uiso 1 1 calc R . .
C85 C 1.0068(6) 0.4693(4) 0.1283(4) 0.073(4) Uani 1 1 d . . .
H85 H 1.0435 0.4748 0.1065 0.088 Uiso 1 1 calc R . .
C86 C 1.0005(4) 0.4536(3) 0.1837(4) 0.049(2) Uani 1 1 d . . .
H86 H 1.0325 0.4482 0.1996 0.059 Uiso 1 1 calc R . .
C87 C 0.9564(4) 0.2208(4) 0.3920(4) 0.049(2) Uani 1 1 d . . .
H87 H 0.9492 0.2037 0.4298 0.059 Uiso 1 1 calc R . .
C88 C 0.9728(5) 0.1876(4) 0.3582(4) 0.059(3) Uani 1 1 d . . .
C89 C 0.9781(6) 0.1290(4) 0.3801(5) 0.074(3) Uani 1 1 d . . .
H89 H 0.9729 0.1082 0.4175 0.089 Uiso 1 1 calc R . .
C90 C 0.9914(6) 0.1027(4) 0.3441(6) 0.083(4) Uani 1 1 d . . .
H90 H 0.9948 0.0631 0.3565 0.099 Uiso 1 1 calc R . .
C91 C 0.9996(6) 0.1341(4) 0.2914(5) 0.075(3) Uani 1 1 d . . .
H91 H 1.0086 0.1164 0.2667 0.089 Uiso 1 1 calc R . .
C92 C 0.9952(4) 0.1904(4) 0.2734(4) 0.054(2) Uani 1 1 d . . .
H92 H 1.0023 0.2110 0.2361 0.065 Uiso 1 1 calc R . .
C93 C 0.8782(3) 0.5018(3) 0.4110(3) 0.0332(18) Uani 1 1 d . . .
H93A H 0.8939 0.5302 0.4161 0.040 Uiso 1 1 calc R . .
H93B H 0.8936 0.4642 0.4344 0.040 Uiso 1 1 calc R . .
C94 C 0.8136(4) 0.5096(3) 0.4252(3) 0.0357(18) Uani 1 1 d . . .
C95 C 0.7305(4) 0.5482(4) 0.4756(3) 0.044(2) Uani 1 1 d . . .
H95A H 0.7233 0.5407 0.5141 0.053 Uiso 1 1 calc R . .
H95B H 0.7106 0.5222 0.4710 0.053 Uiso 1 1 calc R . .
C96 C 0.7057(4) 0.6090(4) 0.4452(3) 0.045(2) Uani 1 1 d . . .
H96A H 0.7259 0.6352 0.4491 0.055 Uiso 1 1 calc R . .
H96B H 0.6647 0.6152 0.4603 0.055 Uiso 1 1 calc R . .
C97 C 0.6623(4) 0.6872(3) 0.3519(4) 0.047(2) Uani 1 1 d . . .
C98 C 0.6834(4) 0.7386(4) 0.3494(4) 0.055(2) Uani 1 1 d . . .
C99 C 0.7353(5) 0.7377(5) 0.3611(4) 0.063(3) Uani 1 1 d . . .
H99 H 0.7598 0.7034 0.3725 0.076 Uiso 1 1 calc R . .
C100 C 0.7525(6) 0.7878(7) 0.3564(5) 0.091(4) Uani 1 1 d . . .
H100 H 0.7883 0.7862 0.3648 0.109 Uiso 1 1 calc R . .
C101 C 0.7195(9) 0.8367(6) 0.3405(6) 0.100(5) Uani 1 1 d . . .
H101 H 0.7315 0.8697 0.3378 0.120 Uiso 1 1 calc R . .
C102 C 0.6675(8) 0.8388(5) 0.3279(6) 0.098(5) Uani 1 1 d . . .
H102 H 0.6435 0.8735 0.3168 0.118 Uiso 1 1 calc R . .
C103 C 0.6500(6) 0.7905(5) 0.3314(5) 0.077(3) Uani 1 1 d . . .
H103 H 0.6148 0.7930 0.3213 0.093 Uiso 1 1 calc R . .
C104 C 0.6058(4) 0.6741(4) 0.3900(4) 0.049(2) Uani 1 1 d . . .
C105 C 0.5817(5) 0.7007(5) 0.4245(5) 0.067(3) Uani 1 1 d . . .
H105 H 0.5979 0.7311 0.4225 0.080 Uiso 1 1 calc R . .
C106 C 0.5328(5) 0.6826(6) 0.4628(5) 0.081(4) Uani 1 1 d . . .
H106 H 0.5161 0.7005 0.4871 0.097 Uiso 1 1 calc R . .
C107 C 0.5096(5) 0.6386(6) 0.4648(6) 0.083(4) Uani 1 1 d . . .
H107 H 0.4769 0.6261 0.4909 0.099 Uiso 1 1 calc R . .
C108 C 0.5325(6) 0.6127(5) 0.4304(6) 0.078(3) Uani 1 1 d . . .
H108 H 0.5160 0.5826 0.4318 0.094 Uiso 1 1 calc R . .
C109 C 0.5800(5) 0.6311(4) 0.3935(4) 0.063(3) Uani 1 1 d . . .
H109 H 0.5959 0.6134 0.3690 0.075 Uiso 1 1 calc R . .
C110 C 0.6636(5) 0.6945(4) 0.2951(4) 0.057(3) Uani 1 1 d . . .
C111 C 0.6142(6) 0.7041(5) 0.2741(5) 0.089(4) Uani 1 1 d . . .
H111 H 0.5778 0.7039 0.2965 0.107 Uiso 1 1 calc R . .
C112 C 0.6177(8) 0.7139(6) 0.2201(6) 0.111(6) Uani 1 1 d . . .
H112 H 0.5842 0.7202 0.2060 0.133 Uiso 1 1 calc R . .
C113 C 0.6716(8) 0.7141(6) 0.1883(5) 0.094(4) Uani 1 1 d . . .
H113 H 0.6745 0.7204 0.1520 0.112 Uiso 1 1 calc R . .
C114 C 0.7198(6) 0.7057(4) 0.2073(4) 0.073(3) Uani 1 1 d . . .
H114 H 0.7560 0.7060 0.1846 0.088 Uiso 1 1 calc R . .
C115 C 0.7162(5) 0.6967(4) 0.2603(4) 0.055(2) Uani 1 1 d . . .
H115 H 0.7503 0.6918 0.2732 0.066 Uiso 1 1 calc R . .
C116 C 0.9224(4) 0.2894(3) 0.4493(3) 0.043(2) Uani 1 1 d . . .
H11A H 0.9267 0.3179 0.4617 0.052 Uiso 1 1 calc R . .
H11B H 0.9479 0.2548 0.4657 0.052 Uiso 1 1 calc R . .
C117 C 0.8608(4) 0.2773(4) 0.4663(3) 0.044(2) Uani 1 1 d . . .
C118 C 0.7869(5) 0.2363(4) 0.5423(4) 0.065(3) Uani 1 1 d . . .
H11C H 0.7699 0.2555 0.5671 0.079 Uiso 1 1 calc R . .
H11D H 0.7631 0.2503 0.5144 0.079 Uiso 1 1 calc R . .
C119 C 0.7854(6) 0.1760(5) 0.5713(5) 0.083(4) Uani 1 1 d . . .
H11E H 0.7466 0.1697 0.5925 0.099 Uiso 1 1 calc R . .
H11F H 0.8124 0.1617 0.5966 0.099 Uiso 1 1 calc R . .
C120 C 0.7305(7) 0.1212(6) 0.5328(6) 0.098(4) Uani 1 1 d . . .
C121 C 0.6948(6) 0.1797(6) 0.5093(6) 0.088(4) Uani 1 1 d . . .
C122 C 0.7086(8) 0.2121(8) 0.4572(7) 0.127(6) Uani 1 1 d . . .
H122 H 0.7386 0.1986 0.4349 0.152 Uiso 1 1 calc R . .
C123 C 0.6789(8) 0.2650(8) 0.4363(7) 0.131(7) Uani 1 1 d . . .
H123 H 0.6889 0.2872 0.3995 0.157 Uiso 1 1 calc R . .
C124 C 0.6371(7) 0.2855(7) 0.4660(6) 0.103(5) Uani 1 1 d . . .
H124 H 0.6164 0.3213 0.4504 0.124 Uiso 1 1 calc R . .
C125 C 0.6237(7) 0.2547(6) 0.5197(7) 0.097(4) Uani 1 1 d . . .
H125 H 0.5949 0.2700 0.5415 0.117 Uiso 1 1 calc R . .
C126 C 0.6520(6) 0.2019(6) 0.5417(5) 0.081(4) Uani 1 1 d . . .
H126 H 0.6427 0.1805 0.5788 0.097 Uiso 1 1 calc R . .
C127 C 0.7007(7) 0.0858(6) 0.5886(6) 0.090(4) Uani 1 1 d . . .
C128 C 0.6479(7) 0.0735(6) 0.5962(8) 0.122(6) Uani 1 1 d . . .
H128 H 0.6283 0.0887 0.5670 0.146 Uiso 1 1 calc R . .
C129 C 0.6208(8) 0.0391(7) 0.6456(9) 0.123(6) Uani 1 1 d . . .
H129 H 0.5832 0.0318 0.6491 0.148 Uiso 1 1 calc R . .
C130 C 0.6469(11) 0.0152(8) 0.6894(9) 0.129(6) Uani 1 1 d . . .
H130 H 0.6284 -0.0077 0.7234 0.155 Uiso 1 1 calc R . .
C131 C 0.7010(11) 0.0268(6) 0.6808(8) 0.132(7) Uani 1 1 d . . .
H131 H 0.7196 0.0112 0.7107 0.158 Uiso 1 1 calc R . .
C132 C 0.7324(8) 0.0597(6) 0.6320(7) 0.111(5) Uani 1 1 d . . .
H132 H 0.7711 0.0644 0.6280 0.134 Uiso 1 1 calc R . .
C133 C 0.7383(7) 0.0870(7) 0.4989(7) 0.106(5) Uani 1 1 d . . .
C134 C 0.7777(7) 0.0366(7) 0.5124(7) 0.115(5) Uani 1 1 d . . .
H134 H 0.8005 0.0282 0.5382 0.138 Uiso 1 1 calc R . .
C135 C 0.7823(10) 0.0001(7) 0.4876(8) 0.138(7) Uani 1 1 d . . .
H135 H 0.8083 -0.0334 0.4962 0.165 Uiso 1 1 calc R . .
C136 C 0.7470(11) 0.0137(13) 0.4483(12) 0.205(13) Uani 1 1 d . . .
H136 H 0.7498 -0.0111 0.4311 0.246 Uiso 1 1 calc R . .
C137 C 0.7099(10) 0.0621(13) 0.4361(13) 0.237(17) Uani 1 1 d . . .
H137 H 0.6867 0.0706 0.4105 0.284 Uiso 1 1 calc R . .
C138 C 0.7058(9) 0.0989(11) 0.4603(9) 0.159(9) Uani 1 1 d . . .
H138 H 0.6804 0.1328 0.4506 0.190 Uiso 1 1 calc R . .
C141 C 1.1455(4) 0.7054(3) 0.1751(4) 0.046(2) Uani 1 1 d . . .
H141 H 1.1537 0.7008 0.1423 0.055 Uiso 1 1 calc R . .
C142 C 1.1300(5) 0.7604(4) 0.1747(4) 0.060(3) Uani 1 1 d . . .
H142 H 1.1279 0.7921 0.1423 0.072 Uiso 1 1 calc R . .
C143 C 1.1183(5) 0.7661(4) 0.2223(4) 0.064(3) Uani 1 1 d . . .
H143 H 1.1074 0.8023 0.2236 0.076 Uiso 1 1 calc R . .
C144 C 1.1222(4) 0.7196(4) 0.2686(4) 0.051(2) Uani 1 1 d . . .
H144 H 1.1148 0.7234 0.3018 0.061 Uiso 1 1 calc R . .
C145 C 1.1371(4) 0.6679(3) 0.2661(3) 0.040(2) Uani 1 1 d . . .
C146 C 1.1426(4) 0.6165(3) 0.3126(3) 0.041(2) Uani 1 1 d . . .
H146 H 1.1363 0.6167 0.3472 0.049 Uiso 1 1 calc R . .
C147 C 1.1781(3) 0.4748(3) 0.3280(3) 0.0328(17) Uani 1 1 d . . .
C148 C 1.1865(3) 0.4195(3) 0.3634(3) 0.0353(18) Uani 1 1 d . . .
H148 H 1.1836 0.4101 0.4004 0.042 Uiso 1 1 calc R . .
C149 C 1.1992(3) 0.3786(3) 0.3424(3) 0.0334(18) Uani 1 1 d . . .
C150 C 1.1985(3) 0.4457(3) 0.2583(3) 0.0335(18) Uani 1 1 d . . .
C151 C 1.2097(4) 0.4583(3) 0.2001(3) 0.041(2) Uani 1 1 d . . .
C152 C 1.1663(5) 0.4618(4) 0.1750(4) 0.058(3) Uani 1 1 d . . .
H152 H 1.1285 0.4571 0.1944 0.069 Uiso 1 1 calc R . .
C153 C 1.1789(8) 0.4725(4) 0.1203(5) 0.085(5) Uani 1 1 d . . .
H153 H 1.1492 0.4762 0.1023 0.102 Uiso 1 1 calc R . .
C154 C 1.2324(9) 0.4774(5) 0.0938(5) 0.096(5) Uani 1 1 d . . .
H154 H 1.2404 0.4839 0.0570 0.116 Uiso 1 1 calc R . .
C155 C 1.2764(6) 0.4731(5) 0.1185(5) 0.080(4) Uani 1 1 d . . .
H155 H 1.3143 0.4765 0.0989 0.095 Uiso 1 1 calc R . .
C156 C 1.2648(5) 0.4639(4) 0.1716(4) 0.059(3) Uani 1 1 d . . .
H156 H 1.2948 0.4613 0.1888 0.070 Uiso 1 1 calc R . .
C157 C 1.2327(4) 0.2338(4) 0.3758(4) 0.048(2) Uani 1 1 d . . .
H157 H 1.2320 0.2199 0.4130 0.057 Uiso 1 1 calc R . .
C158 C 1.2479(4) 0.1958(4) 0.3471(4) 0.049(2) Uani 1 1 d . . .
C159 C 1.2584(6) 0.1384(4) 0.3747(4) 0.073(3) Uani 1 1 d . . .
H159 H 1.2561 0.1228 0.4121 0.087 Uiso 1 1 calc R . .
C160 C 1.2724(6) 0.1041(4) 0.3457(5) 0.082(4) Uani 1 1 d . . .
H160 H 1.2816 0.0647 0.3630 0.099 Uiso 1 1 calc R . .
C161 C 1.2726(6) 0.1279(4) 0.2923(5) 0.080(4) Uani 1 1 d . . .
H161 H 1.2795 0.1051 0.2722 0.096 Uiso 1 1 calc R . .
C162 C 1.2626(5) 0.1855(4) 0.2677(4) 0.061(3) Uani 1 1 d . . .
H162 H 1.2651 0.2020 0.2302 0.074 Uiso 1 1 calc R . .
C163 C 1.1591(4) 0.5153(4) 0.3980(3) 0.041(2) Uani 1 1 d . . .
H16A H 1.1557 0.4762 0.4235 0.049 Uiso 1 1 calc R . .
H16B H 1.1248 0.5396 0.4075 0.049 Uiso 1 1 calc R . .
C164 C 1.2135(4) 0.5340(3) 0.4011(3) 0.040(2) Uani 1 1 d . . .
C165 C 1.2486(4) 0.5893(4) 0.4364(4) 0.047(2) Uani 1 1 d . . .
H16C H 1.2846 0.5635 0.4349 0.056 Uiso 1 1 calc R . .
H16D H 1.2377 0.5892 0.4728 0.056 Uiso 1 1 calc R . .
C166 C 1.2587(4) 0.6475(4) 0.3972(4) 0.053(2) Uani 1 1 d . . .
H16E H 1.2758 0.6652 0.4138 0.064 Uiso 1 1 calc R . .
H16F H 1.2213 0.6697 0.3898 0.064 Uiso 1 1 calc R . .
C167 C 1.3750(4) 0.6588(4) 0.3443(4) 0.059(3) Uani 1 1 d . . .
C168 C 1.3848(4) 0.6118(4) 0.3972(4) 0.054(2) Uani 1 1 d . . .
C169 C 1.3966(5) 0.5569(4) 0.4015(5) 0.070(3) Uani 1 1 d . . .
H169 H 1.3999 0.5485 0.3712 0.084 Uiso 1 1 calc R . .
C170 C 1.4037(5) 0.5136(6) 0.4507(7) 0.094(4) Uani 1 1 d . . .
H170 H 1.4141 0.4759 0.4536 0.113 Uiso 1 1 calc R . .
C171 C 1.3953(5) 0.5267(7) 0.4954(6) 0.093(5) Uani 1 1 d . . .
H171 H 1.3994 0.4975 0.5289 0.112 Uiso 1 1 calc R . .
C172 C 1.3813(5) 0.5807(6) 0.4916(5) 0.080(3) Uani 1 1 d . . .
H172 H 1.3744 0.5891 0.5224 0.095 Uiso 1 1 calc R . .
C173 C 1.3771(4) 0.6232(5) 0.4425(4) 0.063(3) Uani 1 1 d . . .
H173 H 1.3689 0.6610 0.4397 0.075 Uiso 1 1 calc R . .
C174 C 1.4182(5) 0.6540(5) 0.2950(4) 0.064(3) Uani 1 1 d . . .
C175 C 1.4057(6) 0.6856(6) 0.2443(5) 0.091(4) Uani 1 1 d . . .
H175 H 1.3694 0.7076 0.2403 0.109 Uiso 1 1 calc R . .
C176 C 1.4456(9) 0.6853(8) 0.1997(5) 0.115(6) Uani 1 1 d . . .
H176 H 1.4361 0.7082 0.1656 0.138 Uiso 1 1 calc R . .
C177 C 1.4969(9) 0.6543(8) 0.2021(8) 0.114(6) Uani 1 1 d . . .
H177 H 1.5231 0.6541 0.1708 0.137 Uiso 1 1 calc R . .
C178 C 1.5102(7) 0.6225(8) 0.2520(7) 0.117(5) Uani 1 1 d . . .
H178 H 1.5463 0.6001 0.2557 0.141 Uiso 1 1 calc R . .
C179 C 1.4703(6) 0.6236(6) 0.2968(5) 0.086(4) Uani 1 1 d . . .
H179 H 1.4804 0.6016 0.3307 0.103 Uiso 1 1 calc R . .
C180 C 1.3774(5) 0.7167(4) 0.3414(4) 0.064(3) Uani 1 1 d . . .
C181 C 1.4283(6) 0.7292(5) 0.3456(5) 0.080(4) Uani 1 1 d . . .
H181 H 1.4591 0.6998 0.3536 0.095 Uiso 1 1 calc R . .
C182 C 1.4364(8) 0.7806(8) 0.3391(9) 0.133(7) Uani 1 1 d . . .
H182 H 1.4711 0.7867 0.3442 0.160 Uiso 1 1 calc R . .
C183 C 1.3922(9) 0.8248(8) 0.3245(8) 0.136(7) Uani 1 1 d . . .
H183 H 1.3976 0.8618 0.3176 0.164 Uiso 1 1 calc R . .
C184 C 1.3407(8) 0.8148(5) 0.3201(6) 0.107(5) Uani 1 1 d . . .
H184 H 1.3107 0.8446 0.3103 0.129 Uiso 1 1 calc R . .
C185 C 1.3334(6) 0.7601(5) 0.3302(5) 0.089(4) Uani 1 1 d . . .
H185 H 1.2974 0.7526 0.3293 0.107 Uiso 1 1 calc R . .
C186 C 1.2024(4) 0.3029(3) 0.4311(3) 0.042(2) Uani 1 1 d . . .
H18A H 1.1895 0.2654 0.4490 0.051 Uiso 1 1 calc R . .
H18B H 1.1746 0.3287 0.4454 0.051 Uiso 1 1 calc R . .
C187 C 1.2623(4) 0.2998(4) 0.4423(4) 0.043(2) Uani 1 1 d . . .
C188 C 1.3202(5) 0.2628(5) 0.5113(4) 0.064(3) Uani 1 1 d . . .
H18C H 1.3085 0.2625 0.5477 0.076 Uiso 1 1 calc R . .
H18D H 1.3390 0.2968 0.4886 0.076 Uiso 1 1 calc R . .
C189 C 1.3627(5) 0.2127(5) 0.5126(4) 0.077(3) Uani 1 1 d . . .
H18E H 1.3426 0.1795 0.5252 0.093 Uiso 1 1 calc R . .
H18F H 1.3881 0.2054 0.5379 0.093 Uiso 1 1 calc R . .
C190 C 1.4586(6) 0.1569(6) 0.4606(6) 0.094(4) Uani 1 1 d . . .
C191 C 1.4317(6) 0.1153(6) 0.4577(6) 0.086(4) Uani 1 1 d . . .
C192 C 1.3756(8) 0.1095(7) 0.4659(6) 0.114(5) Uani 1 1 d . . .
H192 H 1.3500 0.1412 0.4687 0.137 Uiso 1 1 calc R . .
C193 C 1.3494(12) 0.0671(8) 0.4710(9) 0.173(11) Uani 1 1 d . . .
H193 H 1.3089 0.0682 0.4784 0.207 Uiso 1 1 calc R . .
C194 C 1.3875(12) 0.0209(10) 0.4641(9) 0.149(8) Uani 1 1 d . . .
H194 H 1.3737 -0.0107 0.4656 0.179 Uiso 1 1 calc R . .
C195 C 1.4447(13) 0.0236(8) 0.4553(8) 0.144(8) Uani 1 1 d . . .
H195 H 1.4705 -0.0068 0.4499 0.173 Uiso 1 1 calc R . .
C196 C 1.4672(8) 0.0664(7) 0.4538(6) 0.111(5) Uani 1 1 d . . .
H196 H 1.5074 0.0638 0.4501 0.133 Uiso 1 1 calc R . .
C197 C 1.4750(6) 0.1439(6) 0.5120(5) 0.085(4) Uani 1 1 d . . .
C198 C 1.5044(6) 0.1762(8) 0.5209(6) 0.106(5) Uani 1 1 d . . .
H198 H 1.5194 0.2074 0.4918 0.127 Uiso 1 1 calc R . .
C199 C 1.5129(7) 0.1648(10) 0.5706(7) 0.146(8) Uani 1 1 d . . .
H199 H 1.5353 0.1876 0.5745 0.176 Uiso 1 1 calc R . .
C200 C 1.4908(8) 0.1225(7) 0.6151(6) 0.109(5) Uani 1 1 d . . .
H200 H 1.4951 0.1175 0.6495 0.131 Uiso 1 1 calc R . .
C201 C 1.4628(7) 0.0882(6) 0.6085(5) 0.092(4) Uani 1 1 d . . .
H201 H 1.4489 0.0573 0.6389 0.111 Uiso 1 1 calc R . .
C202 C 1.4529(6) 0.0961(6) 0.5577(6) 0.088(4) Uani 1 1 d . . .
H202 H 1.4330 0.0713 0.5539 0.106 Uiso 1 1 calc R . .
C203 C 1.5061(6) 0.1765(7) 0.4123(6) 0.102(5) Uani 1 1 d . . .
C204 C 1.4928(8) 0.1948(9) 0.3621(7) 0.140(7) Uani 1 1 d . . .
H204 H 1.4548 0.1965 0.3582 0.168 Uiso 1 1 calc R . .
C205 C 1.5395(11) 0.2121(11) 0.3138(8) 0.167(9) Uani 1 1 d . . .
H205 H 1.5313 0.2263 0.2789 0.201 Uiso 1 1 calc R . .
C206 C 1.5933(11) 0.2068(11) 0.3215(9) 0.163(9) Uani 1 1 d . . .
H206 H 1.6225 0.2187 0.2912 0.195 Uiso 1 1 calc R . .
C207 C 1.6082(10) 0.1851(12) 0.3712(8) 0.175(10) Uani 1 1 d . . .
H207 H 1.6468 0.1813 0.3748 0.209 Uiso 1 1 calc R . .
C208 C 1.5647(8) 0.1686(9) 0.4164(8) 0.135(7) Uani 1 1 d . . .
H208 H 1.5748 0.1518 0.4507 0.162 Uiso 1 1 calc R . .
C211 C 0.8250(5) 0.2981(6) 0.3162(5) 0.082(4) Uani 1 1 d . . .
H211 H 0.8259 0.2875 0.3527 0.098 Uiso 1 1 calc R . .
C212 C 0.7722(6) 0.3044(8) 0.3009(7) 0.121(6) Uani 1 1 d . . .
H212 H 0.7383 0.2967 0.3268 0.145 Uiso 1 1 calc R . .
C213 C 0.7709(6) 0.3221(8) 0.2470(6) 0.110(5) Uani 1 1 d . . .
H213 H 0.7356 0.3282 0.2356 0.132 Uiso 1 1 calc R . .
C214 C 0.8198(5) 0.3305(6) 0.2112(5) 0.081(4) Uani 1 1 d . . .
H214 H 0.8194 0.3426 0.1744 0.097 Uiso 1 1 calc R . .
C215 C 0.8716(5) 0.3213(4) 0.2289(4) 0.060(3) Uani 1 1 d . . .
C216 C 0.9242(4) 0.3283(4) 0.1925(4) 0.045(2) Uani 1 1 d . . .
H216 H 0.9256 0.3359 0.1561 0.054 Uiso 1 1 calc R . .
C217 C 1.0695(4) 0.3254(3) 0.1967(3) 0.0361(19) Uani 1 1 d . . .
C218 C 1.1229(4) 0.3301(3) 0.1655(3) 0.040(2) Uani 1 1 d . . .
H218 H 1.1296 0.3347 0.1292 0.048 Uiso 1 1 calc R . .
C219 C 1.1666(4) 0.3274(3) 0.1905(3) 0.039(2) Uani 1 1 d . . .
C220 C 1.1042(4) 0.3133(3) 0.2687(3) 0.0318(18) Uani 1 1 d . . .
C221 C 1.0924(4) 0.3009(4) 0.3271(3) 0.046(2) Uani 1 1 d . . .
C222 C 1.0748(4) 0.3446(5) 0.3456(4) 0.065(3) Uani 1 1 d . . .
H222 H 1.0703 0.3825 0.3212 0.078 Uiso 1 1 calc R . .
C223 C 1.0641(5) 0.3314(10) 0.4002(6) 0.108(6) Uani 1 1 d . . .
H223 H 1.0529 0.3611 0.4125 0.129 Uiso 1 1 calc R . .
C224 C 1.0687(7) 0.2799(12) 0.4354(7) 0.129(9) Uani 1 1 d . . .
H224 H 1.0603 0.2725 0.4724 0.154 Uiso 1 1 calc R . .
C225 C 1.0859(6) 0.2364(9) 0.4178(6) 0.123(7) Uani 1 1 d . . .
H225 H 1.0901 0.1989 0.4431 0.147 Uiso 1 1 calc R . .
C226 C 1.0978(5) 0.2465(5) 0.3620(4) 0.069(3) Uani 1 1 d . . .
H226 H 1.1087 0.2165 0.3500 0.083 Uiso 1 1 calc R . .
C227 C 1.3130(4) 0.3309(4) 0.1732(4) 0.051(2) Uani 1 1 d . . .
H227 H 1.3288 0.3351 0.1375 0.062 Uiso 1 1 calc R . .
C228 C 1.3485(4) 0.3260(4) 0.2107(4) 0.052(2) Uani 1 1 d . . .
C229 C 1.4056(5) 0.3292(6) 0.1963(5) 0.077(3) Uani 1 1 d . . .
H229 H 1.4249 0.3346 0.1610 0.092 Uiso 1 1 calc R . .
C230 C 1.4351(5) 0.3244(6) 0.2346(6) 0.086(4) Uani 1 1 d . . .
H230 H 1.4750 0.3267 0.2258 0.103 Uiso 1 1 calc R . .
C231 C 1.4067(5) 0.3166(5) 0.2842(5) 0.077(3) Uani 1 1 d . . .
H231 H 1.4265 0.3125 0.3109 0.092 Uiso 1 1 calc R . .
C232 C 1.3477(5) 0.3144(4) 0.2962(4) 0.058(3) Uani 1 1 d . . .
H232 H 1.3276 0.3097 0.3311 0.070 Uiso 1 1 calc R . .
C233 C 1.0252(4) 0.3380(3) 0.1203(3) 0.041(2) Uani 1 1 d . . .
H23C H 1.0613 0.3528 0.0984 0.049 Uiso 1 1 calc R . .
H23D H 0.9928 0.3650 0.1054 0.049 Uiso 1 1 calc R . .
C234 C 1.0237(4) 0.2807(4) 0.1190(4) 0.047(2) Uani 1 1 d . . .
C235 C 0.9889(4) 0.2327(4) 0.0768(4) 0.052(2) Uani 1 1 d . . .
H23E H 1.0181 0.2018 0.0929 0.062 Uiso 1 1 calc R . .
H23F H 0.9960 0.2406 0.0383 0.062 Uiso 1 1 calc R . .
C236 C 0.9303(5) 0.2145(4) 0.1018(4) 0.058(3) Uani 1 1 d . . .
H23G H 0.9278 0.1814 0.0951 0.070 Uiso 1 1 calc R . .
H23H H 0.9010 0.2450 0.0852 0.070 Uiso 1 1 calc R . .
C237 C 0.8543(5) 0.1561(4) 0.1977(4) 0.067(3) Uani 1 1 d . . .
C238 C 0.8705(5) 0.1118(5) 0.1727(5) 0.070(3) Uani 1 1 d . . .
C239 C 0.9213(6) 0.0762(5) 0.1768(8) 0.113(6) Uani 1 1 d . . .
H239 H 0.9467 0.0768 0.1972 0.135 Uiso 1 1 calc R . .
C240 C 0.9344(9) 0.0406(7) 0.1515(11) 0.159(10) Uani 1 1 d . . .
H240 H 0.9696 0.0165 0.1545 0.191 Uiso 1 1 calc R . .
C241 C 0.9010(11) 0.0374(8) 0.1227(9) 0.143(9) Uani 1 1 d . . .
H241 H 0.9118 0.0108 0.1066 0.172 Uiso 1 1 calc R . .
C242 C 0.8512(9) 0.0725(6) 0.1163(6) 0.108(5) Uani 1 1 d . . .
H242 H 0.8273 0.0712 0.0950 0.130 Uiso 1 1 calc R . .
C243 C 0.8357(7) 0.1097(5) 0.1412(5) 0.088(4) Uani 1 1 d . . .
H243 H 0.8009 0.1344 0.1368 0.105 Uiso 1 1 calc R . .
C244 C 0.7993(5) 0.1905(6) 0.1899(5) 0.071(3) Uani 1 1 d . . .
C245 C 0.7486(8) 0.1649(8) 0.2158(7) 0.119(6) Uani 1 1 d . . .
H245 H 0.7496 0.1269 0.2402 0.143 Uiso 1 1 calc R . .
C246 C 0.6962(8) 0.1991(13) 0.2033(11) 0.157(9) Uani 1 1 d . . .
H246 H 0.6626 0.1812 0.2169 0.189 Uiso 1 1 calc R . .
C247 C 0.6902(9) 0.2526(11) 0.1751(10) 0.135(8) Uani 1 1 d . . .
H247 H 0.6531 0.2730 0.1721 0.162 Uiso 1 1 calc R . .
C248 C 0.7393(8) 0.2801(8) 0.1490(6) 0.109(5) Uani 1 1 d . . .
H248 H 0.7367 0.3187 0.1264 0.131 Uiso 1 1 calc R . .
C249 C 0.7920(6) 0.2476(6) 0.1581(5) 0.081(4) Uani 1 1 d . . .
H249 H 0.8254 0.2658 0.1414 0.098 Uiso 1 1 calc R . .
C250 C 0.8532(6) 0.1308(6) 0.2591(5) 0.089(4) Uani 1 1 d . . .
C251 C 0.8565(11) 0.0740(8) 0.2890(6) 0.162(9) Uani 1 1 d . . .
H251 H 0.8624 0.0482 0.2722 0.194 Uiso 1 1 calc R . .
C252 C 0.8511(12) 0.0549(9) 0.3437(8) 0.184(11) Uani 1 1 d . . .
H252 H 0.8513 0.0160 0.3647 0.221 Uiso 1 1 calc R . .
C253 C 0.8454(14) 0.0920(10) 0.3685(8) 0.204(14) Uani 1 1 d . . .
H253 H 0.8432 0.0781 0.4059 0.245 Uiso 1 1 calc R . .
C254 C 0.8430(8) 0.1485(9) 0.3392(7) 0.128(6) Uani 1 1 d . . .
H254 H 0.8391 0.1741 0.3557 0.153 Uiso 1 1 calc R . .
C255 C 0.8464(6) 0.1673(7) 0.2848(5) 0.097(5) Uani 1 1 d . . .
H255 H 0.8440 0.2064 0.2643 0.117 Uiso 1 1 calc R . .
C256 C 1.2394(4) 0.3396(4) 0.1070(3) 0.049(2) Uani 1 1 d . . .
H25C H 1.2715 0.3624 0.0894 0.059 Uiso 1 1 calc R . .
H25D H 1.2073 0.3586 0.0875 0.059 Uiso 1 1 calc R . .
C257 C 1.2582(4) 0.2824(4) 0.1053(4) 0.049(2) Uani 1 1 d . . .
C258 C 1.3166(5) 0.2285(5) 0.0542(4) 0.073(3) Uani 1 1 d . . .
H25E H 1.3191 0.2353 0.0163 0.088 Uiso 1 1 calc R . .
H25F H 1.2893 0.2011 0.0758 0.088 Uiso 1 1 calc R . .
C259 C 1.3755(5) 0.2030(6) 0.0694(4) 0.085(4) Uani 1 1 d . . .
H25G H 1.4036 0.2297 0.0477 0.102 Uiso 1 1 calc R . .
H25H H 1.3887 0.1683 0.0624 0.102 Uiso 1 1 calc R . .
C260 C 1.4459(6) 0.1578(6) 0.1504(5) 0.087(4) Uani 1 1 d . . .
C261 C 1.4604(5) 0.1119(5) 0.1288(5) 0.074(3) Uani 1 1 d . . .
C262 C 1.4992(5) 0.1180(5) 0.0799(6) 0.082(4) Uani 1 1 d . . .
H262 H 1.5155 0.1522 0.0616 0.099 Uiso 1 1 calc R . .
C263 C 1.5152(6) 0.0801(6) 0.0570(7) 0.098(4) Uani 1 1 d . . .
H263 H 1.5424 0.0868 0.0249 0.118 Uiso 1 1 calc R . .
C264 C 1.4887(8) 0.0282(7) 0.0836(9) 0.121(6) Uani 1 1 d . . .
H264 H 1.4984 -0.0010 0.0707 0.145 Uiso 1 1 calc R . .
C265 C 1.4480(8) 0.0251(7) 0.1295(7) 0.110(5) Uani 1 1 d . . .
H265 H 1.4284 -0.0070 0.1473 0.132 Uiso 1 1 calc R . .
C266 C 1.4346(8) 0.0663(7) 0.1508(6) 0.108(5) Uani 1 1 d . . .
H266 H 1.4061 0.0615 0.1819 0.130 Uiso 1 1 calc R . .
C267 C 1.4389(5) 0.1374(7) 0.2106(5) 0.088(4) Uani 1 1 d . . .
C268 C 1.4092(6) 0.1716(7) 0.2372(6) 0.098(5) Uani 1 1 d . . .
H268 H 1.3882 0.2060 0.2183 0.118 Uiso 1 1 calc R . .
C269 C 1.4092(8) 0.1574(10) 0.2897(7) 0.130(6) Uani 1 1 d . . .
H269 H 1.3913 0.1834 0.3059 0.155 Uiso 1 1 calc R . .
C270 C 1.4347(10) 0.1066(10) 0.3189(7) 0.138(7) Uani 1 1 d . . .
H270 H 1.4328 0.0954 0.3560 0.166 Uiso 1 1 calc R . .
C271 C 1.4631(9) 0.0720(8) 0.2935(7) 0.129(6) Uani 1 1 d . . .
H271 H 1.4819 0.0367 0.3135 0.154 Uiso 1 1 calc R . .
C272 C 1.4658(7) 0.0861(6) 0.2395(6) 0.101(5) Uani 1 1 d . . .
H272 H 1.4858 0.0609 0.2230 0.121 Uiso 1 1 calc R . .
C273 C 1.4859(6) 0.2027(6) 0.1264(5) 0.078(3) Uani 1 1 d . . .
C274 C 1.5448(6) 0.1802(7) 0.1348(6) 0.103(5) Uani 1 1 d . . .
H274 H 1.5545 0.1408 0.1504 0.124 Uiso 1 1 calc R . .
C275 C 1.5850(9) 0.2129(9) 0.1214(7) 0.115(6) Uani 1 1 d . . .
H275 H 1.6228 0.1971 0.1275 0.138 Uiso 1 1 calc R . .
C276 C 1.5718(10) 0.2670(14) 0.0999(9) 0.143(8) Uani 1 1 d . . .
H276 H 1.6007 0.2898 0.0918 0.172 Uiso 1 1 calc R . .
C277 C 1.5192(11) 0.2932(8) 0.0882(6) 0.123(6) Uani 1 1 d . . .
H277 H 1.5117 0.3326 0.0703 0.147 Uiso 1 1 calc R . .
C278 C 1.4763(8) 0.2571(6) 0.1047(6) 0.104(5) Uani 1 1 d . . .
H278 H 1.4385 0.2739 0.0995 0.125 Uiso 1 1 calc R . .
N1 N 0.8210(3) 0.5653(3) 0.2396(3) 0.0365(16) Uani 1 1 d . . .
N2 N 0.9065(3) 0.5882(2) 0.1622(2) 0.0341(15) Uani 1 1 d . . .
N3 N 0.9567(3) 0.5988(3) 0.1279(2) 0.0372(16) Uani 1 1 d . . .
N4 N 0.9926(3) 0.5775(2) 0.2044(2) 0.0290(14) Uani 1 1 d . . .
N5 N 1.0903(3) 0.5780(2) 0.2005(2) 0.0311(15) Uani 1 1 d . . .
N6 N 1.1563(3) 0.5982(3) 0.1217(3) 0.0395(16) Uani 1 1 d . . .
N7 N 1.1956(3) 0.5927(3) 0.1518(3) 0.0368(15) Uani 1 1 d . . .
N8 N 1.2654(3) 0.5823(3) 0.2161(3) 0.0431(17) Uani 1 1 d . . .
N9 N 0.8952(3) 0.6938(3) 0.0177(3) 0.0440(18) Uani 1 1 d . . .
H9 H 0.8848 0.6663 0.0136 0.053 Uiso 1 1 calc R . .
N10 N 1.2127(4) 0.6978(3) -0.0052(3) 0.0498(19) Uani 1 1 d . . .
H10 H 1.2356 0.6734 -0.0172 0.060 Uiso 1 1 calc R . .
N11 N 0.8853(3) 0.6582(3) 0.2334(3) 0.0369(16) Uani 1 1 d . . .
N12 N 0.8922(3) 0.5594(2) 0.3160(2) 0.0299(14) Uani 1 1 d . . .
N13 N 0.8949(3) 0.5076(3) 0.3558(2) 0.0351(15) Uani 1 1 d . . .
N14 N 0.9223(3) 0.4740(3) 0.2878(2) 0.0343(15) Uani 1 1 d . . .
N15 N 0.9439(3) 0.3769(2) 0.3049(2) 0.0303(14) Uani 1 1 d . . .
N16 N 0.9388(3) 0.3097(3) 0.3917(3) 0.0367(16) Uani 1 1 d . . .
N17 N 0.9526(3) 0.2728(3) 0.3675(3) 0.0419(17) Uani 1 1 d . . .
N18 N 0.9814(3) 0.2185(3) 0.3051(3) 0.0459(18) Uani 1 1 d . . .
N19 N 0.7917(3) 0.5372(3) 0.4575(2) 0.0356(15) Uani 1 1 d . . .
H19A H 0.8153 0.5492 0.4682 0.043 Uiso 1 1 calc R . .
N20 N 0.8456(4) 0.2511(3) 0.5170(3) 0.057(2) Uani 1 1 d . . .
H20A H 0.8712 0.2416 0.5374 0.069 Uiso 1 1 calc R . .
N21 N 1.1488(3) 0.6610(3) 0.2188(3) 0.0389(16) Uani 1 1 d . . .
N22 N 1.1563(3) 0.5705(3) 0.3046(2) 0.0326(15) Uani 1 1 d . . .
N23 N 1.1624(3) 0.5192(3) 0.3443(2) 0.0355(15) Uani 1 1 d . . .
N24 N 1.1830(3) 0.4891(3) 0.2746(2) 0.0328(14) Uani 1 1 d . . .
N25 N 1.2051(3) 0.3911(3) 0.2897(3) 0.0363(15) Uani 1 1 d . . .
N26 N 1.2049(3) 0.3228(3) 0.3740(3) 0.0370(16) Uani 1 1 d . . .
N27 N 1.2206(3) 0.2856(3) 0.3493(3) 0.0373(16) Uani 1 1 d . . .
N28 N 1.2498(3) 0.2190(3) 0.2945(3) 0.0476(18) Uani 1 1 d . . .
N29 N 1.2039(3) 0.5692(3) 0.4257(3) 0.0398(16) Uani 1 1 d . . .
H29A H 1.1681 0.5811 0.4362 0.048 Uiso 1 1 calc R . .
N30 N 1.2692(4) 0.2665(3) 0.4915(3) 0.0523(19) Uani 1 1 d . . .
H30X H 1.2422 0.2460 0.5128 0.063 Uiso 1 1 calc R . .
N31 N 0.8733(4) 0.3066(3) 0.2811(3) 0.054(2) Uani 1 1 d . . .
N32 N 0.9696(3) 0.3242(3) 0.2094(3) 0.0395(17) Uani 1 1 d . . .
N33 N 1.0214(3) 0.3310(3) 0.1754(3) 0.0416(17) Uani 1 1 d . . .
N34 N 1.0589(3) 0.3174(2) 0.2483(2) 0.0327(15) Uani 1 1 d . . .
N35 N 1.1577(3) 0.3192(2) 0.2430(3) 0.0353(15) Uani 1 1 d . . .
N36 N 1.2213(3) 0.3349(3) 0.1622(3) 0.0409(17) Uani 1 1 d . . .
N37 N 1.2604(3) 0.3293(3) 0.1916(3) 0.0392(16) Uani 1 1 d . . .
N38 N 1.3193(3) 0.3189(3) 0.2600(3) 0.0467(18) Uani 1 1 d . . .
N39 N 0.9949(3) 0.2827(3) 0.0839(3) 0.0457(18) Uani 1 1 d . . .
H39A H 0.9788 0.3154 0.0640 0.055 Uiso 1 1 calc R . .
N40 N 1.2946(4) 0.2805(4) 0.0617(3) 0.058(2) Uani 1 1 d . . .
H40 H 1.3056 0.3119 0.0366 0.069 Uiso 1 1 calc R . .
O1 O 0.9468(3) 0.7130(2) 0.0633(3) 0.0556(17) Uani 1 1 d . . .
O2 O 1.1391(3) 0.7096(3) 0.0588(3) 0.0583(17) Uani 1 1 d . . .
O3 O 0.7850(3) 0.4906(3) 0.4084(2) 0.0517(16) Uani 1 1 d . . .
O4 O 0.8300(3) 0.2923(3) 0.4326(3) 0.073(2) Uani 1 1 d . . .
O5 O 1.2598(3) 0.5146(3) 0.3840(3) 0.0523(16) Uani 1 1 d . . .
O6 O 1.2969(3) 0.3279(3) 0.4084(3) 0.0554(16) Uani 1 1 d . . .
O7 O 1.0496(3) 0.2390(3) 0.1474(3) 0.0591(18) Uani 1 1 d . . .
O8 O 1.2404(3) 0.2412(3) 0.1422(3) 0.0614(18) Uani 1 1 d . . .
F1 F 0.8145(3) 0.6103(2) 0.5068(2) 0.0654(15) Uani 1 1 d . . .
F2 F 0.8958(3) 0.6433(4) 0.4964(4) 0.125(3) Uani 1 1 d . . .
F3 F 0.8927(4) 0.5850(7) 0.4597(7) 0.223(8) Uani 1 1 d . . .
F4 F 0.8538(8) 0.6652(8) 0.4272(5) 0.260(10) Uani 1 1 d . . .
F5 F 0.8522(3) 0.6446(2) -0.0372(2) 0.0695(17) Uani 1 1 d . . .
F6 F 0.8258(7) 0.5626(3) -0.0187(4) 0.191(7) Uani 1 1 d . . .
F7 F 0.8485(4) 0.5770(3) 0.0448(3) 0.099(2) Uani 1 1 d . . .
F8 F 0.9142(6) 0.5646(5) -0.0163(5) 0.210(7) Uani 1 1 d . . .
F9 F 1.2195(8) 0.1484(4) 0.4923(4) 0.199(7) Uani 1 1 d . . .
F10 F 1.1389(14) 0.1329(15) 0.5439(12) 0.41(2) Uani 1 1 d . . .
F11 F 1.1968(12) 0.1058(6) 0.5776(4) 0.320(15) Uani 1 1 d . . .
F12 F 1.1760(5) 0.1947(4) 0.5429(5) 0.171(5) Uani 1 1 d . . .
F13 F 0.6349(5) 0.6587(4) 0.0386(3) 0.135(3) Uani 1 1 d . . .
F14 F 0.6160(6) 0.7117(7) 0.0835(6) 0.198(6) Uani 1 1 d . . .
F15 F 0.7042(4) 0.6722(5) 0.0722(4) 0.141(4) Uani 1 1 d . . .
F16 F 0.6379(5) 0.6185(6) 0.1249(4) 0.176(5) Uani 1 1 d . . .
F17 F 1.1154(3) 0.6215(2) 0.4909(2) 0.0633(15) Uani 1 1 d . . .
F18 F 1.0281(5) 0.6670(8) 0.4783(6) 0.241(9) Uani 1 1 d . . .
F19 F 1.0764(3) 0.6292(4) 0.4237(3) 0.113(3) Uani 1 1 d . . .
F20 F 1.0425(9) 0.5813(10) 0.5014(8) 0.386(19) Uani 1 1 d . . .
F21 F 0.8713(6) 0.4400(4) -0.0047(5) 0.188(6) Uani 1 1 d . . .
F22 F 0.9151(3) 0.3528(3) 0.0133(2) 0.0794(19) Uani 1 1 d . . .
F23 F 0.8555(14) 0.3763(10) 0.0719(9) 0.44(2) Uani 1 1 d . . .
F24 F 0.9277(11) 0.4011(6) 0.0520(9) 0.361(17) Uani 1 1 d . . .
F25 F 1.3715(17) 0.6213(14) -0.0541(10) 0.43(2) Uani 1 1 d D . .
F26 F 1.3386(7) 0.6070(7) 0.0271(5) 0.219(7) Uani 1 1 d D . .
F27 F 1.3595(7) 0.5397(6) -0.0054(7) 0.220(6) Uani 1 1 d D . .
F28 F 1.2863(10) 0.6123(10) -0.0296(11) 0.366(19) Uani 1 1 d D . .
F29 F 0.8977(9) 0.1791(15) 0.6165(11) 0.43(2) Uani 1 1 d . . .
F30 F 0.8363(13) 0.1475(10) 0.6866(8) 0.316(14) Uani 1 1 d . . .
F31 F 0.8375(9) 0.2338(10) 0.6506(8) 0.301(14) Uani 1 1 d . . .
F32 F 0.9092(6) 0.1828(5) 0.6878(5) 0.185(6) Uani 1 1 d . . .
Cu1 Cu 0.90509(4) 0.56888(4) 0.23804(4) 0.0328(2) Uani 1 1 d . . .
Cu2 Cu 1.17145(4) 0.57666(4) 0.23079(4) 0.0351(2) Uani 1 1 d . . .
Cu3 Cu 0.96473(4) 0.30256(4) 0.28917(4) 0.0364(3) Uani 1 1 d . . .
Cu4 Cu 1.23378(4) 0.31405(4) 0.26809(4) 0.0383(3) Uani 1 1 d . . .
B1 B 0.8650(6) 0.6270(6) 0.4737(5) 0.068(4) Uani 1 1 d . . .
B2 B 0.8566(8) 0.5867(7) -0.0061(6) 0.080(4) Uani 1 1 d . . .
B3 B 1.1915(11) 0.1471(5) 0.5371(9) 0.126(8) Uani 1 1 d . . .
B4 B 0.6511(10) 0.6598(12) 0.0811(8) 0.114(7) Uani 1 1 d . . .
B5 B 1.0647(8) 0.6261(6) 0.4732(6) 0.077(4) Uani 1 1 d . . .
B6 B 0.8937(8) 0.3953(7) 0.0301(6) 0.084(5) Uani 1 1 d . . .
B7 B 1.3356(9) 0.5919(6) -0.0117(6) 0.40(5) Uani 1 1 d D . .
B8 B 0.8679(13) 0.1883(12) 0.6612(14) 0.150(12) Uani 1 1 d . . .
S1 S 0.79794(12) 0.77590(10) 0.07304(10) 0.0570(6) Uani 1 1 d . . .
S2 S 1.25635(12) 0.76121(10) 0.04794(10) 0.0559(6) Uani 1 1 d . . .
S3 S 0.71373(10) 0.62215(10) 0.37600(9) 0.0471(5) Uani 1 1 d . . .
S4 S 0.80352(16) 0.13550(14) 0.53007(15) 0.0869(10) Uani 1 1 d . . .
S5 S 1.30479(12) 0.65098(11) 0.33459(10) 0.0607(7) Uani 1 1 d . . .
S6 S 1.40512(17) 0.22359(17) 0.44707(14) 0.0965(11) Uani 1 1 d . . .
S7 S 0.91611(13) 0.19730(11) 0.17262(10) 0.0610(7) Uani 1 1 d . . .
S8 S 1.37085(14) 0.18728(19) 0.13907(13) 0.0954(12) Uani 1 1 d . . .
C301 C 1.3418(8) 0.4383(6) 0.3140(9) 0.116(6) Uani 1 1 d . . .
C302 C 1.3673(7) 0.4321(7) 0.3584(8) 0.119(6) Uani 1 1 d . . .
H30A H 1.3442 0.4568 0.3760 0.179 Uiso 1 1 calc R . .
H30B H 1.4062 0.4422 0.3449 0.179 Uiso 1 1 calc R . .
H30C H 1.3685 0.3931 0.3840 0.179 Uiso 1 1 calc R . .
N41 N 1.3207(6) 0.4439(5) 0.2806(7) 0.119(5) Uani 1 1 d . . .
C303 C 0.7707(9) 0.4111(7) 0.3486(11) 0.131(7) Uani 1 1 d . . .
C304 C 0.7364(8) 0.3986(6) 0.3957(9) 0.127(6) Uani 1 1 d . . .
H30D H 0.7461 0.3592 0.4180 0.191 Uiso 1 1 calc R . .
H30E H 0.6966 0.4051 0.3910 0.191 Uiso 1 1 calc R . .
H30F H 0.7411 0.4223 0.4129 0.191 Uiso 1 1 calc R . .
N42 N 0.8053(6) 0.4219(6) 0.3104(8) 0.130(6) Uani 1 1 d . . .
C305 C 0.7352(13) 0.4665(11) 0.1309(9) 0.218(10) Uani 1 1 d DU . .
C306 C 0.7284(15) 0.4913(13) 0.0724(9) 0.231(10) Uani 1 1 d DU . .
N43 N 0.7507(12) 0.4608(9) 0.1685(8) 0.214(9) Uani 1 1 d DU . .
C309 C 0.6062(12) 0.5891(8) -0.0094(7) 0.196(8) Uani 1 1 d DU . .
C310 C 0.5720(15) 0.5590(11) 0.0454(8) 0.243(10) Uani 1 1 d DU . .
N45 N 0.6253(11) 0.6177(8) -0.0509(6) 0.208(8) Uani 1 1 d DU . .
C311 C 1.0174(8) 0.7423(9) 0.1411(8) 0.35(3) Uani 1 1 d D . .
C312 C 1.0279(8) 0.7775(10) 0.0814(7) 0.167(9) Uani 1 1 d D . .
N46 N 1.0149(7) 0.7039(6) 0.1809(9) 0.203(11) Uani 1 1 d D . .
C313 C 1.0219(18) -0.0018(13) 0.2717(15) 0.281(13) Uiso 1 1 d DU . .
C314 C 0.9822(18) -0.0191(17) 0.3256(16) 0.312(16) Uiso 1 1 d DU . .
N47 N 1.0499(16) 0.0205(15) 0.2317(15) 0.325(14) Uiso 1 1 d DU . .
N50 N 0.9791(9) 0.1562(8) 0.5112(9) 0.179(7) Uiso 1 1 d DU . .
C319 C 0.9985(16) 0.1328(11) 0.5490(11) 0.261(12) Uiso 1 1 d DU . .
C320 C 1.0276(18) 0.0892(15) 0.5944(13) 0.316(16) Uiso 1 1 d DU . .
C401 C 0.8910(6) 0.8357(6) 0.3361(5) 0.186(6) Uani 1 1 d GDU . .
H401 H 0.8794 0.8154 0.3731 0.224 Uiso 1 1 calc R . .
C402 C 0.9362(6) 0.8124(5) 0.3071(5) 0.158(5) Uani 1 1 d GDU . .
C403 C 0.9532(6) 0.8420(6) 0.2530(5) 0.182(6) Uani 1 1 d GDU . .
H403 H 0.9841 0.8260 0.2332 0.218 Uiso 1 1 calc R . .
C404 C 0.9250(7) 0.8949(6) 0.2278(5) 0.193(6) Uani 1 1 d GU . .
H404 H 0.9366 0.9151 0.1908 0.232 Uiso 1 1 calc R . .
C405 C 0.8798(7) 0.9182(5) 0.2568(7) 0.191(6) Uani 1 1 d GU . .
H405 H 0.8605 0.9543 0.2396 0.229 Uiso 1 1 calc R . .
C406 C 0.8628(6) 0.8886(7) 0.3109(7) 0.195(6) Uani 1 1 d GU . .
H406 H 0.8319 0.9045 0.3308 0.234 Uiso 1 1 calc R . .
C407 C 0.9683(6) 0.7545(6) 0.3350(7) 0.172(8) Uani 1 1 d DU . .
H40A H 0.9507 0.7392 0.3726 0.257 Uiso 1 1 calc R . .
H40B H 1.0084 0.7581 0.3318 0.257 Uiso 1 1 calc R . .
H40C H 0.9663 0.7293 0.3182 0.257 Uiso 1 1 calc R . .
C408 C 1.0866(8) 0.9422(7) 0.0862(7) 0.117(6) Uani 0.50 1 d PGDU A 1
C409 C 1.0421(9) 0.9099(6) 0.1040(7) 0.123(7) Uani 0.50 1 d PGDU A 1
C410 C 1.0006(8) 0.9230(8) 0.0731(9) 0.127(7) Uani 0.50 1 d PGU A 1
C411 C 1.0036(9) 0.9684(8) 0.0246(9) 0.130(7) Uani 0.50 1 d PGU . 1
C412 C 1.0481(10) 1.0007(7) 0.0068(7) 0.129(7) Uani 0.50 1 d PGU . 1
C413 C 1.0896(8) 0.9876(7) 0.0376(7) 0.124(7) Uani 0.50 1 d PGDU A 1
C414 C 1.1271(12) 0.9332(10) 0.1239(11) 0.129(9) Uani 0.50 1 d PDU A 1
C415 C 1.1910(10) 0.0865(9) 0.1958(11) 0.165(8) Uani 0.50 1 d PGDU B 1
C416 C 1.2439(10) 0.0959(9) 0.1627(10) 0.158(8) Uani 0.50 1 d PGDU B 1
H416 H 1.2551 0.1324 0.1469 0.190 Uiso 0.50 1 calc PR B 1
C417 C 1.2804(9) 0.0518(12) 0.1526(10) 0.151(8) Uani 0.50 1 d PGU B 1
H417 H 1.3165 0.0582 0.1300 0.182 Uiso 0.50 1 calc PR B 1
C418 C 1.2640(11) -0.0016(10) 0.1758(12) 0.159(8) Uani 0.50 1 d PGU B 1
H418 H 1.2890 -0.0317 0.1689 0.191 Uiso 0.50 1 calc PR B 1
C419 C 1.2111(12) -0.0109(8) 0.2089(11) 0.158(8) Uani 0.50 1 d PGU B 1
H419 H 1.1999 -0.0475 0.2247 0.189 Uiso 0.50 1 calc PR B 1
C420 C 1.1746(10) 0.0331(10) 0.2189(10) 0.168(8) Uani 0.50 1 d PGDU B 1
H420 H 1.1385 0.0267 0.2416 0.202 Uiso 0.50 1 calc PR B 1
C421 C 1.1508(13) 0.1353(13) 0.2070(17) 0.142(10) Uani 0.50 1 d PDU B 1
H42A H 1.1153 0.1218 0.2305 0.212 Uiso 0.50 1 calc PR B 1
H42B H 1.1418 0.1647 0.1734 0.212 Uiso 0.50 1 calc PR B 1
H42C H 1.1694 0.1506 0.2241 0.212 Uiso 0.50 1 calc PR B 1
C307 C 1.1386(12) 0.1828(14) 0.2291(12) 0.113(13) Uani 0.50 1 d PD C 2
C308 C 1.157(3) 0.1589(19) 0.1860(15) 0.72(18) Uani 0.50 1 d PD C 2
N44 N 1.1293(11) 0.1927(10) 0.2664(13) 0.126(11) Uani 0.50 1 d PD C 2
C422 C 0.6744(10) 0.0351(8) 0.2589(8) 0.364(15) Uani 1 1 d GDU . .
C423 C 0.6244(9) 0.0619(7) 0.2793(10) 0.366(15) Uani 1 1 d GDU . .
H423 H 0.5995 0.0877 0.2562 0.439 Uiso 1 1 calc R . .
C424 C 0.6107(10) 0.0509(10) 0.3334(11) 0.360(15) Uani 1 1 d GU . .
H424 H 0.5765 0.0693 0.3473 0.432 Uiso 1 1 calc R . .
C425 C 0.6471(14) 0.0132(10) 0.3672(8) 0.368(16) Uani 1 1 d GU . .
H425 H 0.6378 0.0057 0.4042 0.442 Uiso 1 1 calc R . .
C426 C 0.6972(12) -0.0136(7) 0.3468(10) 0.362(15) Uani 1 1 d GU . .
H426 H 0.7221 -0.0394 0.3699 0.434 Uiso 1 1 calc R . .
C427 C 0.7109(10) -0.0027(7) 0.2927(11) 0.352(15) Uani 1 1 d GDU . .
H427 H 0.7451 -0.0210 0.2788 0.423 Uiso 1 1 calc R . .
C428 C 0.6887(15) 0.0459(13) 0.1994(9) 0.365(17) Uani 1 1 d DU . .
H42D H 0.7256 0.0245 0.1917 0.548 Uiso 1 1 calc R . .
H42E H 0.6907 0.0859 0.1786 0.548 Uiso 1 1 calc R . .
H42F H 0.6588 0.0341 0.1901 0.548 Uiso 1 1 calc R . .
C429 C 0.5701(12) 0.4374(16) 0.3582(12) 0.60(3) Uani 1 1 d GDU D 1
C430 C 0.6087(10) 0.4156(17) 0.3237(10) 0.60(3) Uani 1 1 d GDU D 1
H430 H 0.6419 0.4330 0.3034 0.718 Uiso 1 1 calc R D 1
C431 C 0.5989(15) 0.3683(18) 0.3191(12) 0.60(3) Uani 1 1 d GU D 1
H431 H 0.6253 0.3534 0.2955 0.721 Uiso 1 1 calc R D 1
C432 C 0.5504(17) 0.3428(16) 0.3489(16) 0.59(3) Uani 1 1 d GU D 1
H432 H 0.5436 0.3105 0.3457 0.714 Uiso 1 1 calc R D 1
C433 C 0.5117(12) 0.3646(17) 0.3833(13) 0.59(3) Uani 1 1 d GU D 1
H433 H 0.4785 0.3472 0.4037 0.713 Uiso 1 1 calc R D 1
C434 C 0.5215(10) 0.4119(17) 0.3880(10) 0.59(3) Uani 1 1 d GDU D 1
H434 H 0.4951 0.4268 0.4115 0.709 Uiso 1 1 calc R D 1
C435 C 0.5788(18) 0.4919(18) 0.361(2) 0.58(3) Uani 1 1 d DU D 1
H43A H 0.5481 0.5012 0.3868 0.865 Uiso 1 1 calc R D 1
H43B H 0.5783 0.5223 0.3255 0.865 Uiso 1 1 calc R D 1
H43C H 0.6158 0.4868 0.3710 0.865 Uiso 1 1 calc R D 1
C436 C 0.8949(10) -0.0020(10) 0.6041(14) 0.263(18) Uani 0.50 1 d PGDU . .
C437 C 0.8699(10) -0.0511(11) 0.6319(14) 0.262(18) Uani 0.50 1 d PGDU . .
H437 H 0.8513 -0.0600 0.6679 0.314 Uiso 0.50 1 calc PR . .
C438 C 0.8722(11) -0.0874(9) 0.6071(18) 0.269(18) Uani 0.50 1 d PGU . .
H438 H 0.8552 -0.1210 0.6262 0.323 Uiso 0.50 1 calc PR . .
C439 C 0.8995(12) -0.0744(12) 0.5545(18) 0.268(18) Uani 0.50 1 d PGU . .
H439 H 0.9011 -0.0992 0.5376 0.322 Uiso 0.50 1 calc PR . .
C440 C 0.9245(11) -0.0253(14) 0.5267(14) 0.266(18) Uani 0.50 1 d PGU . .
H440 H 0.9431 -0.0164 0.4907 0.320 Uiso 0.50 1 calc PR . .
C441 C 0.9222(10) 0.0109(10) 0.5515(14) 0.263(18) Uani 0.50 1 d PGDU . .
H441 H 0.9392 0.0445 0.5325 0.316 Uiso 0.50 1 calc PR . .
C442 C 0.8925(17) 0.0379(16) 0.632(2) 0.28(2) Uani 0.50 1 d PDU . .
H44A H 0.9131 0.0696 0.6070 0.416 Uiso 0.50 1 calc PR . .
H44B H 0.9103 0.0178 0.6632 0.416 Uiso 0.50 1 calc PR . .
H44C H 0.8526 0.0517 0.6422 0.416 Uiso 0.50 1 calc PR . .
N48 N 1.432(3) 0.9100(14) 0.0919(15) 0.403(19) Uani 1 1 d DU . .
C315 C 1.427(3) 0.8780(17) 0.1350(13) 0.397(19) Uani 1 1 d DU . .
C316 C 1.419(3) 0.8273(17) 0.1871(15) 0.41(2) Uani 1 1 d DU . .
N49 N 1.488(3) 0.462(2) 0.195(3) 0.73(6) Uani 1 1 d DU E 1
C317 C 1.465(2) 0.474(3) 0.160(3) 0.72(6) Uani 1 1 d DU E 1
C318 C 1.444(3) 0.485(2) 0.110(3) 0.71(6) Uani 1 1 d DU E 1
N52 N 1.464(2) 1.070(3) -0.2388(16) 0.60(3) Uani 1 1 d DU F 1
C324 C 1.417(3) 1.110(2) -0.1636(17) 0.61(4) Uani 1 1 d DU F 1
C323 C 1.439(2) 1.090(3) -0.2090(19) 0.61(3) Uani 1 1 d DU F 1

loop_
_atom_site_aniso_label
_atom_site_aniso_U_11
_atom_site_aniso_U_22
_atom_site_aniso_U_33
_atom_site_aniso_U_23
_atom_site_aniso_U_13
_atom_site_aniso_U_12
C1 0.055(6) 0.053(5) 0.047(6) -0.025(4) -0.017(5) -0.008(4)
C2 0.046(6) 0.068(6) 0.057(6) -0.030(5) -0.007(5) -0.011(5)
C3 0.043(6) 0.086(7) 0.072(8) -0.033(6) -0.021(6) -0.012(5)
C4 0.061(7) 0.063(6) 0.043(6) -0.018(5) -0.026(5) -0.009(5)
C5 0.053(6) 0.038(4) 0.035(5) -0.017(4) -0.023(4) 0.000(4)
C6 0.055(6) 0.044(5) 0.029(4) -0.016(4) -0.024(4) -0.003(4)
C7 0.048(5) 0.027(4) 0.023(4) -0.011(3) -0.014(4) -0.001(3)
C8 0.052(5) 0.041(4) 0.022(4) -0.014(3) -0.012(4) -0.009(4)
C9 0.042(5) 0.029(4) 0.034(4) -0.016(3) -0.005(4) -0.012(3)
C10 0.054(6) 0.033(4) 0.021(4) -0.015(3) -0.007(4) -0.006(4)
C11 0.037(5) 0.056(5) 0.028(4) -0.020(4) -0.009(4) -0.006(4)
C12 0.047(6) 0.093(7) 0.061(6) -0.057(6) -0.010(5) -0.010(5)
C13 0.072(8) 0.156(13) 0.052(7) -0.069(9) -0.009(6) -0.026(8)
C14 0.053(7) 0.197(17) 0.058(9) -0.074(11) -0.009(6) -0.026(9)
C15 0.044(7) 0.135(11) 0.043(6) 0.013(7) -0.019(5) -0.033(7)
C16 0.047(6) 0.081(7) 0.039(5) -0.015(5) -0.011(5) -0.013(5)
C17 0.070(7) 0.034(4) 0.022(4) -0.010(3) -0.004(4) -0.015(4)
C18 0.036(5) 0.049(5) 0.050(5) -0.024(4) -0.009(4) -0.009(4)
C19 0.051(6) 0.072(7) 0.066(7) -0.034(6) -0.005(5) -0.012(5)
C20 0.045(6) 0.113(9) 0.076(8) -0.047(7) -0.010(6) -0.006(6)
C21 0.064(8) 0.084(8) 0.072(8) -0.035(6) -0.027(6) -0.012(6)
C22 0.053(6) 0.073(6) 0.044(5) -0.029(5) -0.011(5) -0.014(5)
C23 0.053(5) 0.053(5) 0.028(4) -0.020(4) -0.018(4) -0.003(4)
C24 0.047(5) 0.043(5) 0.035(5) -0.020(4) -0.011(4) -0.005(4)
C25 0.051(6) 0.041(5) 0.043(5) -0.019(4) -0.020(4) 0.006(4)
C26 0.076(7) 0.052(5) 0.055(6) -0.023(5) -0.023(5) -0.006(5)
C27 0.073(7) 0.051(5) 0.057(6) -0.028(5) -0.031(6) 0.004(5)
C28 0.067(7) 0.045(5) 0.075(7) -0.036(5) -0.031(6) 0.011(5)
C29 0.065(7) 0.063(6) 0.077(8) -0.035(6) -0.002(6) -0.012(5)
C30 0.105(10) 0.076(8) 0.071(8) -0.044(7) 0.002(7) 0.003(7)
C31 0.142(12) 0.054(7) 0.078(9) -0.042(7) -0.042(9) 0.006(7)
C32 0.112(10) 0.047(6) 0.073(8) -0.027(6) -0.032(8) -0.015(6)
C33 0.080(7) 0.044(5) 0.057(6) -0.021(5) -0.020(6) -0.009(5)
C34 0.076(8) 0.086(8) 0.090(9) -0.062(7) -0.039(7) 0.016(6)
C35 0.154(15) 0.098(10) 0.143(14) -0.073(10) -0.109(13) 0.055(10)
C36 0.20(2) 0.158(17) 0.27(3) -0.148(19) -0.17(2) 0.110(17)
C37 0.20(3) 0.28(3) 0.42(5) -0.29(3) -0.22(3) 0.17(2)
C38 0.100(13) 0.26(3) 0.31(3) -0.23(3) -0.110(17) 0.064(15)
C39 0.079(9) 0.147(13) 0.178(16) -0.131(13) -0.049(10) 0.021(9)
C40 0.088(9) 0.043(5) 0.055(7) -0.024(5) -0.014(6) -0.002(5)
C41 0.089(9) 0.070(7) 0.079(8) -0.047(6) 0.000(7) -0.018(7)
C42 0.130(14) 0.098(11) 0.134(16) -0.078(11) 0.019(12) -0.037(10)
C43 0.18(2) 0.090(12) 0.091(14) -0.033(10) 0.043(14) -0.055(14)
C44 0.23(3) 0.084(11) 0.087(14) -0.013(9) -0.024(18) -0.007(15)
C45 0.167(16) 0.079(9) 0.045(8) -0.004(7) -0.009(9) -0.016(9)
C46 0.050(5) 0.058(5) 0.020(4) -0.019(4) -0.003(4) -0.014(4)
C47 0.056(6) 0.063(6) 0.032(5) -0.019(4) -0.014(5) -0.018(5)
C48 0.079(7) 0.058(6) 0.029(5) -0.009(4) -0.007(5) -0.026(5)
C49 0.086(8) 0.068(6) 0.050(6) -0.025(5) 0.000(6) -0.034(6)
C50 0.047(6) 0.066(6) 0.062(6) -0.028(5) -0.015(5) -0.009(5)
C51 0.056(6) 0.052(5) 0.059(6) -0.027(5) -0.015(5) -0.017(5)
C52 0.063(7) 0.055(6) 0.093(9) -0.038(6) -0.014(6) -0.007(5)
C53 0.082(9) 0.053(7) 0.107(10) -0.036(7) -0.030(8) 0.010(6)
C54 0.099(10) 0.050(6) 0.086(9) -0.019(6) -0.015(8) -0.007(7)
C55 0.083(9) 0.077(8) 0.080(9) -0.024(7) -0.016(7) -0.004(7)
C56 0.074(8) 0.060(6) 0.063(7) -0.023(6) -0.020(6) 0.006(6)
C57 0.058(7) 0.067(7) 0.049(6) -0.015(5) -0.012(5) -0.012(5)
C58 0.055(7) 0.099(9) 0.065(8) -0.017(7) -0.014(6) -0.010(6)
C59 0.071(10) 0.140(14) 0.054(8) -0.006(8) -0.012(7) -0.022(9)
C60 0.070(10) 0.121(13) 0.060(9) -0.004(8) 0.007(7) 0.012(9)
C61 0.100(13) 0.107(12) 0.110(13) -0.037(10) -0.014(10) 0.025(10)
C62 0.071(9) 0.084(9) 0.100(10) -0.035(8) -0.015(7) 0.013(7)
C63 0.059(7) 0.092(8) 0.061(7) -0.041(6) -0.015(5) -0.016(6)
C64 0.136(13) 0.090(9) 0.082(9) -0.046(8) -0.036(9) -0.017(8)
C65 0.134(14) 0.125(13) 0.105(13) -0.082(11) -0.022(11) -0.018(11)
C66 0.092(11) 0.169(16) 0.066(9) -0.054(11) -0.013(8) -0.030(11)
C67 0.080(9) 0.135(12) 0.062(8) -0.032(8) -0.028(7) -0.024(8)
C68 0.070(7) 0.087(8) 0.045(6) -0.022(6) -0.019(5) -0.019(6)
C71 0.064(6) 0.043(5) 0.039(5) -0.016(4) -0.015(5) -0.006(4)
C72 0.087(8) 0.039(5) 0.046(6) -0.013(4) -0.022(5) -0.011(5)
C73 0.074(7) 0.029(4) 0.060(6) -0.019(4) -0.016(5) -0.012(4)
C74 0.047(5) 0.037(4) 0.042(5) -0.025(4) -0.008(4) -0.009(4)
C75 0.037(5) 0.044(4) 0.031(4) -0.017(4) -0.009(4) -0.009(4)
C76 0.035(4) 0.037(4) 0.030(4) -0.018(3) -0.007(3) -0.009(3)
C77 0.033(4) 0.031(4) 0.042(5) -0.023(4) -0.013(4) -0.003(3)
C78 0.047(5) 0.038(4) 0.022(4) -0.016(3) -0.008(4) -0.004(4)
C79 0.030(4) 0.044(5) 0.034(4) -0.019(4) -0.007(4) -0.007(3)
C80 0.036(4) 0.042(4) 0.024(4) -0.017(4) -0.009(3) -0.010(3)
C81 0.072(6) 0.025(4) 0.031(4) -0.018(3) -0.019(5) -0.001(4)
C82 0.078(7) 0.043(5) 0.047(6) -0.022(4) -0.033(5) 0.000(5)
C83 0.149(13) 0.039(5) 0.058(7) -0.022(5) -0.062(8) 0.001(7)
C84 0.169(15) 0.048(6) 0.029(6) -0.017(5) -0.029(8) 0.002(8)
C85 0.120(11) 0.037(5) 0.047(6) -0.022(5) 0.025(7) -0.015(6)
C86 0.063(7) 0.038(5) 0.044(5) -0.019(4) -0.001(5) -0.004(4)
C87 0.065(6) 0.042(5) 0.039(5) -0.016(4) -0.010(5) -0.005(4)
C88 0.084(8) 0.036(5) 0.068(7) -0.030(5) -0.014(6) -0.010(5)
C89 0.122(10) 0.035(5) 0.064(7) -0.017(5) -0.021(7) -0.004(6)
C90 0.121(11) 0.030(5) 0.104(11) -0.031(6) -0.026(8) -0.005(6)
C91 0.112(10) 0.051(6) 0.075(8) -0.039(6) -0.026(7) 0.001(6)
C92 0.072(7) 0.052(5) 0.054(6) -0.034(5) -0.013(5) -0.007(5)
C93 0.046(5) 0.033(4) 0.032(4) -0.018(3) -0.018(4) -0.002(3)
C94 0.048(5) 0.035(4) 0.024(4) -0.010(3) -0.008(4) -0.007(4)
C95 0.050(6) 0.054(5) 0.035(5) -0.023(4) -0.006(4) -0.008(4)
C96 0.044(5) 0.056(5) 0.038(5) -0.026(4) -0.003(4) -0.002(4)
C97 0.060(6) 0.041(5) 0.044(5) -0.014(4) -0.017(5) -0.008(4)
C98 0.059(7) 0.068(6) 0.037(5) -0.029(5) 0.008(5) -0.008(5)
C99 0.062(7) 0.075(7) 0.063(7) -0.033(6) -0.002(5) -0.025(6)
C100 0.091(10) 0.120(12) 0.089(10) -0.066(9) 0.019(8) -0.056(9)
C101 0.154(16) 0.073(9) 0.079(9) -0.052(8) 0.042(10) -0.053(10)
C102 0.133(14) 0.052(7) 0.095(11) -0.033(7) 0.012(10) -0.010(8)
C103 0.080(8) 0.063(7) 0.082(9) -0.034(6) -0.001(7) -0.001(6)
C104 0.038(5) 0.053(5) 0.051(6) -0.013(4) -0.019(5) 0.002(4)
C105 0.053(7) 0.073(7) 0.078(8) -0.031(6) -0.013(6) -0.009(5)
C106 0.045(7) 0.105(9) 0.085(9) -0.042(7) 0.005(6) -0.004(7)
C107 0.033(6) 0.102(10) 0.098(10) -0.018(8) -0.011(6) -0.024(6)
C108 0.072(9) 0.081(8) 0.090(9) -0.030(7) -0.031(8) -0.014(7)
C109 0.055(7) 0.067(7) 0.057(7) -0.011(5) -0.010(6) -0.014(5)
C110 0.075(7) 0.042(5) 0.060(7) -0.014(5) -0.029(6) -0.011(5)
C111 0.086(9) 0.103(9) 0.075(9) -0.005(7) -0.041(7) -0.034(7)
C112 0.136(14) 0.118(12) 0.092(11) -0.003(9) -0.073(11) -0.057(10)
C113 0.137(14) 0.094(9) 0.057(8) -0.015(7) -0.026(9) -0.045(9)
C114 0.116(11) 0.065(7) 0.041(6) -0.021(5) -0.005(6) -0.027(7)
C115 0.072(7) 0.053(6) 0.047(6) -0.023(5) -0.011(5) -0.013(5)
C116 0.064(6) 0.035(4) 0.036(5) -0.017(4) -0.010(4) -0.011(4)
C117 0.059(6) 0.046(5) 0.028(5) -0.013(4) 0.000(4) -0.020(4)
C118 0.078(8) 0.062(6) 0.058(7) -0.026(5) -0.001(6) -0.019(6)
C119 0.082(9) 0.100(9) 0.075(8) -0.036(7) -0.004(7) -0.036(7)
C120 0.117(12) 0.091(9) 0.093(10) -0.047(8) 0.007(9) -0.034(9)
C121 0.069(8) 0.089(9) 0.112(12) -0.045(9) -0.025(8) -0.003(7)
C122 0.117(14) 0.146(15) 0.074(11) -0.008(10) -0.005(10) -0.014(12)
C123 0.115(14) 0.160(16) 0.074(11) -0.035(11) -0.008(10) 0.034(12)
C124 0.088(11) 0.109(11) 0.076(10) -0.012(9) 0.003(8) -0.008(8)
C125 0.103(11) 0.068(8) 0.126(14) -0.037(9) -0.032(10) -0.008(8)
C126 0.083(9) 0.091(9) 0.076(8) -0.046(7) 0.007(7) -0.022(7)
C127 0.099(11) 0.079(8) 0.090(10) -0.042(8) 0.008(9) -0.015(8)
C128 0.101(12) 0.094(10) 0.175(18) -0.069(11) 0.038(11) -0.060(9)
C129 0.106(13) 0.078(10) 0.166(19) -0.042(11) 0.001(14) -0.013(9)
C130 0.154(19) 0.085(12) 0.139(18) -0.047(12) -0.010(16) -0.006(13)
C131 0.17(2) 0.050(8) 0.141(17) -0.008(9) -0.019(15) -0.025(10)
C132 0.120(13) 0.078(9) 0.128(14) -0.037(10) -0.012(12) -0.019(9)
C133 0.085(10) 0.118(12) 0.135(14) -0.075(11) -0.005(10) -0.016(9)
C134 0.128(13) 0.105(11) 0.116(13) -0.075(10) 0.024(10) -0.007(10)
C135 0.178(19) 0.104(12) 0.130(16) -0.066(12) 0.034(14) -0.045(12)
C136 0.18(2) 0.29(3) 0.26(3) -0.24(3) -0.06(2) 0.05(2)
C137 0.15(2) 0.34(4) 0.40(4) -0.34(4) -0.04(2) 0.03(2)
C138 0.132(16) 0.25(2) 0.18(2) -0.151(19) -0.059(15) -0.013(15)
C141 0.061(6) 0.044(5) 0.037(5) -0.020(4) -0.015(4) -0.001(4)
C142 0.081(8) 0.047(5) 0.054(6) -0.018(5) -0.027(6) 0.005(5)
C143 0.086(8) 0.046(5) 0.065(7) -0.028(5) -0.023(6) 0.003(5)
C144 0.065(6) 0.051(5) 0.054(6) -0.033(5) -0.026(5) 0.005(5)
C145 0.050(5) 0.037(4) 0.041(5) -0.023(4) -0.011(4) -0.003(4)
C146 0.042(5) 0.052(5) 0.038(5) -0.024(4) -0.014(4) -0.004(4)
C147 0.031(4) 0.048(5) 0.031(4) -0.023(4) -0.009(3) -0.006(3)
C148 0.043(5) 0.046(5) 0.025(4) -0.018(4) -0.012(4) -0.004(4)
C149 0.041(5) 0.034(4) 0.030(4) -0.011(3) -0.012(4) -0.008(3)
C150 0.033(4) 0.047(5) 0.028(4) -0.018(4) -0.009(3) -0.009(4)
C151 0.071(6) 0.022(4) 0.034(5) -0.014(3) -0.016(5) 0.000(4)
C152 0.091(8) 0.043(5) 0.055(6) -0.026(5) -0.040(6) 0.004(5)
C153 0.176(15) 0.053(6) 0.052(7) -0.033(6) -0.059(9) 0.004(8)
C154 0.193(18) 0.050(7) 0.041(7) -0.026(6) -0.014(10) 0.006(9)
C155 0.108(10) 0.067(7) 0.053(7) -0.036(6) 0.022(7) -0.007(7)
C156 0.076(8) 0.052(6) 0.041(6) -0.019(5) 0.006(5) -0.012(5)
C157 0.058(6) 0.044(5) 0.050(6) -0.024(4) -0.019(5) -0.002(4)
C158 0.056(6) 0.039(5) 0.050(6) -0.016(4) -0.014(5) 0.003(4)
C159 0.112(10) 0.056(6) 0.052(6) -0.022(5) -0.013(6) -0.014(6)
C160 0.115(11) 0.038(6) 0.079(9) -0.016(6) -0.015(8) 0.005(6)
C161 0.126(11) 0.047(6) 0.064(8) -0.029(6) -0.010(7) 0.000(6)
C162 0.086(8) 0.051(6) 0.051(6) -0.028(5) -0.013(6) 0.003(5)
C163 0.056(6) 0.047(5) 0.030(4) -0.021(4) -0.010(4) -0.013(4)
C164 0.048(6) 0.046(5) 0.031(4) -0.015(4) -0.018(4) -0.002(4)
C165 0.052(6) 0.059(5) 0.044(5) -0.029(4) -0.014(4) -0.013(4)
C166 0.055(6) 0.050(5) 0.067(7) -0.029(5) -0.023(5) -0.004(4)
C167 0.059(6) 0.060(6) 0.056(6) -0.010(5) -0.025(5) -0.015(5)
C168 0.047(6) 0.064(6) 0.055(6) -0.020(5) -0.016(5) -0.011(5)
C169 0.062(7) 0.058(7) 0.090(9) -0.028(6) -0.015(6) -0.007(5)
C170 0.064(8) 0.072(8) 0.118(13) -0.015(9) -0.017(8) -0.001(6)
C171 0.065(8) 0.114(12) 0.068(9) 0.009(8) -0.025(7) -0.024(8)
C172 0.078(9) 0.093(9) 0.075(9) -0.026(8) -0.021(7) -0.030(7)
C173 0.060(7) 0.075(7) 0.056(7) -0.024(6) -0.002(5) -0.028(5)
C174 0.064(8) 0.078(7) 0.051(7) -0.021(6) 0.000(6) -0.029(6)
C175 0.092(10) 0.117(11) 0.056(8) -0.015(7) -0.005(7) -0.047(8)
C176 0.143(16) 0.166(16) 0.040(7) -0.033(9) 0.021(9) -0.090(14)
C177 0.105(13) 0.149(15) 0.105(15) -0.069(13) 0.021(11) -0.056(12)
C178 0.093(11) 0.169(16) 0.081(11) -0.048(11) 0.023(9) -0.046(11)
C179 0.067(9) 0.117(10) 0.064(8) -0.027(7) -0.001(7) -0.026(8)
C180 0.076(8) 0.051(6) 0.070(7) -0.019(5) -0.017(6) -0.021(6)
C181 0.094(9) 0.066(7) 0.090(9) -0.027(6) -0.019(7) -0.034(7)
C182 0.113(14) 0.108(12) 0.22(2) -0.082(14) -0.030(14) -0.046(11)
C183 0.139(16) 0.108(13) 0.19(2) -0.083(14) 0.020(14) -0.074(13)
C184 0.143(15) 0.049(7) 0.113(12) -0.033(7) -0.001(10) -0.001(8)
C185 0.098(10) 0.060(7) 0.101(10) -0.013(7) -0.025(8) -0.024(7)
C186 0.055(6) 0.041(4) 0.032(5) -0.016(4) -0.009(4) -0.001(4)
C187 0.057(6) 0.041(5) 0.036(5) -0.021(4) -0.008(5) -0.006(4)
C188 0.064(7) 0.087(7) 0.048(6) -0.031(6) -0.024(5) -0.003(6)
C189 0.077(8) 0.097(9) 0.053(7) -0.030(6) -0.016(6) 0.005(7)
C190 0.085(10) 0.124(11) 0.092(10) -0.070(9) 0.003(8) -0.015(8)
C191 0.081(9) 0.104(10) 0.090(10) -0.054(8) -0.019(8) -0.004(8)
C192 0.149(16) 0.129(13) 0.109(12) -0.066(10) -0.048(11) -0.039(11)
C193 0.27(3) 0.094(12) 0.20(2) -0.062(13) -0.19(2) 0.060(15)
C194 0.18(2) 0.155(19) 0.144(18) -0.058(14) -0.098(17) -0.011(17)
C195 0.23(3) 0.107(13) 0.127(15) -0.076(12) -0.050(17) -0.009(15)
C196 0.119(13) 0.128(13) 0.120(13) -0.083(11) -0.040(10) 0.013(10)
C197 0.090(9) 0.093(9) 0.074(9) -0.040(8) -0.039(8) 0.027(7)
C198 0.085(10) 0.171(15) 0.080(10) -0.049(10) -0.017(8) -0.050(10)
C199 0.111(13) 0.23(2) 0.093(12) -0.016(14) -0.055(11) -0.061(14)
C200 0.156(15) 0.113(11) 0.087(11) -0.038(9) -0.066(11) -0.021(10)
C201 0.128(12) 0.093(9) 0.062(8) -0.030(7) -0.044(8) 0.004(8)
C202 0.089(10) 0.091(9) 0.095(10) -0.050(8) -0.025(8) 0.008(7)
C203 0.080(10) 0.145(13) 0.076(10) -0.042(9) -0.010(8) -0.007(9)
C204 0.123(14) 0.22(2) 0.084(12) -0.072(13) -0.032(11) 0.002(14)
C205 0.138(18) 0.25(3) 0.076(12) -0.038(14) 0.033(13) -0.056(18)
C206 0.130(19) 0.26(3) 0.115(18) -0.096(18) 0.017(14) -0.044(18)
C207 0.141(18) 0.30(3) 0.090(14) -0.086(17) 0.023(13) -0.082(19)
C208 0.095(13) 0.21(2) 0.111(14) -0.070(14) 0.005(11) -0.048(13)
C211 0.067(8) 0.134(11) 0.075(8) -0.070(8) -0.007(7) -0.020(7)
C212 0.047(8) 0.228(19) 0.120(13) -0.101(13) 0.023(8) -0.058(10)
C213 0.072(10) 0.203(17) 0.104(12) -0.097(12) -0.024(9) -0.023(10)
C214 0.057(7) 0.142(11) 0.083(9) -0.075(8) -0.023(7) -0.010(7)
C215 0.065(7) 0.073(7) 0.067(7) -0.051(6) -0.024(6) 0.001(5)
C216 0.054(6) 0.054(5) 0.042(5) -0.032(4) -0.017(5) 0.001(4)
C217 0.054(6) 0.029(4) 0.036(5) -0.020(3) -0.014(4) -0.002(4)
C218 0.060(6) 0.040(4) 0.026(4) -0.018(4) -0.010(4) -0.005(4)
C219 0.060(6) 0.032(4) 0.036(5) -0.021(4) -0.011(4) -0.009(4)
C220 0.049(5) 0.024(4) 0.027(4) -0.013(3) -0.011(4) -0.002(3)
C221 0.042(5) 0.073(6) 0.032(5) -0.029(5) -0.010(4) -0.005(4)
C222 0.049(6) 0.120(9) 0.058(6) -0.066(7) -0.002(5) -0.016(6)
C223 0.059(8) 0.25(2) 0.075(10) -0.118(13) 0.013(8) -0.050(11)
C224 0.076(11) 0.28(3) 0.046(9) -0.073(14) 0.002(8) -0.057(14)
C225 0.057(9) 0.21(2) 0.064(10) -0.002(11) -0.025(8) -0.040(11)
C226 0.063(7) 0.094(8) 0.040(6) -0.013(6) -0.011(5) -0.013(6)
C227 0.050(6) 0.067(6) 0.044(5) -0.035(5) 0.012(5) -0.017(5)
C228 0.050(6) 0.068(6) 0.045(6) -0.034(5) -0.001(5) -0.008(5)
C229 0.050(7) 0.123(10) 0.069(8) -0.050(7) 0.003(6) -0.023(7)
C230 0.044(7) 0.141(12) 0.095(10) -0.068(9) 0.000(7) -0.024(7)
C231 0.063(8) 0.110(10) 0.070(8) -0.043(7) -0.009(6) -0.022(7)
C232 0.063(7) 0.070(6) 0.050(6) -0.029(5) -0.009(5) -0.017(5)
C233 0.061(6) 0.045(5) 0.026(4) -0.018(4) -0.013(4) -0.009(4)
C234 0.060(6) 0.053(5) 0.038(5) -0.028(4) -0.008(5) -0.010(5)
C235 0.072(7) 0.054(5) 0.047(5) -0.034(5) -0.007(5) -0.018(5)
C236 0.083(8) 0.062(6) 0.048(6) -0.032(5) -0.017(5) -0.016(5)
C237 0.087(9) 0.066(7) 0.055(7) -0.019(5) -0.014(6) -0.035(6)
C238 0.082(8) 0.068(7) 0.067(7) -0.029(6) 0.003(6) -0.036(6)
C239 0.090(11) 0.056(7) 0.201(18) -0.049(10) -0.039(11) -0.013(7)
C240 0.122(16) 0.091(12) 0.28(3) -0.113(16) 0.031(17) -0.039(11)
C241 0.16(2) 0.091(12) 0.19(2) -0.091(13) 0.049(16) -0.062(13)
C242 0.156(16) 0.090(10) 0.108(12) -0.066(9) 0.009(11) -0.054(11)
C243 0.128(12) 0.072(8) 0.081(9) -0.044(7) -0.004(8) -0.037(8)
C244 0.073(8) 0.094(9) 0.067(8) -0.052(7) -0.005(6) -0.020(7)
C245 0.110(14) 0.123(13) 0.139(15) -0.076(11) 0.022(11) -0.041(11)
C246 0.069(12) 0.23(3) 0.23(3) -0.17(2) 0.011(14) -0.014(15)
C247 0.100(15) 0.168(19) 0.20(2) -0.148(19) -0.040(15) 0.026(14)
C248 0.121(14) 0.146(14) 0.098(11) -0.093(11) -0.034(11) 0.020(12)
C249 0.076(9) 0.123(11) 0.075(8) -0.069(9) -0.024(7) 0.001(8)
C250 0.108(11) 0.102(10) 0.067(8) -0.026(8) -0.007(7) -0.055(8)
C251 0.30(3) 0.136(15) 0.056(9) 0.007(9) -0.043(13) -0.122(17)
C252 0.33(3) 0.127(15) 0.085(13) 0.009(12) -0.028(17) -0.130(19)
C253 0.39(4) 0.148(19) 0.095(14) 0.011(14) -0.10(2) -0.13(2)
C254 0.155(16) 0.166(17) 0.088(12) -0.058(12) -0.004(11) -0.075(14)
C255 0.128(12) 0.139(12) 0.039(7) -0.034(7) 0.004(7) -0.069(10)
C256 0.053(6) 0.067(6) 0.039(5) -0.035(5) 0.005(4) -0.016(5)
C257 0.048(6) 0.067(6) 0.045(6) -0.030(5) -0.013(5) -0.009(5)
C258 0.067(7) 0.113(9) 0.060(7) -0.064(7) -0.024(6) 0.025(6)
C259 0.076(8) 0.128(10) 0.049(7) -0.049(7) -0.014(6) 0.025(7)
C260 0.091(10) 0.109(10) 0.063(8) -0.035(7) -0.026(7) 0.001(8)
C261 0.060(7) 0.085(8) 0.068(8) -0.007(7) -0.023(6) -0.023(6)
C262 0.048(7) 0.085(8) 0.107(11) -0.043(8) -0.004(7) 0.006(6)
C263 0.071(9) 0.090(9) 0.146(14) -0.068(10) -0.016(9) 0.009(7)
C264 0.107(13) 0.101(12) 0.19(2) -0.069(13) -0.079(14) 0.011(10)
C265 0.138(15) 0.090(11) 0.094(12) -0.015(9) -0.023(11) -0.037(10)
C266 0.139(14) 0.109(11) 0.093(11) -0.033(9) -0.033(10) -0.044(11)
C267 0.061(8) 0.135(12) 0.072(9) -0.029(9) -0.022(7) -0.031(8)
C268 0.085(10) 0.161(14) 0.077(9) -0.074(10) -0.022(8) -0.006(9)
C269 0.109(13) 0.22(2) 0.081(12) -0.068(13) -0.020(10) -0.029(13)
C270 0.17(2) 0.173(19) 0.066(11) -0.023(12) -0.043(12) -0.040(16)
C271 0.167(18) 0.133(14) 0.103(14) -0.040(12) -0.067(13) -0.014(13)
C272 0.136(13) 0.100(10) 0.084(10) -0.024(8) -0.059(10) -0.026(9)
C273 0.078(9) 0.107(10) 0.063(8) -0.043(7) 0.004(6) -0.041(8)
C274 0.077(10) 0.136(13) 0.118(12) -0.073(11) 0.000(9) -0.027(9)
C275 0.105(13) 0.138(15) 0.120(14) -0.062(13) -0.004(11) -0.043(13)
C276 0.121(17) 0.23(3) 0.120(17) -0.12(2) -0.003(13) -0.033(19)
C277 0.20(2) 0.102(12) 0.086(11) -0.052(9) -0.002(13) -0.052(14)
C278 0.142(14) 0.078(9) 0.082(10) -0.047(8) 0.016(9) -0.006(9)
N1 0.040(4) 0.040(4) 0.041(4) -0.021(3) -0.021(4) -0.002(3)
N2 0.048(4) 0.032(3) 0.025(3) -0.011(3) -0.014(3) -0.003(3)
N3 0.056(5) 0.040(4) 0.020(3) -0.013(3) -0.015(3) -0.005(3)
N4 0.037(4) 0.032(3) 0.025(3) -0.018(3) -0.010(3) 0.000(3)
N5 0.048(4) 0.030(3) 0.023(3) -0.016(3) -0.011(3) -0.002(3)
N6 0.056(5) 0.041(4) 0.028(4) -0.015(3) -0.015(3) -0.005(3)
N7 0.038(4) 0.043(4) 0.033(4) -0.017(3) -0.005(3) -0.010(3)
N8 0.048(4) 0.057(4) 0.033(4) -0.026(3) -0.001(3) -0.010(3)
N9 0.061(5) 0.049(4) 0.038(4) -0.025(3) -0.025(4) -0.004(3)
N10 0.070(5) 0.051(4) 0.033(4) -0.018(3) -0.003(4) -0.021(4)
N11 0.045(4) 0.040(4) 0.034(4) -0.019(3) -0.015(3) -0.005(3)
N12 0.030(4) 0.032(3) 0.036(4) -0.019(3) -0.011(3) -0.004(3)
N13 0.050(4) 0.037(4) 0.022(3) -0.014(3) -0.010(3) -0.002(3)
N14 0.045(4) 0.040(4) 0.027(3) -0.020(3) -0.013(3) -0.003(3)
N15 0.041(4) 0.033(3) 0.026(3) -0.015(3) -0.010(3) -0.008(3)
N16 0.052(4) 0.035(4) 0.032(4) -0.019(3) -0.011(3) -0.008(3)
N17 0.061(5) 0.034(4) 0.039(4) -0.019(3) -0.011(4) -0.008(3)
N18 0.057(5) 0.043(4) 0.044(5) -0.023(4) -0.009(4) -0.009(3)
N19 0.040(4) 0.043(4) 0.030(4) -0.022(3) -0.005(3) -0.004(3)
N20 0.060(5) 0.066(5) 0.047(5) -0.021(4) -0.003(4) -0.023(4)
N21 0.044(4) 0.042(4) 0.039(4) -0.023(3) -0.011(3) -0.001(3)
N22 0.036(4) 0.038(4) 0.033(4) -0.022(3) -0.009(3) -0.002(3)
N23 0.048(4) 0.039(4) 0.030(4) -0.019(3) -0.016(3) -0.005(3)
N24 0.036(4) 0.042(4) 0.028(3) -0.018(3) -0.012(3) -0.002(3)
N25 0.043(4) 0.046(4) 0.031(4) -0.021(3) -0.011(3) -0.011(3)
N26 0.041(4) 0.045(4) 0.030(4) -0.020(3) -0.011(3) 0.002(3)
N27 0.042(4) 0.035(4) 0.039(4) -0.019(3) -0.011(3) 0.001(3)
N28 0.058(5) 0.040(4) 0.046(5) -0.020(4) -0.011(4) 0.002(3)
N29 0.044(4) 0.053(4) 0.034(4) -0.029(3) -0.011(3) -0.001(3)
N30 0.067(5) 0.057(5) 0.034(4) -0.017(4) -0.013(4) -0.006(4)
N31 0.054(5) 0.071(5) 0.057(5) -0.044(4) -0.008(4) -0.008(4)
N32 0.052(5) 0.041(4) 0.040(4) -0.029(3) -0.013(4) -0.004(3)
N33 0.060(5) 0.044(4) 0.034(4) -0.022(3) -0.016(4) -0.008(3)
N34 0.045(4) 0.030(3) 0.026(3) -0.014(3) -0.007(3) -0.004(3)
N35 0.047(4) 0.032(3) 0.036(4) -0.020(3) -0.009(3) -0.006(3)
N36 0.052(5) 0.052(4) 0.033(4) -0.026(3) -0.007(3) -0.015(3)
N37 0.048(5) 0.041(4) 0.038(4) -0.024(3) -0.006(4) -0.009(3)
N38 0.045(4) 0.057(4) 0.046(5) -0.024(4) -0.013(4) -0.010(4)
N39 0.068(5) 0.050(4) 0.034(4) -0.026(3) -0.008(4) -0.016(4)
N40 0.065(5) 0.071(5) 0.047(5) -0.038(4) -0.009(4) 0.002(4)
O1 0.079(5) 0.049(4) 0.056(4) -0.023(3) -0.029(4) -0.017(3)
O2 0.072(5) 0.057(4) 0.048(4) -0.027(3) -0.005(3) -0.006(3)
O3 0.052(4) 0.068(4) 0.056(4) -0.040(3) -0.010(3) -0.017(3)
O4 0.054(4) 0.109(6) 0.048(4) -0.017(4) -0.009(4) -0.019(4)
O5 0.046(4) 0.064(4) 0.062(4) -0.041(3) -0.016(3) 0.004(3)
O6 0.061(4) 0.063(4) 0.046(4) -0.017(3) -0.016(3) -0.017(3)
O7 0.085(5) 0.049(4) 0.060(4) -0.033(3) -0.030(4) 0.005(3)
O8 0.071(5) 0.060(4) 0.069(5) -0.041(4) -0.009(4) -0.008(4)
F1 0.083(4) 0.074(4) 0.050(3) -0.034(3) -0.010(3) -0.013(3)
F2 0.089(5) 0.222(10) 0.151(8) -0.161(8) 0.003(5) -0.039(6)
F3 0.090(6) 0.385(19) 0.38(2) -0.364(19) 0.053(9) -0.064(9)
F4 0.297(19) 0.36(2) 0.080(8) 0.048(10) -0.043(10) -0.215(18)
F5 0.108(5) 0.069(4) 0.049(3) -0.025(3) -0.026(3) -0.026(3)
F6 0.408(19) 0.080(5) 0.145(8) 0.006(5) -0.205(11) -0.070(8)
F7 0.164(7) 0.101(5) 0.051(4) -0.026(4) -0.043(4) -0.033(5)
F8 0.193(13) 0.136(9) 0.170(12) 0.003(8) 0.042(10) 0.025(9)
F9 0.40(2) 0.103(7) 0.059(6) -0.021(5) 0.014(9) -0.049(9)
F10 0.47(4) 0.53(5) 0.34(3) -0.22(3) 0.06(3) -0.35(4)
F11 0.59(4) 0.164(11) 0.070(7) -0.031(7) -0.064(13) 0.187(17)
F12 0.192(11) 0.098(7) 0.173(10) -0.048(7) 0.065(8) -0.043(7)
F13 0.176(9) 0.171(8) 0.084(6) -0.042(6) -0.043(6) -0.064(7)
F14 0.185(13) 0.247(15) 0.181(13) -0.106(12) -0.064(10) 0.019(11)
F15 0.101(7) 0.202(10) 0.101(7) -0.016(6) -0.032(5) -0.053(7)
F16 0.188(11) 0.250(13) 0.077(6) 0.006(7) -0.045(7) -0.124(10)
F17 0.077(4) 0.077(4) 0.044(3) -0.032(3) -0.023(3) 0.004(3)
F18 0.151(9) 0.45(2) 0.283(16) -0.333(18) -0.130(11) 0.154(13)
F19 0.095(5) 0.205(9) 0.082(5) -0.105(6) -0.021(4) 0.002(5)
F20 0.30(2) 0.42(3) 0.29(2) 0.20(2) -0.243(19) -0.22(2)
F21 0.362(17) 0.086(6) 0.193(10) -0.079(6) -0.215(12) 0.062(8)
F22 0.099(5) 0.091(4) 0.063(4) -0.040(4) -0.039(4) 0.009(4)
F23 0.54(4) 0.30(2) 0.23(2) -0.098(18) 0.23(3) 0.08(3)
F24 0.64(4) 0.173(12) 0.50(3) -0.223(17) -0.52(3) 0.195(17)
F25 0.64(6) 0.47(4) 0.23(2) -0.18(3) 0.17(3) -0.38(4)
F26 0.252(16) 0.308(18) 0.135(10) -0.150(12) -0.033(10) 0.019(13)
F27 0.245(16) 0.182(13) 0.238(16) -0.118(12) -0.033(13) 0.027(11)
F28 0.50(4) 0.31(3) 0.33(3) -0.23(3) -0.19(3) 0.21(3)
F29 0.26(2) 0.83(6) 0.48(4) -0.58(4) -0.24(2) 0.26(3)
F30 0.53(4) 0.27(2) 0.197(18) -0.076(16) -0.06(2) -0.19(3)
F31 0.30(2) 0.40(3) 0.28(2) -0.23(2) -0.205(19) 0.21(2)
F32 0.275(15) 0.151(9) 0.198(12) -0.119(9) -0.145(11) 0.063(9)
Cu1 0.0426(6) 0.0356(5) 0.0281(5) -0.0167(4) -0.0147(4) -0.0020(4)
Cu2 0.0456(6) 0.0375(5) 0.0318(5) -0.0205(4) -0.0122(5) -0.0037(4)
Cu3 0.0501(6) 0.0324(5) 0.0350(6) -0.0191(4) -0.0107(5) -0.0056(4)
Cu4 0.0425(6) 0.0418(5) 0.0376(6) -0.0229(5) -0.0081(5) -0.0029(4)
B1 0.069(9) 0.108(10) 0.047(7) -0.048(8) 0.008(7) -0.035(8)
B2 0.105(12) 0.089(10) 0.066(9) -0.052(9) -0.001(8) -0.021(9)
B3 0.18(2) 0.012(6) 0.124(17) 0.002(8) 0.029(15) -0.020(8)
B4 0.105(16) 0.18(2) 0.069(12) -0.036(13) -0.035(11) -0.033(15)
B5 0.111(13) 0.051(7) 0.067(9) -0.017(7) -0.037(9) 0.007(8)
B6 0.118(13) 0.101(11) 0.053(8) -0.049(8) -0.043(9) 0.020(9)
B7 0.92(14) 0.063(13) 0.064(15) -0.039(11) 0.06(4) 0.06(4)
B8 0.18(2) 0.136(19) 0.21(3) -0.12(2) -0.13(2) 0.034(18)
S1 0.0715(18) 0.0524(14) 0.0548(15) -0.0303(12) -0.0079(13) -0.0072(12)
S2 0.0697(17) 0.0588(14) 0.0462(14) -0.0223(12) -0.0069(12) -0.0219(12)
S3 0.0531(14) 0.0540(13) 0.0373(12) -0.0224(10) -0.0105(11) -0.0003(11)
S4 0.088(2) 0.078(2) 0.098(3) -0.0412(19) -0.007(2) -0.0125(17)
S5 0.0660(17) 0.0692(16) 0.0521(15) -0.0173(13) -0.0179(13) -0.0229(13)
S6 0.099(3) 0.116(3) 0.063(2) -0.0360(19) -0.0169(19) 0.014(2)
S7 0.0791(19) 0.0696(16) 0.0464(14) -0.0261(13) -0.0088(13) -0.0291(14)
S8 0.0597(19) 0.175(4) 0.0552(19) -0.056(2) -0.0133(15) 0.006(2)
C301 0.106(13) 0.088(10) 0.180(19) -0.064(11) -0.065(13) 0.008(9)
C302 0.102(12) 0.105(11) 0.174(17) -0.069(11) -0.055(12) 0.006(9)
N41 0.105(10) 0.093(9) 0.167(14) -0.037(9) -0.059(10) -0.016(7)
C303 0.100(15) 0.078(10) 0.20(2) -0.057(13) 0.012(14) -0.018(10)
C304 0.109(13) 0.083(10) 0.19(2) -0.071(12) 0.013(13) -0.025(9)
N42 0.091(10) 0.102(10) 0.196(18) -0.059(11) -0.007(11) -0.028(8)
C305 0.28(2) 0.195(16) 0.165(19) -0.080(18) -0.04(2) 0.019(15)
C306 0.28(2) 0.21(2) 0.19(2) -0.079(18) -0.03(2) -0.017(18)
N43 0.31(2) 0.162(14) 0.162(18) -0.086(15) -0.024(19) 0.014(14)
C309 0.37(2) 0.155(14) 0.099(12) -0.081(12) 0.032(15) -0.127(14)
C310 0.38(3) 0.183(17) 0.154(17) -0.060(15) 0.031(19) -0.120(18)
N45 0.35(2) 0.188(15) 0.107(11) -0.103(12) 0.076(14) -0.119(14)
C311 0.081(14) 0.39(5) 0.31(4) 0.22(3) -0.097(19) -0.14(2)
C312 0.108(14) 0.25(3) 0.18(2) -0.14(2) -0.048(15) 0.035(16)
N46 0.132(14) 0.080(9) 0.38(3) -0.040(14) -0.107(18) -0.006(9)
C401 0.175(12) 0.221(13) 0.151(11) -0.045(10) -0.029(9) -0.058(10)
C402 0.162(11) 0.200(12) 0.140(10) -0.060(9) -0.040(9) -0.071(9)
C403 0.181(12) 0.212(13) 0.155(11) -0.055(10) -0.031(10) -0.060(10)
C404 0.184(13) 0.217(13) 0.165(11) -0.049(10) -0.031(10) -0.051(11)
C405 0.178(12) 0.222(13) 0.157(11) -0.050(10) -0.027(10) -0.049(11)
C406 0.178(12) 0.229(13) 0.156(11) -0.042(10) -0.030(10) -0.050(10)
C407 0.111(12) 0.163(14) 0.193(16) 0.023(12) -0.056(11) -0.078(11)
C408 0.139(14) 0.061(9) 0.151(15) -0.046(9) -0.039(11) 0.012(9)
C409 0.142(15) 0.062(9) 0.156(15) -0.040(10) -0.038(12) 0.014(9)
C410 0.150(15) 0.067(9) 0.159(16) -0.048(10) -0.030(12) 0.005(10)
C411 0.151(15) 0.073(10) 0.160(16) -0.045(10) -0.032(12) 0.001(10)
C412 0.148(15) 0.079(10) 0.154(15) -0.043(10) -0.033(12) -0.001(10)
C413 0.144(15) 0.073(9) 0.151(15) -0.046(10) -0.032(12) 0.007(10)
C414 0.15(2) 0.068(13) 0.16(2) -0.038(14) -0.048(17) 0.007(14)
C415 0.148(16) 0.170(17) 0.187(18) -0.063(15) -0.039(14) -0.040(13)
C416 0.139(17) 0.169(17) 0.185(18) -0.066(15) -0.044(15) -0.048(13)
C417 0.136(17) 0.166(17) 0.182(18) -0.073(16) -0.049(15) -0.043(13)
C418 0.146(17) 0.169(17) 0.185(18) -0.073(16) -0.046(15) -0.035(14)
C419 0.150(17) 0.167(17) 0.181(18) -0.075(15) -0.046(15) -0.033(14)
C420 0.151(17) 0.173(17) 0.187(18) -0.062(16) -0.042(15) -0.036(14)
C421 0.14(2) 0.15(2) 0.16(2) -0.084(19) -0.027(19) -0.026(18)
C307 0.069(19) 0.18(4) 0.13(3) -0.10(3) 0.022(18) -0.05(2)
C308 0.38(12) 0.06(3) 1.5(5) 0.04(9) -0.4(2) -0.13(5)
N44 0.092(19) 0.099(18) 0.22(4) -0.10(2) -0.03(2) 0.004(14)
C422 0.59(4) 0.187(14) 0.39(3) -0.004(17) -0.31(3) -0.180(18)
C423 0.59(4) 0.194(14) 0.39(3) -0.001(17) -0.31(3) -0.180(18)
C424 0.59(4) 0.191(15) 0.39(3) -0.002(17) -0.32(3) -0.182(18)
C425 0.59(4) 0.193(15) 0.39(3) 0.004(17) -0.32(3) -0.172(18)
C426 0.60(4) 0.181(14) 0.39(3) -0.005(17) -0.32(3) -0.169(18)
C427 0.59(4) 0.172(14) 0.39(3) -0.009(17) -0.32(3) -0.178(18)
C428 0.59(4) 0.221(19) 0.38(3) -0.02(2) -0.30(3) -0.18(2)
C429 0.25(2) 1.12(8) 0.34(3) -0.29(4) -0.16(2) 0.22(3)
C430 0.25(2) 1.12(8) 0.34(3) -0.29(4) -0.16(2) 0.22(3)
C431 0.25(2) 1.12(8) 0.34(3) -0.28(4) -0.16(2) 0.22(3)
C432 0.24(2) 1.12(8) 0.33(3) -0.28(4) -0.17(2) 0.22(3)
C433 0.24(2) 1.12(8) 0.33(3) -0.28(4) -0.17(2) 0.22(3)
C434 0.24(2) 1.12(8) 0.33(3) -0.28(4) -0.17(2) 0.22(3)
C435 0.25(3) 1.10(8) 0.33(3) -0.30(4) -0.17(3) 0.20(4)
C436 0.087(14) 0.124(15) 0.59(5) -0.12(2) -0.15(2) 0.041(12)
C437 0.084(14) 0.122(16) 0.59(5) -0.12(2) -0.15(2) 0.036(12)
C438 0.090(15) 0.127(16) 0.59(5) -0.11(2) -0.14(2) 0.039(12)
C439 0.092(15) 0.126(16) 0.59(5) -0.12(2) -0.14(2) 0.042(12)
C440 0.090(15) 0.125(16) 0.59(5) -0.12(2) -0.15(2) 0.045(12)
C441 0.088(15) 0.122(15) 0.59(5) -0.12(2) -0.15(2) 0.044(12)
C442 0.106(19) 0.14(2) 0.59(5) -0.12(3) -0.15(3) 0.048(18)
N48 0.75(5) 0.22(3) 0.38(5) -0.08(2) -0.31(5) -0.18(4)
C315 0.74(5) 0.22(3) 0.38(5) -0.07(2) -0.33(5) -0.19(4)
C316 0.74(5) 0.24(3) 0.37(5) -0.05(2) -0.33(5) -0.16(4)
N49 0.40(6) 0.28(4) 0.95(13) 0.10(6) 0.08(6) 0.12(3)
C317 0.38(6) 0.27(3) 0.94(13) 0.09(6) 0.08(6) 0.16(3)
C318 0.37(6) 0.26(3) 0.94(13) 0.08(6) 0.07(7) 0.18(3)
N52 0.65(6) 0.67(6) 0.21(4) -0.15(3) -0.16(4) 0.49(4)
C324 0.63(6) 0.66(6) 0.23(4) -0.10(4) -0.17(4) 0.51(5)
C323 0.64(6) 0.67(6) 0.22(4) -0.12(4) -0.18(4) 0.50(4)

loop_
_atom_type_symbol
_atom_type_description
_atom_type_scat_dispersion_real
_atom_type_scat_dispersion_imag
_atom_type_scat_source
C C 0.0033 0.0016 'International Tables Vol C Tables 4.2.6.8 and 6.1.1.4'
H H 0.0000 0.0000 'International Tables Vol C Tables 4.2.6.8 and 6.1.1.4'
N N 0.0061 0.0033 'International Tables Vol C Tables 4.2.6.8 and 6.1.1.4'
O O 0.0106 0.0060 'International Tables Vol C Tables 4.2.6.8 and 6.1.1.4'
F F 0.0171 0.0103 'International Tables Vol C Tables 4.2.6.8 and 6.1.1.4'
Cu Cu 0.3201 1.2651 'International Tables Vol C Tables 4.2.6.8 and 6.1.1.4'
B B 0.0013 0.0007 'International Tables Vol C Tables 4.2.6.8 and 6.1.1.4'
S S 0.1246 0.1234 'International Tables Vol C Tables 4.2.6.8 and 6.1.1.4'

loop_
_geom_angle_atom_site_label_1
_geom_angle_atom_site_label_2
_geom_angle_atom_site_label_3
_geom_angle
_geom_angle_site_symmetry_1
_geom_angle_site_symmetry_3
_geom_angle_publ_flag
N1 C1 C2 123.2(8) . . ?
N1 C1 H1 118.4 . . ?
C2 C1 H1 118.4 . . ?
C1 C2 C3 118.2(10) . . ?
C1 C2 H2 120.9 . . ?
C3 C2 H2 120.9 . . ?
C4 C3 C2 119.2(9) . . ?
C4 C3 H3 120.4 . . ?
C2 C3 H3 120.4 . . ?
C3 C4 C5 119.0(8) . . ?
C3 C4 H4 120.5 . . ?
C5 C4 H4 120.5 . . ?
N1 C5 C4 122.2(9) . . ?
N1 C5 C6 114.9(7) . . ?
C4 C5 C6 122.8(7) . . ?
N2 C6 C5 117.0(7) . . ?
N2 C6 H6 121.5 . . ?
C5 C6 H6 121.5 . . ?
N4 C7 C8 122.4(7) . . ?
N4 C7 N3 115.0(7) . . ?
C8 C7 N3 122.6(7) . . ?
C7 C8 C9 116.4(7) . . ?
C7 C8 H8 121.8 . . ?
C9 C8 H8 121.8 . . ?
N5 C9 N6 117.1(7) . . ?
N5 C9 C8 121.7(7) . . ?
N6 C9 C8 121.3(7) . . ?
N5 C10 N4 125.0(7) . . ?
N5 C10 C11 115.6(7) . . ?
N4 C10 C11 119.4(7) . . ?
C16 C11 C12 121.1(9) . . ?
C16 C11 C10 120.3(8) . . ?
C12 C11 C10 118.5(8) . . ?
C13 C12 C11 121.1(12) . . ?
C13 C12 H12 119.4 . . ?
C11 C12 H12 119.4 . . ?
C14 C13 C12 120.1(13) . . ?
C14 C13 H13 119.9 . . ?
C12 C13 H13 119.9 . . ?
C13 C14 C15 123.7(12) . . ?
C13 C14 H14 118.1 . . ?
C15 C14 H14 118.1 . . ?
C14 C15 C16 115.6(11) . . ?
C14 C15 H15 122.2 . . ?
C16 C15 H15 122.2 . . ?
C11 C16 C15 118.4(11) . . ?
C11 C16 H16 120.8 . . ?
C15 C16 H16 120.8 . . ?
N7 C17 C18 120.0(7) . . ?
N7 C17 H17 120.0 . . ?
C18 C17 H17 120.0 . . ?
N8 C18 C19 123.9(8) . . ?
N8 C18 C17 114.8(7) . . ?
C19 C18 C17 121.4(9) . . ?
C18 C19 C20 118.3(10) . . ?
C18 C19 H19 120.8 . . ?
C20 C19 H19 120.9 . . ?
C21 C20 C19 117.8(10) . . ?
C21 C20 H20 121.1 . . ?
C19 C20 H20 121.1 . . ?
C22 C21 C20 120.6(10) . . ?
C22 C21 H21 119.7 . . ?
C20 C21 H21 119.7 . . ?
N8 C22 C21 122.2(9) . . ?
N8 C22 H22 118.9 . . ?
C21 C22 H22 118.9 . . ?
N3 C23 C24 109.7(6) . . ?
N3 C23 H23A 109.7 . . ?
C24 C23 H23A 109.7 . . ?
N3 C23 H23B 109.7 . . ?
C24 C23 H23B 109.7 . . ?
H23A C23 H23B 108.2 . . ?
O1 C24 N9 125.7(8) . . ?
O1 C24 C23 119.3(7) . . ?
N9 C24 C23 115.0(7) . . ?
N9 C25 C26 112.6(8) . . ?
N9 C25 H25A 109.1 . . ?
C26 C25 H25A 109.1 . . ?
N9 C25 H25B 109.1 . . ?
C26 C25 H25B 109.1 . . ?
H25A C25 H25B 107.8 . . ?
C25 C26 S1 114.9(7) . . ?
C25 C26 H26A 108.5 . . ?
S1 C26 H26A 108.5 . . ?
C25 C26 H26B 108.5 . . ?
S1 C26 H26B 108.5 . . ?
H26A C26 H26B 107.5 . . ?
C40 C27 C34 113.0(9) . . ?
C40 C27 C28 114.5(8) . . ?
C34 C27 C28 105.1(8) . . ?
C40 C27 S1 107.8(7) . . ?
C34 C27 S1 112.8(7) . . ?
C28 C27 S1 103.3(6) . . ?
C29 C28 C33 118.3(9) . . ?
C29 C28 C27 119.6(9) . . ?
C33 C28 C27 122.0(10) . . ?
C28 C29 C30 120.9(11) . . ?
C28 C29 H29 119.6 . . ?
C30 C29 H29 119.6 . . ?
C31 C30 C29 119.8(13) . . ?
C31 C30 H30 120.1 . . ?
C29 C30 H30 120.1 . . ?
C30 C31 C32 120.2(11) . . ?
C30 C31 H31 119.9 . . ?
C32 C31 H31 119.9 . . ?
C33 C32 C31 121.0(10) . . ?
C33 C32 H32 119.5 . . ?
C31 C32 H32 119.5 . . ?
C32 C33 C28 119.8(11) . . ?
C32 C33 H33 120.1 . . ?
C28 C33 H33 120.1 . . ?
C39 C34 C35 120.2(12) . . ?
C39 C34 C27 123.6(11) . . ?
C35 C34 C27 116.3(11) . . ?
C36 C35 C34 123.2(17) . . ?
C36 C35 H35 118.4 . . ?
C34 C35 H35 118.4 . . ?
C35 C36 C37 116.8(19) . . ?
C35 C36 H36 121.6 . . ?
C37 C36 H36 121.6 . . ?
C38 C37 C36 120.4(17) . . ?
C38 C37 H37 119.8 . . ?
C36 C37 H37 119.8 . . ?
C39 C38 C37 117.8(19) . . ?
C39 C38 H38 121.1 . . ?
C37 C38 H38 121.1 . . ?
C34 C39 C38 121.4(16) . . ?
C34 C39 H39 119.3 . . ?
C38 C39 H39 119.3 . . ?
C45 C40 C41 116.9(13) . . ?
C45 C40 C27 122.5(13) . . ?
C41 C40 C27 120.0(10) . . ?
C40 C41 C42 122.1(14) . . ?
C40 C41 H41 118.9 . . ?
C42 C41 H41 118.9 . . ?
C43 C42 C41 115.1(18) . . ?
C43 C42 H42 122.5 . . ?
C41 C42 H42 122.5 . . ?
C44 C43 C42 122.6(19) . . ?
C44 C43 H43 118.7 . . ?
C42 C43 H43 118.7 . . ?
C45 C44 C43 119(2) . . ?
C45 C44 H44 120.7 . . ?
C43 C44 H44 120.7 . . ?
C44 C45 C40 124.6(19) . . ?
C44 C45 H45 117.7 . . ?
C40 C45 H45 117.7 . . ?
N6 C46 C47 109.5(6) . . ?
N6 C46 H46A 109.8 . . ?
C47 C46 H46A 109.8 . . ?
N6 C46 H46B 109.8 . . ?
C47 C46 H46B 109.8 . . ?
H46A C46 H46B 108.2 . . ?
O2 C47 N10 125.4(9) . . ?
O2 C47 C46 119.9(8) . . ?
N10 C47 C46 114.7(8) . . ?
N10 C48 C49 112.9(8) . . ?
N10 C48 H48A 109.0 . . ?
C49 C48 H48A 109.0 . . ?
N10 C48 H48B 109.0 . . ?
C49 C48 H48B 109.0 . . ?
H48A C48 H48B 107.8 . . ?
C48 C49 S2 109.8(7) . . ?
C48 C49 H49A 109.7 . . ?
S2 C49 H49A 109.7 . . ?
C48 C49 H49B 109.7 . . ?
S2 C49 H49B 109.7 . . ?
H49A C49 H49B 108.2 . . ?
C63 C50 C57 108.5(8) . . ?
C63 C50 C51 114.3(9) . . ?
C57 C50 C51 112.4(8) . . ?
C63 C50 S2 102.4(7) . . ?
C57 C50 S2 113.2(7) . . ?
C51 C50 S2 105.7(6) . . ?
C56 C51 C52 116.9(10) . . ?
C56 C51 C50 122.5(9) . . ?
C52 C51 C50 120.5(9) . . ?
C51 C52 C53 120.3(11) . . ?
C51 C52 H52 119.9 . . ?
C53 C52 H52 119.9 . . ?
C54 C53 C52 121.4(12) . . ?
C54 C53 H53 119.3 . . ?
C52 C53 H53 119.3 . . ?
C53 C54 C55 119.1(12) . . ?
C53 C54 H54 120.5 . . ?
C55 C54 H54 120.5 . . ?
C56 C55 C54 118.8(13) . . ?
C56 C55 H55 120.6 . . ?
C54 C55 H55 120.6 . . ?
C51 C56 C55 123.4(11) . . ?
C51 C56 H56 118.3 . . ?
C55 C56 H56 118.3 . . ?
C62 C57 C58 119.2(11) . . ?
C62 C57 C50 122.9(10) . . ?
C58 C57 C50 117.8(10) . . ?
C57 C58 C59 120.9(14) . . ?
C57 C58 H58 119.5 . . ?
C59 C58 H58 119.5 . . ?
C60 C59 C58 119.1(15) . . ?
C60 C59 H59 120.4 . . ?
C58 C59 H59 120.4 . . ?
C59 C60 C61 120.6(15) . . ?
C59 C60 H60 119.7 . . ?
C61 C60 H60 119.7 . . ?
C60 C61 C62 120.1(16) . . ?
C60 C61 H61 120.0 . . ?
C62 C61 H61 120.0 . . ?
C57 C62 C61 120.0(15) . . ?
C57 C62 H62 120.0 . . ?
C61 C62 H62 120.0 . . ?
C68 C63 C64 118.8(11) . . ?
C68 C63 C50 118.1(10) . . ?
C64 C63 C50 123.1(11) . . ?
C63 C64 C65 116.8(13) . . ?
C63 C64 H64 121.6 . . ?
C65 C64 H64 121.6 . . ?
C66 C65 C64 123.9(14) . . ?
C66 C65 H65 118.1 . . ?
C64 C65 H65 118.1 . . ?
C65 C66 C67 119.1(14) . . ?
C65 C66 H66 120.5 . . ?
C67 C66 H66 120.5 . . ?
C68 C67 C66 119.7(14) . . ?
C68 C67 H67 120.1 . . ?
C66 C67 H67 120.1 . . ?
C67 C68 C63 121.7(12) . . ?
C67 C68 H68 119.2 . . ?
C63 C68 H68 119.2 . . ?
N11 C71 C72 121.8(8) . . ?
N11 C71 H71 119.1 . . ?
C72 C71 H71 119.1 . . ?
C73 C72 C71 119.1(8) . . ?
C73 C72 H72 120.4 . . ?
C71 C72 H72 120.4 . . ?
C72 C73 C74 119.9(8) . . ?
C72 C73 H73 120.1 . . ?
C74 C73 H73 120.1 . . ?
C73 C74 C75 117.3(8) . . ?
C73 C74 H74 121.4 . . ?
C75 C74 H74 121.4 . . ?
N11 C75 C74 123.3(7) . . ?
N11 C75 C76 116.5(7) . . ?
C74 C75 C76 120.2(7) . . ?
N12 C76 C75 119.2(7) . . ?
N12 C76 H76 120.4 . . ?
C75 C76 H76 120.4 . . ?
N14 C77 C78 121.9(6) . . ?
N14 C77 N13 116.3(6) . . ?
C78 C77 N13 121.8(7) . . ?
C77 C78 C79 116.1(7) . . ?
C77 C78 H78 121.9 . . ?
C79 C78 H78 121.9 . . ?
N15 C79 C78 123.0(7) . . ?
N15 C79 N16 115.7(6) . . ?
C78 C79 N16 121.3(7) . . ?
N14 C80 N15 126.4(7) . . ?
N14 C80 C81 114.7(6) . . ?
N15 C80 C81 118.8(6) . . ?
C86 C81 C82 121.2(8) . . ?
C86 C81 C80 120.7(8) . . ?
C82 C81 C80 118.0(8) . . ?
C81 C82 C83 118.0(11) . . ?
C81 C82 H82 121.0 . . ?
C83 C82 H82 121.0 . . ?
C84 C83 C82 122.0(11) . . ?
C84 C83 H83 119.0 . . ?
C82 C83 H83 119.0 . . ?
C83 C84 C85 119.9(10) . . ?
C83 C84 H84 120.0 . . ?
C85 C84 H84 120.0 . . ?
C84 C85 C86 120.7(11) . . ?
C84 C85 H85 119.7 . . ?
C86 C85 H85 119.7 . . ?
C81 C86 C85 118.2(10) . . ?
C81 C86 H86 120.9 . . ?
C85 C86 H86 120.9 . . ?
N17 C87 C88 115.5(8) . . ?
N17 C87 H87 122.3 . . ?
C88 C87 H87 122.3 . . ?
N18 C88 C89 123.4(9) . . ?
N18 C88 C87 114.7(7) . . ?
C89 C88 C87 121.8(10) . . ?
C90 C89 C88 116.3(10) . . ?
C90 C89 H89 121.8 . . ?
C88 C89 H89 121.8 . . ?
C91 C90 C89 119.5(9) . . ?
C91 C90 H90 120.3 . . ?
C89 C90 H90 120.3 . . ?
C92 C91 C90 120.6(10) . . ?
C92 C91 H91 119.7 . . ?
C90 C91 H91 119.7 . . ?
N18 C92 C91 123.5(10) . . ?
N18 C92 H92 118.2 . . ?
C91 C92 H92 118.2 . . ?
N13 C93 C94 109.1(6) . . ?
N13 C93 H93A 109.9 . . ?
C94 C93 H93A 109.9 . . ?
N13 C93 H93B 109.9 . . ?
C94 C93 H93B 109.9 . . ?
H93A C93 H93B 108.3 . . ?
O3 C94 N19 124.1(8) . . ?
O3 C94 C93 120.5(7) . . ?
N19 C94 C93 115.3(7) . . ?
N19 C95 C96 112.4(7) . . ?
N19 C95 H95A 109.1 . . ?
C96 C95 H95A 109.1 . . ?
N19 C95 H95B 109.1 . . ?
C96 C95 H95B 109.1 . . ?
H95A C95 H95B 107.9 . . ?
C95 C96 S3 110.1(6) . . ?
C95 C96 H96A 109.6 . . ?
S3 C96 H96A 109.6 . . ?
C95 C96 H96B 109.6 . . ?
S3 C96 H96B 109.6 . . ?
H96A C96 H96B 108.2 . . ?
C110 C97 C104 115.6(8) . . ?
C110 C97 C98 107.6(7) . . ?
C104 C97 C98 113.3(8) . . ?
C110 C97 S3 102.7(6) . . ?
C104 C97 S3 105.1(6) . . ?
C98 C97 S3 112.0(7) . . ?
C99 C98 C103 117.1(10) . . ?
C99 C98 C97 124.0(9) . . ?
C103 C98 C97 118.7(10) . . ?
C98 C99 C100 120.6(12) . . ?
C98 C99 H99 119.7 . . ?
C100 C99 H99 119.7 . . ?
C101 C100 C99 121.5(14) . . ?
C101 C100 H100 119.2 . . ?
C99 C100 H100 119.2 . . ?
C100 C101 C102 119.0(13) . . ?
C100 C101 H101 120.5 . . ?
C102 C101 H101 120.5 . . ?
C101 C102 C103 120.7(13) . . ?
C101 C102 H102 119.6 . . ?
C103 C102 H102 119.6 . . ?
C102 C103 C98 121.0(13) . . ?
C102 C103 H103 119.5 . . ?
C98 C103 H103 119.5 . . ?
C109 C104 C105 118.1(10) . . ?
C109 C104 C97 119.4(9) . . ?
C105 C104 C97 122.2(9) . . ?
C104 C105 C106 119.8(11) . . ?
C104 C105 H105 120.1 . . ?
C106 C105 H105 120.1 . . ?
C107 C106 C105 119.1(12) . . ?
C107 C106 H106 120.4 . . ?
C105 C106 H106 120.4 . . ?
C108 C107 C106 121.6(12) . . ?
C108 C107 H107 119.2 . . ?
C106 C107 H107 119.2 . . ?
C107 C108 C109 117.9(12) . . ?
C107 C108 H108 121.0 . . ?
C109 C108 H108 121.0 . . ?
C108 C109 C104 123.4(11) . . ?
C108 C109 H109 118.3 . . ?
C104 C109 H109 118.3 . . ?
C115 C110 C111 117.4(10) . . ?
C115 C110 C97 119.0(9) . . ?
C111 C110 C97 123.3(11) . . ?
C110 C111 C112 121.1(14) . . ?
C110 C111 H111 119.5 . . ?
C112 C111 H111 119.5 . . ?
C113 C112 C111 118.1(12) . . ?
C113 C112 H112 121.0 . . ?
C111 C112 H112 121.0 . . ?
C114 C113 C112 122.2(12) . . ?
C114 C113 H113 118.9 . . ?
C112 C113 H113 118.9 . . ?
C113 C114 C115 119.6(13) . . ?
C113 C114 H114 120.2 . . ?
C115 C114 H114 120.2 . . ?
C114 C115 C110 121.6(11) . . ?
C114 C115 H115 119.2 . . ?
C110 C115 H115 119.2 . . ?
N16 C116 C117 110.2(7) . . ?
N16 C116 H11A 109.6 . . ?
C117 C116 H11A 109.6 . . ?
N16 C116 H11B 109.6 . . ?
C117 C116 H11B 109.6 . . ?
H11A C116 H11B 108.1 . . ?
O4 C117 N20 125.9(9) . . ?
O4 C117 C116 120.1(8) . . ?
N20 C117 C116 113.9(8) . . ?
C119 C118 N20 112.9(10) . . ?
C119 C118 H11C 109.0 . . ?
N20 C118 H11C 109.0 . . ?
C119 C118 H11D 109.0 . . ?
N20 C118 H11D 109.0 . . ?
H11C C118 H11D 107.8 . . ?
C118 C119 S4 115.0(9) . . ?
C118 C119 H11E 108.5 . . ?
S4 C119 H11E 108.5 . . ?
C118 C119 H11F 108.5 . . ?
S4 C119 H11F 108.5 . . ?
H11E C119 H11F 107.5 . . ?
C133 C120 C127 106.2(11) . . ?
C133 C120 C121 112.0(13) . . ?
C127 C120 C121 111.3(12) . . ?
C133 C120 S4 106.7(10) . . ?
C127 C120 S4 114.5(11) . . ?
C121 C120 S4 106.1(9) . . ?
C122 C121 C126 118.6(14) . . ?
C122 C121 C120 119.3(15) . . ?
C126 C121 C120 121.8(14) . . ?
C121 C122 C123 120.0(17) . . ?
C121 C122 H122 120.0 . . ?
C123 C122 H122 120.0 . . ?
C124 C123 C122 121.9(17) . . ?
C124 C123 H123 119.1 . . ?
C122 C123 H123 119.1 . . ?
C123 C124 C125 119.6(16) . . ?
C123 C124 H124 120.2 . . ?
C125 C124 H124 120.2 . . ?
C126 C125 C124 120.0(15) . . ?
C126 C125 H125 120.0 . . ?
C124 C125 H125 120.0 . . ?
C125 C126 C121 119.7(14) . . ?
C125 C126 H126 120.1 . . ?
C121 C126 H126 120.1 . . ?
C128 C127 C132 119.4(16) . . ?
C128 C127 C120 120.5(16) . . ?
C132 C127 C120 119.7(14) . . ?
C127 C128 C129 122(2) . . ?
C127 C128 H128 119.0 . . ?
C129 C128 H128 119.0 . . ?
C130 C129 C128 122(2) . . ?
C130 C129 H129 119.0 . . ?
C128 C129 H129 119.0 . . ?
C131 C130 C129 115(2) . . ?
C131 C130 H130 122.4 . . ?
C129 C130 H130 122.4 . . ?
C130 C131 C132 127(2) . . ?
C130 C131 H131 116.6 . . ?
C132 C131 H131 116.6 . . ?
C131 C132 C127 114.3(17) . . ?
C131 C132 H132 122.8 . . ?
C127 C132 H132 122.8 . . ?
C138 C133 C134 119.2(16) . . ?
C138 C133 C120 124.3(16) . . ?
C134 C133 C120 116.2(15) . . ?
C135 C134 C133 119.7(19) . . ?
C135 C134 H134 120.2 . . ?
C133 C134 H134 120.2 . . ?
C134 C135 C136 119(2) . . ?
C134 C135 H135 120.4 . . ?
C136 C135 H135 120.4 . . ?
C137 C136 C135 120.0(19) . . ?
C137 C136 H136 120.0 . . ?
C135 C136 H136 120.0 . . ?
C136 C137 C138 121(3) . . ?
C136 C137 H137 119.6 . . ?
C138 C137 H137 119.6 . . ?
C137 C138 C133 121(2) . . ?
C137 C138 H138 119.4 . . ?
C133 C138 H138 119.4 . . ?
N21 C141 C142 122.6(8) . . ?
N21 C141 H141 118.7 . . ?
C142 C141 H141 118.7 . . ?
C143 C142 C141 117.8(9) . . ?
C143 C142 H142 121.1 . . ?
C141 C142 H142 121.1 . . ?
C142 C143 C144 120.0(9) . . ?
C142 C143 H143 120.0 . . ?
C144 C143 H143 120.0 . . ?
C145 C144 C143 119.1(9) . . ?
C145 C144 H144 120.4 . . ?
C143 C144 H144 120.4 . . ?
C144 C145 N21 122.0(8) . . ?
C144 C145 C146 123.1(8) . . ?
N21 C145 C146 114.9(7) . . ?
N22 C146 C145 116.7(7) . . ?
N22 C146 H146 121.6 . . ?
C145 C146 H146 121.6 . . ?
N24 C147 N23 115.1(7) . . ?
N24 C147 C148 122.3(7) . . ?
N23 C147 C148 122.5(7) . . ?
C149 C148 C147 116.9(7) . . ?
C149 C148 H148 121.5 . . ?
C147 C148 H148 121.5 . . ?
N25 C149 N26 115.6(6) . . ?
N25 C149 C148 122.5(7) . . ?
N26 C149 C148 121.9(7) . . ?
N25 C150 N24 126.3(7) . . ?
N25 C150 C151 115.1(6) . . ?
N24 C150 C151 118.6(7) . . ?
C152 C151 C156 119.6(9) . . ?
C152 C151 C150 120.9(9) . . ?
C156 C151 C150 119.4(8) . . ?
C151 C152 C153 119.2(12) . . ?
C151 C152 H152 120.4 . . ?
C153 C152 H152 120.4 . . ?
C154 C153 C152 120.1(13) . . ?
C154 C153 H153 120.0 . . ?
C152 C153 H153 120.0 . . ?
C153 C154 C155 121.5(12) . . ?
C153 C154 H154 119.2 . . ?
C155 C154 H154 119.2 . . ?
C156 C155 C154 119.3(13) . . ?
C156 C155 H155 120.4 . . ?
C154 C155 H155 120.4 . . ?
C155 C156 C151 120.4(11) . . ?
C155 C156 H156 119.8 . . ?
C151 C156 H156 119.8 . . ?
N27 C157 C158 117.9(8) . . ?
N27 C157 H157 121.1 . . ?
C158 C157 H157 121.1 . . ?
N28 C158 C159 122.4(9) . . ?
N28 C158 C157 117.3(7) . . ?
C159 C158 C157 120.3(9) . . ?
C158 C159 C160 118.1(10) . . ?
C158 C159 H159 120.9 . . ?
C160 C159 H159 120.9 . . ?
C161 C160 C159 119.1(10) . . ?
C161 C160 H160 120.4 . . ?
C159 C160 H160 120.4 . . ?
C160 C161 C162 119.0(10) . . ?
C160 C161 H161 120.5 . . ?
C162 C161 H161 120.5 . . ?
N28 C162 C161 122.7(10) . . ?
N28 C162 H162 118.6 . . ?
C161 C162 H162 118.6 . . ?
N23 C163 C164 109.5(7) . . ?
N23 C163 H16A 109.8 . . ?
C164 C163 H16A 109.8 . . ?
N23 C163 H16B 109.8 . . ?
C164 C163 H16B 109.8 . . ?
H16A C163 H16B 108.2 . . ?
O5 C164 N29 125.7(8) . . ?
O5 C164 C163 119.5(7) . . ?
N29 C164 C163 114.7(8) . . ?
N29 C165 C166 111.9(7) . . ?
N29 C165 H16C 109.2 . . ?
C166 C165 H16C 109.2 . . ?
N29 C165 H16D 109.2 . . ?
C166 C165 H16D 109.2 . . ?
H16C C165 H16D 107.9 . . ?
C165 C166 S5 114.9(7) . . ?
C165 C166 H16E 108.6 . . ?
S5 C166 H16E 108.6 . . ?
C165 C166 H16F 108.6 . . ?
S5 C166 H16F 108.6 . . ?
H16E C166 H16F 107.5 . . ?
C180 C167 C168 113.8(8) . . ?
C180 C167 C174 104.9(8) . . ?
C168 C167 C174 114.9(9) . . ?
C180 C167 S5 113.1(7) . . ?
C168 C167 S5 105.2(6) . . ?
C174 C167 S5 104.6(7) . . ?
C169 C168 C173 119.3(10) . . ?
C169 C168 C167 119.9(10) . . ?
C173 C168 C167 120.6(9) . . ?
C168 C169 C170 119.8(12) . . ?
C168 C169 H169 120.1 . . ?
C170 C169 H169 120.1 . . ?
C171 C170 C169 119.0(13) . . ?
C171 C170 H170 120.5 . . ?
C169 C170 H170 120.5 . . ?
C172 C171 C170 121.0(12) . . ?
C172 C171 H171 119.5 . . ?
C170 C171 H171 119.5 . . ?
C171 C172 C173 119.4(13) . . ?
C171 C172 H172 120.3 . . ?
C173 C172 H172 120.3 . . ?
C172 C173 C168 121.3(11) . . ?
C172 C173 H173 119.4 . . ?
C168 C173 H173 119.4 . . ?
C179 C174 C175 115.5(12) . . ?
C179 C174 C167 124.5(10) . . ?
C175 C174 C167 119.8(11) . . ?
C176 C175 C174 120.5(15) . . ?
C176 C175 H175 119.7 . . ?
C174 C175 H175 119.7 . . ?
C177 C176 C175 123.2(17) . . ?
C177 C176 H176 118.4 . . ?
C175 C176 H176 118.4 . . ?
C176 C177 C178 117.2(17) . . ?
C176 C177 H177 121.4 . . ?
C178 C177 H177 121.4 . . ?
C177 C178 C179 119.4(17) . . ?
C177 C178 H178 120.3 . . ?
C179 C178 H178 120.3 . . ?
C174 C179 C178 124.1(14) . . ?
C174 C179 H179 118.0 . . ?
C178 C179 H179 118.0 . . ?
C185 C180 C181 116.8(10) . . ?
C185 C180 C167 123.7(10) . . ?
C181 C180 C167 119.3(10) . . ?
C182 C181 C180 123.9(14) . . ?
C182 C181 H181 118.1 . . ?
C180 C181 H181 118.1 . . ?
C181 C182 C183 118.2(15) . . ?
C181 C182 H182 120.9 . . ?
C183 C182 H182 120.9 . . ?
C184 C183 C182 120.4(14) . . ?
C184 C183 H183 119.8 . . ?
C182 C183 H183 119.8 . . ?
C183 C184 C185 119.0(15) . . ?
C183 C184 H184 120.5 . . ?
C185 C184 H184 120.5 . . ?
C180 C185 C184 121.5(13) . . ?
C180 C185 H185 119.2 . . ?
C184 C185 H185 119.2 . . ?
N26 C186 C187 109.6(7) . . ?
N26 C186 H18A 109.8 . . ?
C187 C186 H18A 109.8 . . ?
N26 C186 H18B 109.8 . . ?
C187 C186 H18B 109.8 . . ?
H18A C186 H18B 108.2 . . ?
O6 C187 N30 125.7(9) . . ?
O6 C187 C186 120.3(8) . . ?
N30 C187 C186 113.9(8) . . ?
N30 C188 C189 114.6(9) . . ?
N30 C188 H18C 108.6 . . ?
C189 C188 H18C 108.6 . . ?
N30 C188 H18D 108.6 . . ?
C189 C188 H18D 108.6 . . ?
H18C C188 H18D 107.6 . . ?
C188 C189 S6 110.4(8) . . ?
C188 C189 H18E 109.6 . . ?
S6 C189 H18E 109.6 . . ?
C188 C189 H18F 109.6 . . ?
S6 C189 H18F 109.6 . . ?
H18E C189 H18F 108.1 . . ?
C191 C190 C197 116.6(13) . . ?
C191 C190 C203 110.1(12) . . ?
C197 C190 C203 114.3(13) . . ?
C191 C190 S6 106.9(10) . . ?
C197 C190 S6 106.8(9) . . ?
C203 C190 S6 100.5(10) . . ?
C192 C191 C196 110.5(15) . . ?
C192 C191 C190 131.0(14) . . ?
C196 C191 C190 117.6(14) . . ?
C193 C192 C191 132.1(19) . . ?
C193 C192 H192 113.9 . . ?
C191 C192 H192 113.9 . . ?
C192 C193 C194 114(2) . . ?
C192 C193 H193 123.0 . . ?
C194 C193 H193 123.0 . . ?
C195 C194 C193 117(2) . . ?
C195 C194 H194 121.3 . . ?
C193 C194 H194 121.3 . . ?
C196 C195 C194 125(2) . . ?
C196 C195 H195 117.7 . . ?
C194 C195 H195 117.7 . . ?
C195 C196 C191 121.2(18) . . ?
C195 C196 H196 119.4 . . ?
C191 C196 H196 119.4 . . ?
C198 C197 C202 117.5(12) . . ?
C198 C197 C190 124.8(14) . . ?
C202 C197 C190 117.5(13) . . ?
C197 C198 C199 121.7(16) . . ?
C197 C198 H198 119.2 . . ?
C199 C198 H198 119.2 . . ?
C198 C199 C200 123.3(17) . . ?
C198 C199 H199 118.4 . . ?
C200 C199 H199 118.4 . . ?
C201 C200 C199 117.7(14) . . ?
C201 C200 H200 121.2 . . ?
C199 C200 H200 121.2 . . ?
C200 C201 C202 122.8(14) . . ?
C200 C201 H201 118.6 . . ?
C202 C201 H201 118.6 . . ?
C201 C202 C197 117.0(13) . . ?
C201 C202 H202 121.5 . . ?
C197 C202 H202 121.5 . . ?
C204 C203 C208 118.1(16) . . ?
C204 C203 C190 118.2(15) . . ?
C208 C203 C190 123.0(14) . . ?
C203 C204 C205 119.3(18) . . ?
C203 C204 H204 120.4 . . ?
C205 C204 H204 120.4 . . ?
C206 C205 C204 118(2) . . ?
C206 C205 H205 121.0 . . ?
C204 C205 H205 121.0 . . ?
C205 C206 C207 124(2) . . ?
C205 C206 H206 118.2 . . ?
C207 C206 H206 118.2 . . ?
C206 C207 C208 118(2) . . ?
C206 C207 H207 120.8 . . ?
C208 C207 H207 120.8 . . ?
C207 C208 C203 122.1(19) . . ?
C207 C208 H208 118.9 . . ?
C203 C208 H208 118.9 . . ?
N31 C211 C212 121.9(12) . . ?
N31 C211 H211 119.1 . . ?
C212 C211 H211 119.1 . . ?
C213 C212 C211 118.7(12) . . ?
C213 C212 H212 120.7 . . ?
C211 C212 H212 120.7 . . ?
C214 C213 C212 119.7(12) . . ?
C214 C213 H213 120.1 . . ?
C212 C213 H213 120.1 . . ?
C213 C214 C215 119.2(12) . . ?
C213 C214 H214 120.4 . . ?
C215 C214 H214 120.4 . . ?
N31 C215 C214 121.7(10) . . ?
N31 C215 C216 117.5(8) . . ?
C214 C215 C216 120.8(10) . . ?
N32 C216 C215 118.9(8) . . ?
N32 C216 H216 120.5 . . ?
C215 C216 H216 120.5 . . ?
N34 C217 C218 123.6(7) . . ?
N34 C217 N33 115.3(8) . . ?
C218 C217 N33 121.0(7) . . ?
C217 C218 C219 115.5(7) . . ?
C217 C218 H218 122.3 . . ?
C219 C218 H218 122.3 . . ?
N35 C219 N36 116.7(7) . . ?
N35 C219 C218 122.9(8) . . ?
N36 C219 C218 120.5(7) . . ?
N35 C220 N34 127.2(7) . . ?
N35 C220 C221 117.5(7) . . ?
N34 C220 C221 115.3(7) . . ?
C226 C221 C222 120.7(9) . . ?
C226 C221 C220 118.7(8) . . ?
C222 C221 C220 120.5(9) . . ?
C223 C222 C221 118.8(13) . . ?
C223 C222 H222 120.6 . . ?
C221 C222 H222 120.6 . . ?
C224 C223 C222 123.1(17) . . ?
C224 C223 H223 118.5 . . ?
C222 C223 H223 118.5 . . ?
C223 C224 C225 118.8(15) . . ?
C223 C224 H224 120.6 . . ?
C225 C224 H224 120.6 . . ?
C224 C225 C226 121.6(17) . . ?
C224 C225 H225 119.2 . . ?
C226 C225 H225 119.2 . . ?
C221 C226 C225 117.0(14) . . ?
C221 C226 H226 121.5 . . ?
C225 C226 H226 121.5 . . ?
N37 C227 C228 115.6(8) . . ?
N37 C227 H227 122.2 . . ?
C228 C227 H227 122.2 . . ?
N38 C228 C229 123.1(9) . . ?
N38 C228 C227 114.2(8) . . ?
C229 C228 C227 122.6(9) . . ?
C228 C229 C230 118.1(11) . . ?
C228 C229 H229 120.9 . . ?
C230 C229 H229 120.9 . . ?
C231 C230 C229 119.5(11) . . ?
C231 C230 H230 120.3 . . ?
C229 C230 H230 120.3 . . ?
C230 C231 C232 119.5(11) . . ?
C230 C231 H231 120.3 . . ?
C232 C231 H231 120.3 . . ?
N38 C232 C231 121.5(10) . . ?
N38 C232 H232 119.2 . . ?
C231 C232 H232 119.2 . . ?
N33 C233 C234 109.0(7) . . ?
N33 C233 H23C 109.9 . . ?
C234 C233 H23C 109.9 . . ?
N33 C233 H23D 109.9 . . ?
C234 C233 H23D 109.9 . . ?
H23C C233 H23D 108.3 . . ?
O7 C234 N39 125.6(8) . . ?
O7 C234 C233 119.5(7) . . ?
N39 C234 C233 114.8(8) . . ?
N39 C235 C236 112.2(8) . . ?
N39 C235 H23E 109.2 . . ?
C236 C235 H23E 109.2 . . ?
N39 C235 H23F 109.2 . . ?
C236 C235 H23F 109.2 . . ?
H23E C235 H23F 107.9 . . ?
C235 C236 S7 111.0(6) . . ?
C235 C236 H23G 109.4 . . ?
S7 C236 H23G 109.4 . . ?
C235 C236 H23H 109.4 . . ?
S7 C236 H23H 109.4 . . ?
H23G C236 H23H 108.0 . . ?
C244 C237 C238 115.4(9) . . ?
C244 C237 C250 106.0(11) . . ?
C238 C237 C250 113.6(10) . . ?
C244 C237 S7 113.9(8) . . ?
C238 C237 S7 106.0(8) . . ?
C250 C237 S7 101.2(7) . . ?
C239 C238 C243 117.5(12) . . ?
C239 C238 C237 122.0(12) . . ?
C243 C238 C237 120.3(12) . . ?
C240 C239 C238 119.2(17) . . ?
C240 C239 H239 120.4 . . ?
C238 C239 H239 120.4 . . ?
C241 C240 C239 124(2) . . ?
C241 C240 H240 118.2 . . ?
C239 C240 H240 118.2 . . ?
C240 C241 C242 119.7(17) . . ?
C240 C241 H241 120.2 . . ?
C242 C241 H241 120.2 . . ?
C241 C242 C243 119.2(17) . . ?
C241 C242 H242 120.4 . . ?
C243 C242 H242 120.4 . . ?
C242 C243 C238 120.9(15) . . ?
C242 C243 H243 119.6 . . ?
C238 C243 H243 119.6 . . ?
C249 C244 C245 116.4(14) . . ?
C249 C244 C237 125.0(11) . . ?
C245 C244 C237 118.6(13) . . ?
C244 C245 C246 116.4(18) . . ?
C244 C245 H245 121.8 . . ?
C246 C245 H245 121.8 . . ?
C247 C246 C245 126(2) . . ?
C247 C246 H246 117.0 . . ?
C245 C246 H246 117.0 . . ?
C246 C247 C248 119(2) . . ?
C246 C247 H247 120.3 . . ?
C248 C247 H247 120.3 . . ?
C249 C248 C247 116.6(18) . . ?
C249 C248 H248 121.7 . . ?
C247 C248 H248 121.7 . . ?
C248 C249 C244 124.9(15) . . ?
C248 C249 H249 117.5 . . ?
C244 C249 H249 117.5 . . ?
C251 C250 C255 118.8(14) . . ?
C251 C250 C237 122.4(13) . . ?
C255 C250 C237 118.7(12) . . ?
C250 C251 C252 119.2(18) . . ?
C250 C251 H251 120.4 . . ?
C252 C251 H251 120.4 . . ?
C251 C252 C253 121.0(18) . . ?
C251 C252 H252 119.5 . . ?
C253 C252 H252 119.5 . . ?
C254 C253 C252 120.3(18) . . ?
C254 C253 H253 119.8 . . ?
C252 C253 H253 119.8 . . ?
C253 C254 C255 118.2(18) . . ?
C253 C254 H254 120.9 . . ?
C255 C254 H254 120.9 . . ?
C254 C255 C250 122.4(15) . . ?
C254 C255 H255 118.8 . . ?
C250 C255 H255 118.8 . . ?
N36 C256 C257 110.2(8) . . ?
N36 C256 H25C 109.6 . . ?
C257 C256 H25C 109.6 . . ?
N36 C256 H25D 109.6 . . ?
C257 C256 H25D 109.6 . . ?
H25C C256 H25D 108.1 . . ?
O8 C257 N40 123.8(9) . . ?
O8 C257 C256 120.5(9) . . ?
N40 C257 C256 115.7(9) . . ?
N40 C258 C259 113.7(9) . . ?
N40 C258 H25E 108.8 . . ?
C259 C258 H25E 108.8 . . ?
N40 C258 H25F 108.8 . . ?
C259 C258 H25F 108.8 . . ?
H25E C258 H25F 107.7 . . ?
C258 C259 S8 109.3(8) . . ?
C258 C259 H25G 109.8 . . ?
S8 C259 H25G 109.8 . . ?
C258 C259 H25H 109.8 . . ?
S8 C259 H25H 109.8 . . ?
H25G C259 H25H 108.3 . . ?
C261 C260 C267 115.0(12) . . ?
C261 C260 C273 116.5(11) . . ?
C267 C260 C273 106.9(10) . . ?
C261 C260 S8 102.9(8) . . ?
C267 C260 S8 102.2(9) . . ?
C273 C260 S8 112.5(10) . . ?
C266 C261 C262 115.4(14) . . ?
C266 C261 C260 123.0(14) . . ?
C262 C261 C260 121.4(11) . . ?
C263 C262 C261 126.4(14) . . ?
C263 C262 H262 116.8 . . ?
C261 C262 H262 116.8 . . ?
C262 C263 C264 117.4(16) . . ?
C262 C263 H263 121.3 . . ?
C264 C263 H263 121.3 . . ?
C265 C264 C263 114.8(15) . . ?
C265 C264 H264 122.6 . . ?
C263 C264 H264 122.6 . . ?
C266 C265 C264 123.9(15) . . ?
C266 C265 H265 118.0 . . ?
C264 C265 H265 118.0 . . ?
C261 C266 C265 121.8(17) . . ?
C261 C266 H266 119.1 . . ?
C265 C266 H266 119.1 . . ?
C272 C267 C268 118.1(14) . . ?
C272 C267 C260 120.7(14) . . ?
C268 C267 C260 121.0(14) . . ?
C269 C268 C267 122.0(17) . . ?
C269 C268 H268 119.0 . . ?
C267 C268 H268 119.0 . . ?
C270 C269 C268 120.5(19) . . ?
C270 C269 H269 119.8 . . ?
C268 C269 H269 119.8 . . ?
C269 C270 C271 118.0(17) . . ?
C269 C270 H270 121.0 . . ?
C271 C270 H270 121.0 . . ?
C270 C271 C272 122.9(18) . . ?
C270 C271 H271 118.6 . . ?
C272 C271 H271 118.6 . . ?
C267 C272 C271 118.4(16) . . ?
C267 C272 H272 120.8 . . ?
C271 C272 H272 120.8 . . ?
C278 C273 C274 114.7(13) . . ?
C278 C273 C260 131.9(14) . . ?
C274 C273 C260 113.0(13) . . ?
C275 C274 C273 122.5(17) . . ?
C275 C274 H274 118.8 . . ?
C273 C274 H274 118.8 . . ?
C276 C275 C274 119(2) . . ?
C276 C275 H275 120.5 . . ?
C274 C275 H275 120.5 . . ?
C275 C276 C277 124(2) . . ?
C275 C276 H276 117.8 . . ?
C277 C276 H276 117.8 . . ?
C276 C277 C278 115.4(19) . . ?
C276 C277 H277 122.3 . . ?
C278 C277 H277 122.3 . . ?
C273 C278 C277 124.0(17) . . ?
C273 C278 H278 118.0 . . ?
C277 C278 H278 118.0 . . ?
C1 N1 C5 118.1(7) . . ?
C1 N1 Cu1 130.1(5) . . ?
C5 N1 Cu1 111.7(6) . . ?
C6 N2 N3 124.7(7) . . ?
C6 N2 Cu1 116.9(6) . . ?
N3 N2 Cu1 118.3(5) . . ?
N2 N3 C7 116.2(6) . . ?
N2 N3 C23 119.3(6) . . ?
C7 N3 C23 124.3(7) . . ?
C10 N4 C7 115.9(7) . . ?
C10 N4 Cu1 131.3(5) . . ?
C7 N4 Cu1 112.7(5) . . ?
C10 N5 C9 118.5(6) . . ?
C10 N5 Cu2 129.7(5) . . ?
C9 N5 Cu2 111.5(5) . . ?
C9 N6 N7 117.0(6) . . ?
C9 N6 C46 123.8(7) . . ?
N7 N6 C46 118.7(7) . . ?
C17 N7 N6 121.2(7) . . ?
C17 N7 Cu2 117.7(5) . . ?
N6 N7 Cu2 120.8(5) . . ?
C22 N8 C18 117.0(8) . . ?
C22 N8 Cu2 133.0(6) . . ?
C18 N8 Cu2 110.0(5) . . ?
C24 N9 C25 124.2(7) . . ?
C24 N9 H9 117.9 . . ?
C25 N9 H9 117.9 . . ?
C47 N10 C48 121.5(8) . . ?
C47 N10 H10 119.3 . . ?
C48 N10 H10 119.3 . . ?
C75 N11 C71 118.6(7) . . ?
C75 N11 Cu1 109.8(5) . . ?
C71 N11 Cu1 131.6(5) . . ?
C76 N12 N13 121.2(6) . . ?
C76 N12 Cu1 117.6(5) . . ?
N13 N12 Cu1 121.1(4) . . ?
N12 N13 C77 116.8(6) . . ?
N12 N13 C93 120.1(6) . . ?
C77 N13 C93 122.9(6) . . ?
C80 N14 C77 116.9(6) . . ?
C80 N14 Cu1 130.6(5) . . ?
C77 N14 Cu1 112.3(4) . . ?
C80 N15 C79 115.5(6) . . ?
C80 N15 Cu3 131.9(5) . . ?
C79 N15 Cu3 112.4(5) . . ?
N17 N16 C79 115.6(6) . . ?
N17 N16 C116 119.6(6) . . ?
C79 N16 C116 123.7(6) . . ?
C87 N17 N16 123.8(7) . . ?
C87 N17 Cu3 117.8(6) . . ?
N16 N17 Cu3 118.3(5) . . ?
C92 N18 C88 116.6(8) . . ?
C92 N18 Cu3 131.7(7) . . ?
C88 N18 Cu3 111.5(5) . . ?
C94 N19 C95 122.9(7) . . ?
C94 N19 H19A 118.5 . . ?
C95 N19 H19A 118.5 . . ?
C117 N20 C118 122.8(9) . . ?
C117 N20 H20A 118.6 . . ?
C118 N20 H20A 118.6 . . ?
C141 N21 C145 118.5(7) . . ?
C141 N21 Cu2 130.6(6) . . ?
C145 N21 Cu2 110.9(5) . . ?
C146 N22 N23 123.4(6) . . ?
C146 N22 Cu2 117.2(6) . . ?
N23 N22 Cu2 119.4(4) . . ?
N22 N23 C147 115.1(6) . . ?
N22 N23 C163 119.1(6) . . ?
C147 N23 C163 125.3(7) . . ?
C150 N24 C147 115.4(6) . . ?
C150 N24 Cu2 131.0(5) . . ?
C147 N24 Cu2 113.4(5) . . ?
C150 N25 C149 116.3(6) . . ?
C150 N25 Cu4 130.2(5) . . ?
C149 N25 Cu4 113.1(5) . . ?
C149 N26 N27 117.6(6) . . ?
C149 N26 C186 122.0(6) . . ?
N27 N26 C186 119.9(6) . . ?
C157 N27 N26 120.6(7) . . ?
C157 N27 Cu4 118.9(6) . . ?
N26 N27 Cu4 120.1(5) . . ?
C162 N28 C158 118.5(8) . . ?
C162 N28 Cu4 132.5(7) . . ?
C158 N28 Cu4 108.9(5) . . ?
C164 N29 C165 124.3(8) . . ?
C164 N29 H29A 117.9 . . ?
C165 N29 H29A 117.9 . . ?
C187 N30 C188 122.0(9) . . ?
C187 N30 H30X 119.0 . . ?
C188 N30 H30X 119.0 . . ?
C211 N31 C215 118.7(9) . . ?
C211 N31 Cu3 132.5(7) . . ?
C215 N31 Cu3 108.8(7) . . ?
C216 N32 N33 120.8(7) . . ?
C216 N32 Cu3 118.7(6) . . ?
N33 N32 Cu3 120.4(5) . . ?
N32 N33 C217 117.7(6) . . ?
N32 N33 C233 119.3(7) . . ?
C217 N33 C233 122.7(7) . . ?
C220 N34 C217 115.8(7) . . ?
C220 N34 Cu3 130.8(5) . . ?
C217 N34 Cu3 113.0(5) . . ?
C220 N35 C219 114.9(7) . . ?
C220 N35 Cu4 132.6(5) . . ?
C219 N35 Cu4 112.4(6) . . ?
N37 N36 C219 114.7(6) . . ?
N37 N36 C256 120.7(7) . . ?
C219 N36 C256 123.9(7) . . ?
C227 N37 N36 123.4(7) . . ?
C227 N37 Cu4 118.2(6) . . ?
N36 N37 Cu4 118.3(5) . . ?
C232 N38 C228 118.2(8) . . ?
C232 N38 Cu4 129.2(7) . . ?
C228 N38 Cu4 112.5(6) . . ?
C234 N39 C235 122.7(8) . . ?
C234 N39 H39A 118.6 . . ?
C235 N39 H39A 118.6 . . ?
C257 N40 C258 122.3(9) . . ?
C257 N40 H40 118.9 . . ?
C258 N40 H40 118.9 . . ?
B3 F10 F11 43.8(14) . . ?
B3 F11 F10 50.7(14) . . ?
N2 Cu1 N12 170.3(3) . . ?
N2 Cu1 N1 79.3(3) . . ?
N12 Cu1 N1 94.7(3) . . ?
N2 Cu1 N4 77.7(3) . . ?
N12 Cu1 N4 108.4(2) . . ?
N1 Cu1 N4 156.8(2) . . ?
N2 Cu1 N11 95.8(2) . . ?
N12 Cu1 N11 76.7(2) . . ?
N1 Cu1 N11 92.3(2) . . ?
N4 Cu1 N11 92.3(2) . . ?
N2 Cu1 N14 114.6(2) . . ?
N12 Cu1 N14 73.0(2) . . ?
N1 Cu1 N14 93.1(2) . . ?
N4 Cu1 N14 94.4(2) . . ?
N11 Cu1 N14 149.5(2) . . ?
N22 Cu2 N7 170.4(3) . . ?
N22 Cu2 N21 80.2(3) . . ?
N7 Cu2 N21 93.7(3) . . ?
N22 Cu2 N24 76.8(2) . . ?
N7 Cu2 N24 109.4(3) . . ?
N21 Cu2 N24 156.9(3) . . ?
N22 Cu2 N8 95.5(3) . . ?
N7 Cu2 N8 77.3(3) . . ?
N21 Cu2 N8 92.8(3) . . ?
N24 Cu2 N8 92.4(3) . . ?
N22 Cu2 N5 113.9(2) . . ?
N7 Cu2 N5 73.2(3) . . ?
N21 Cu2 N5 90.4(2) . . ?
N24 Cu2 N5 96.0(2) . . ?
N8 Cu2 N5 150.5(2) . . ?
N17 Cu3 N18 80.2(3) . . ?
N17 Cu3 N32 171.0(3) . . ?
N18 Cu3 N32 93.5(3) . . ?
N17 Cu3 N15 77.7(2) . . ?
N18 Cu3 N15 157.9(3) . . ?
N32 Cu3 N15 108.6(2) . . ?
N17 Cu3 N31 97.7(3) . . ?
N18 Cu3 N31 92.3(3) . . ?
N32 Cu3 N31 76.0(3) . . ?
N15 Cu3 N31 91.4(3) . . ?
N17 Cu3 N34 113.6(3) . . ?
N18 Cu3 N34 93.1(3) . . ?
N32 Cu3 N34 72.9(3) . . ?
N15 Cu3 N34 95.0(2) . . ?
N31 Cu3 N34 148.7(3) . . ?
N37 Cu4 N27 168.0(3) . . ?
N37 Cu4 N38 79.1(3) . . ?
N27 Cu4 N38 93.0(3) . . ?
N37 Cu4 N35 77.8(3) . . ?
N27 Cu4 N35 110.2(3) . . ?
N38 Cu4 N35 156.8(3) . . ?
N37 Cu4 N28 94.8(3) . . ?
N27 Cu4 N28 76.3(3) . . ?
N38 Cu4 N28 92.0(3) . . ?
N35 Cu4 N28 92.2(3) . . ?
N37 Cu4 N25 115.9(3) . . ?
N27 Cu4 N25 73.1(2) . . ?
N38 Cu4 N25 92.7(3) . . ?
N35 Cu4 N25 95.2(2) . . ?
N28 Cu4 N25 149.3(3) . . ?
F3 B1 F4 100.9(14) . . ?
F3 B1 F2 112.8(12) . . ?
F4 B1 F2 114.0(13) . . ?
F3 B1 F1 107.7(11) . . ?
F4 B1 F1 109.1(13) . . ?
F2 B1 F1 111.7(9) . . ?
F6 B2 F7 115.6(14) . . ?
F6 B2 F8 108.9(14) . . ?
F7 B2 F8 102.2(14) . . ?
F6 B2 F5 110.9(13) . . ?
F7 B2 F5 111.2(10) . . ?
F8 B2 F5 107.2(12) . . ?
F11 B3 F9 121.3(17) . . ?
F11 B3 F12 116(2) . . ?
F9 B3 F12 117.3(13) . . ?
F11 B3 F10 85(2) . . ?
F9 B3 F10 109(3) . . ?
F12 B3 F10 99(2) . . ?
F16 B4 F15 114.4(16) . . ?
F16 B4 F13 114.0(19) . . ?
F15 B4 F13 115.3(17) . . ?
F16 B4 F14 109.6(19) . . ?
F15 B4 F14 101.9(19) . . ?
F13 B4 F14 99.7(16) . . ?
F20 B5 F18 108(2) . . ?
F20 B5 F19 106.4(17) . . ?
F18 B5 F19 111.6(12) . . ?
F20 B5 F17 107.7(11) . . ?
F18 B5 F17 112.5(12) . . ?
F19 B5 F17 110.5(13) . . ?
F24 B6 F23 97(2) . . ?
F24 B6 F21 117.2(16) . . ?
F23 B6 F21 109.7(19) . . ?
F24 B6 F22 109.8(14) . . ?
F23 B6 F22 106.6(17) . . ?
F21 B6 F22 114.4(10) . . ?
F27 B7 F26 114.2(14) . . ?
F27 B7 F28 120.4(15) . . ?
F26 B7 F28 112.9(16) . . ?
F27 B7 F25 101(2) . . ?
F26 B7 F25 105.2(17) . . ?
F28 B7 F25 100(2) . . ?
F31 B8 F30 110(3) . . ?
F31 B8 F32 114.1(19) . . ?
F30 B8 F32 111(3) . . ?
F31 B8 F29 113(3) . . ?
F30 B8 F29 105(2) . . ?
F32 B8 F29 104(2) . . ?
C26 S1 C27 101.5(4) . . ?
C49 S2 C50 104.5(5) . . ?
C96 S3 C97 102.6(4) . . ?
C119 S4 C120 100.1(6) . . ?
C166 S5 C167 102.2(5) . . ?
C189 S6 C190 102.0(6) . . ?
C236 S7 C237 103.6(5) . . ?
C259 S8 C260 103.6(6) . . ?
N41 C301 C302 178(2) . . ?
C301 C302 H30A 109.5 . . ?
C301 C302 H30B 109.5 . . ?
H30A C302 H30B 109.5 . . ?
C301 C302 H30C 109.5 . . ?
H30A C302 H30C 109.5 . . ?
H30B C302 H30C 109.5 . . ?
N42 C303 C304 172(3) . . ?
C303 C304 H30D 109.5 . . ?
C303 C304 H30E 109.5 . . ?
H30D C304 H30E 109.5 . . ?
C303 C304 H30F 109.5 . . ?
H30D C304 H30F 109.5 . . ?
H30E C304 H30F 109.5 . . ?
N43 C305 C306 159.0(19) . . ?
N45 C309 C310 170(3) . . ?
N46 C311 C312 161(2) . . ?
N47 C313 C314 168(3) . . ?
N50 C319 C320 165(3) . . ?
C402 C401 C406 120.0 . . ?
C402 C401 H401 120.0 . . ?
C406 C401 H401 120.0 . . ?
C401 C402 C403 120.0 . . ?
C401 C402 C407 120.2(3) . . ?
C403 C402 C407 119.8(3) . . ?
C404 C403 C402 120.0 . . ?
C404 C403 H403 120.0 . . ?
C402 C403 H403 120.0 . . ?
C405 C404 C403 120.0 . . ?
C405 C404 H404 120.0 . . ?
C403 C404 H404 120.0 . . ?
C406 C405 C404 120.0 . . ?
C406 C405 H405 120.0 . . ?
C404 C405 H405 120.0 . . ?
C405 C406 C401 120.0 . . ?
C405 C406 H406 120.0 . . ?
C401 C406 H406 120.0 . . ?
C402 C407 H40A 109.5 . . ?
C402 C407 H40B 109.5 . . ?
H40A C407 H40B 109.5 . . ?
C402 C407 H40C 109.5 . . ?
H40A C407 H40C 109.5 . . ?
H40B C407 H40C 109.5 . . ?
C409 C408 C413 120.0 . . ?
C409 C408 C414 119.7(3) . . ?
C413 C408 C414 119.7(3) . . ?
C408 C409 C410 120.0 . . ?
C411 C410 C409 120.0 . . ?
C410 C411 C412 120.0 . . ?
C410 C411 C412 125(3) . 2_775 ?
C412 C411 C412 112(3) . 2_775 ?
C410 C411 C411 166(3) . 2_775 ?
C412 C411 C411 62(2) . 2_775 ?
C412 C411 C411 50.3(11) 2_775 2_775 ?
C413 C412 C411 120.0 . . ?
C413 C412 C411 163(2) . 2_775 ?
C411 C412 C411 68(2) . 2_775 ?
C412 C413 C408 120.0 . . ?
C416 C415 C420 120.0 . . ?
C416 C415 C421 120.0 . . ?
C420 C415 C421 120.0 . . ?
C415 C416 C417 120.0 . . ?
C415 C416 H416 120.0 . . ?
C417 C416 H416 120.0 . . ?
C416 C417 C418 120.0 . . ?
C416 C417 H417 120.0 . . ?
C418 C417 H417 120.0 . . ?
C419 C418 C417 120.0 . . ?
C419 C418 H418 120.0 . . ?
C417 C418 H418 120.0 . . ?
C418 C419 C420 120.0 . . ?
C418 C419 H419 120.0 . . ?
C420 C419 H419 120.0 . . ?
C419 C420 C415 120.0 . . ?
C419 C420 H420 120.0 . . ?
C415 C420 H420 120.0 . . ?
C415 C421 H42A 109.5 . . ?
C415 C421 H42B 109.5 . . ?
H42A C421 H42B 109.5 . . ?
C415 C421 H42C 109.5 . . ?
H42A C421 H42C 109.5 . . ?
H42B C421 H42C 109.5 . . ?
N44 C307 C308 169(3) . . ?
C423 C422 C427 120.0 . . ?
C423 C422 C428 120.0 . . ?
C427 C422 C428 120.0 . . ?
C424 C423 C422 120.0 . . ?
C424 C423 H423 120.0 . . ?
C422 C423 H423 120.0 . . ?
C423 C424 C425 120.0 . . ?
C423 C424 H424 120.0 . . ?
C425 C424 H424 120.0 . . ?
C426 C425 C424 120.0 . . ?
C426 C425 H425 120.0 . . ?
C424 C425 H425 120.0 . . ?
C425 C426 C427 120.0 . . ?
C425 C426 H426 120.0 . . ?
C427 C426 H426 120.0 . . ?
C426 C427 C422 120.0 . . ?
C426 C427 H427 120.0 . . ?
C422 C427 H427 120.0 . . ?
C422 C428 H42D 109.5 . . ?
C422 C428 H42E 109.5 . . ?
H42D C428 H42E 109.5 . . ?
C422 C428 H42F 109.5 . . ?
H42D C428 H42F 109.5 . . ?
H42E C428 H42F 109.5 . . ?
C430 C429 C434 120.0 . . ?
C430 C429 C435 120.0 . . ?
C434 C429 C435 120.0 . . ?
C429 C430 C431 120.0 . . ?
C429 C430 H430 120.0 . . ?
C431 C430 H430 120.0 . . ?
C432 C431 C430 120.0 . . ?
C432 C431 H431 120.0 . . ?
C430 C431 H431 120.0 . . ?
C431 C432 C433 120.0 . . ?
C431 C432 H432 120.0 . . ?
C433 C432 H432 120.0 . . ?
C434 C433 C432 120.0 . . ?
C434 C433 H433 120.0 . . ?
C432 C433 H433 120.0 . . ?
C433 C434 C429 120.0 . . ?
C433 C434 H434 120.0 . . ?
C429 C434 H434 120.0 . . ?
C429 C435 H43A 109.5 . . ?
C429 C435 H43B 109.5 . . ?
H43A C435 H43B 109.5 . . ?
C429 C435 H43C 109.5 . . ?
H43A C435 H43C 109.5 . . ?
H43B C435 H43C 109.5 . . ?
C437 C436 C441 120.0 . . ?
C437 C436 C442 120.0 . . ?
C441 C436 C442 120.0 . . ?
C436 C437 C438 120.0 . . ?
C436 C437 H437 120.0 . . ?
C438 C437 H437 120.0 . . ?
C439 C438 C437 120.0 . . ?
C439 C438 H438 120.0 . . ?
C437 C438 H438 120.0 . . ?
C438 C439 C440 120.0 . . ?
C438 C439 H439 120.0 . . ?
C440 C439 H439 120.0 . . ?
C441 C440 C439 120.0 . . ?
C441 C440 H440 120.0 . . ?
C439 C440 H440 120.0 . . ?
C440 C441 C436 120.0 . . ?
C440 C441 H441 120.0 . . ?
C436 C441 H441 120.0 . . ?
C436 C442 H44A 109.5 . . ?
C436 C442 H44B 109.5 . . ?
H44A C442 H44B 109.5 . . ?
C436 C442 H44C 109.5 . . ?
H44A C442 H44C 109.5 . . ?
H44B C442 H44C 109.5 . . ?
N48 C315 C316 168(3) . . ?
N49 C317 C318 170(4) . . ?
N52 C323 C324 167(3) . . ?

loop_
_geom_bond_atom_site_label_1
_geom_bond_atom_site_label_2
_geom_bond_distance
_geom_bond_site_symmetry_2
_geom_bond_publ_flag
C1 N1 1.334(11) . ?
C1 C2 1.372(13) . ?
C1 H1 0.9500 . ?
C2 C3 1.409(14) . ?
C2 H2 0.9500 . ?
C3 C4 1.360(14) . ?
C3 H3 0.9500 . ?
C4 C5 1.390(12) . ?
C4 H4 0.9500 . ?
C5 N1 1.353(10) . ?
C5 C6 1.422(12) . ?
C6 N2 1.272(10) . ?
C6 H6 0.9500 . ?
C7 N4 1.375(9) . ?
C7 C8 1.379(11) . ?
C7 N3 1.389(10) . ?
C8 C9 1.380(11) . ?
C8 H8 0.9500 . ?
C9 N5 1.344(9) . ?
C9 N6 1.373(10) . ?
C10 N5 1.323(10) . ?
C10 N4 1.337(10) . ?
C10 C11 1.490(10) . ?
C11 C16 1.366(13) . ?
C11 C12 1.390(12) . ?
C12 C13 1.370(14) . ?
C12 H12 0.9500 . ?
C13 C14 1.28(2) . ?
C13 H13 0.9500 . ?
C14 C15 1.45(2) . ?
C14 H14 0.9500 . ?
C15 C16 1.454(15) . ?
C15 H15 0.9500 . ?
C16 H16 0.9500 . ?
C17 N7 1.262(11) . ?
C17 C18 1.475(12) . ?
C17 H17 0.9500 . ?
C18 N8 1.355(11) . ?
C18 C19 1.357(13) . ?
C19 C20 1.396(15) . ?
C19 H19 0.9500 . ?
C20 C21 1.370(16) . ?
C20 H20 0.9500 . ?
C21 C22 1.366(14) . ?
C21 H21 0.9500 . ?
C22 N8 1.334(11) . ?
C22 H22 0.9500 . ?
C23 N3 1.452(9) . ?
C23 C24 1.531(11) . ?
C23 H23A 0.9900 . ?
C23 H23B 0.9900 . ?
C24 O1 1.210(9) . ?
C24 N9 1.334(10) . ?
C25 N9 1.464(10) . ?
C25 C26 1.518(13) . ?
C25 H25A 0.9900 . ?
C25 H25B 0.9900 . ?
C26 S1 1.820(10) . ?
C26 H26A 0.9900 . ?
C26 H26B 0.9900 . ?
C27 C40 1.500(16) . ?
C27 C34 1.554(14) . ?
C27 C28 1.566(13) . ?
C27 S1 1.854(9) . ?
C28 C29 1.380(15) . ?
C28 C33 1.410(13) . ?
C29 C30 1.399(16) . ?
C29 H29 0.9500 . ?
C30 C31 1.359(18) . ?
C30 H30 0.9500 . ?
C31 C32 1.376(18) . ?
C31 H31 0.9500 . ?
C32 C33 1.373(14) . ?
C32 H32 0.9500 . ?
C33 H33 0.9500 . ?
C34 C39 1.343(17) . ?
C34 C35 1.399(17) . ?
C35 C36 1.35(2) . ?
C35 H35 0.9500 . ?
C36 C37 1.45(4) . ?
C36 H36 0.9500 . ?
C37 C38 1.43(3) . ?
C37 H37 0.9500 . ?
C38 C39 1.41(2) . ?
C38 H38 0.9500 . ?
C39 H39 0.9500 . ?
C40 C45 1.368(16) . ?
C40 C41 1.383(16) . ?
C41 C42 1.438(19) . ?
C41 H41 0.9500 . ?
C42 C43 1.40(3) . ?
C42 H42 0.9500 . ?
C43 C44 1.37(3) . ?
C43 H43 0.9500 . ?
C44 C45 1.34(3) . ?
C44 H44 0.9500 . ?
C45 H45 0.9500 . ?
C46 N6 1.460(10) . ?
C46 C47 1.538(12) . ?
C46 H46A 0.9900 . ?
C46 H46B 0.9900 . ?
C47 O2 1.228(11) . ?
C47 N10 1.326(12) . ?
C48 N10 1.452(11) . ?
C48 C49 1.518(14) . ?
C48 H48A 0.9900 . ?
C48 H48B 0.9900 . ?
C49 S2 1.817(10) . ?
C49 H49A 0.9900 . ?
C49 H49B 0.9900 . ?
C50 C63 1.525(14) . ?
C50 C57 1.536(14) . ?
C50 C51 1.547(14) . ?
C50 S2 1.860(10) . ?
C51 C56 1.357(15) . ?
C51 C52 1.384(14) . ?
C52 C53 1.392(16) . ?
C52 H52 0.9500 . ?
C53 C54 1.345(17) . ?
C53 H53 0.9500 . ?
C54 C55 1.383(17) . ?
C54 H54 0.9500 . ?
C55 C56 1.375(16) . ?
C55 H55 0.9500 . ?
C56 H56 0.9500 . ?
C57 C62 1.372(16) . ?
C57 C58 1.382(15) . ?
C58 C59 1.408(18) . ?
C58 H58 0.9500 . ?
C59 C60 1.37(2) . ?
C59 H59 0.9500 . ?
C60 C61 1.37(2) . ?
C60 H60 0.9500 . ?
C61 C62 1.41(2) . ?
C61 H61 0.9500 . ?
C62 H62 0.9500 . ?
C63 C68 1.401(15) . ?
C63 C64 1.403(16) . ?
C64 C65 1.42(2) . ?
C64 H64 0.9500 . ?
C65 C66 1.32(2) . ?
C65 H65 0.9500 . ?
C66 C67 1.40(2) . ?
C66 H66 0.9500 . ?
C67 C68 1.358(16) . ?
C67 H67 0.9500 . ?
C68 H68 0.9500 . ?
C71 N11 1.334(11) . ?
C71 C72 1.403(12) . ?
C71 H71 0.9500 . ?
C72 C73 1.360(13) . ?
C72 H72 0.9500 . ?
C73 C74 1.394(12) . ?
C73 H73 0.9500 . ?
C74 C75 1.395(10) . ?
C74 H74 0.9500 . ?
C75 N11 1.333(10) . ?
C75 C76 1.459(11) . ?
C76 N12 1.277(9) . ?
C76 H76 0.9500 . ?
C77 N14 1.358(10) . ?
C77 C78 1.380(11) . ?
C77 N13 1.386(9) . ?
C78 C79 1.384(10) . ?
C78 H78 0.9500 . ?
C79 N15 1.363(9) . ?
C79 N16 1.396(10) . ?
C80 N14 1.329(9) . ?
C80 N15 1.330(9) . ?
C80 C81 1.504(10) . ?
C81 C86 1.360(13) . ?
C81 C82 1.393(12) . ?
C82 C83 1.399(14) . ?
C82 H82 0.9500 . ?
C83 C84 1.325(18) . ?
C83 H83 0.9500 . ?
C84 C85 1.374(18) . ?
C84 H84 0.9500 . ?
C85 C86 1.412(14) . ?
C85 H85 0.9500 . ?
C86 H86 0.9500 . ?
C87 N17 1.252(10) . ?
C87 C88 1.482(12) . ?
C87 H87 0.9500 . ?
C88 N18 1.357(12) . ?
C88 C89 1.401(13) . ?
C89 C90 1.395(16) . ?
C89 H89 0.9500 . ?
C90 C91 1.350(16) . ?
C90 H90 0.9500 . ?
C91 C92 1.348(14) . ?
C91 H91 0.9500 . ?
C92 N18 1.328(11) . ?
C92 H92 0.9500 . ?
C93 N13 1.451(9) . ?
C93 C94 1.513(12) . ?
C93 H93A 0.9900 . ?
C93 H93B 0.9900 . ?
C94 O3 1.218(9) . ?
C94 N19 1.337(10) . ?
C95 N19 1.456(11) . ?
C95 C96 1.540(12) . ?
C95 H95A 0.9900 . ?
C95 H95B 0.9900 . ?
C96 S3 1.795(8) . ?
C96 H96A 0.9900 . ?
C96 H96B 0.9900 . ?
C97 C110 1.520(13) . ?
C97 C104 1.522(14) . ?
C97 C98 1.528(13) . ?
C97 S3 1.873(9) . ?
C98 C99 1.378(14) . ?
C98 C103 1.395(15) . ?
C99 C100 1.421(16) . ?
C99 H99 0.9500 . ?
C100 C101 1.33(2) . ?
C100 H100 0.9500 . ?
C101 C102 1.38(2) . ?
C101 H101 0.9500 . ?
C102 C103 1.393(18) . ?
C102 H102 0.9500 . ?
C103 H103 0.9500 . ?
C104 C109 1.375(14) . ?
C104 C105 1.377(14) . ?
C105 C106 1.406(16) . ?
C105 H105 0.9500 . ?
C106 C107 1.380(17) . ?
C106 H106 0.9500 . ?
C107 C108 1.358(18) . ?
C107 H107 0.9500 . ?
C108 C109 1.369(16) . ?
C108 H108 0.9500 . ?
C109 H109 0.9500 . ?
C110 C115 1.399(15) . ?
C110 C111 1.400(15) . ?
C111 C112 1.414(19) . ?
C111 H111 0.9500 . ?
C112 C113 1.39(2) . ?
C112 H112 0.9500 . ?
C113 C114 1.347(18) . ?
C113 H113 0.9500 . ?
C114 C115 1.391(14) . ?
C114 H114 0.9500 . ?
C115 H115 0.9500 . ?
C116 N16 1.454(10) . ?
C116 C117 1.520(13) . ?
C116 H11A 0.9900 . ?
C116 H11B 0.9900 . ?
C117 O4 1.236(11) . ?
C117 N20 1.293(11) . ?
C118 C119 1.464(15) . ?
C118 N20 1.486(13) . ?
C118 H11C 0.9900 . ?
C118 H11D 0.9900 . ?
C119 S4 1.810(13) . ?
C119 H11E 0.9900 . ?
C119 H11F 0.9900 . ?
C120 C133 1.53(2) . ?
C120 C127 1.537(19) . ?
C120 C121 1.563(19) . ?
C120 S4 1.875(16) . ?
C121 C122 1.35(2) . ?
C121 C126 1.402(18) . ?
C122 C123 1.38(2) . ?
C122 H122 0.9500 . ?
C123 C124 1.32(2) . ?
C123 H123 0.9500 . ?
C124 C125 1.375(19) . ?
C124 H124 0.9500 . ?
C125 C126 1.373(18) . ?
C125 H125 0.9500 . ?
C126 H126 0.9500 . ?
C127 C128 1.34(2) . ?
C127 C132 1.45(2) . ?
C128 C129 1.39(2) . ?
C128 H128 0.9500 . ?
C129 C130 1.38(2) . ?
C129 H129 0.9500 . ?
C130 C131 1.36(3) . ?
C130 H130 0.9500 . ?
C131 C132 1.41(2) . ?
C131 H131 0.9500 . ?
C132 H132 0.9500 . ?
C133 C138 1.39(2) . ?
C133 C134 1.43(2) . ?
C134 C135 1.38(2) . ?
C134 H134 0.9500 . ?
C135 C136 1.45(3) . ?
C135 H135 0.9500 . ?
C136 C137 1.36(3) . ?
C136 H136 0.9500 . ?
C137 C138 1.38(2) . ?
C137 H137 0.9500 . ?
C138 H138 0.9500 . ?
C141 N21 1.305(11) . ?
C141 C142 1.419(12) . ?
C141 H141 0.9500 . ?
C142 C143 1.365(14) . ?
C142 H142 0.9500 . ?
C143 C144 1.374(14) . ?
C143 H143 0.9500 . ?
C144 C145 1.367(11) . ?
C144 H144 0.9500 . ?
C145 N21 1.369(10) . ?
C145 C146 1.449(12) . ?
C146 N22 1.289(10) . ?
C146 H146 0.9500 . ?
C147 N24 1.366(9) . ?
C147 N23 1.381(9) . ?
C147 C148 1.391(11) . ?
C148 C149 1.385(10) . ?
C148 H148 0.9500 . ?
C149 N25 1.354(10) . ?
C149 N26 1.366(10) . ?
C150 N25 1.342(10) . ?
C150 N24 1.357(9) . ?
C150 C151 1.492(11) . ?
C151 C152 1.379(12) . ?
C151 C156 1.384(14) . ?
C152 C153 1.407(15) . ?
C152 H152 0.9500 . ?
C153 C154 1.33(2) . ?
C153 H153 0.9500 . ?
C154 C155 1.38(2) . ?
C154 H154 0.9500 . ?
C155 C156 1.374(15) . ?
C155 H155 0.9500 . ?
C156 H156 0.9500 . ?
C157 N27 1.266(10) . ?
C157 C158 1.475(12) . ?
C157 H157 0.9500 . ?
C158 N28 1.338(11) . ?
C158 C159 1.387(13) . ?
C159 C160 1.398(15) . ?
C159 H159 0.9500 . ?
C160 C161 1.364(16) . ?
C160 H160 0.9500 . ?
C161 C162 1.382(14) . ?
C161 H161 0.9500 . ?
C162 N28 1.332(11) . ?
C162 H162 0.9500 . ?
C163 N23 1.455(9) . ?
C163 C164 1.547(12) . ?
C163 H16A 0.9900 . ?
C163 H16B 0.9900 . ?
C164 O5 1.203(10) . ?
C164 N29 1.332(10) . ?
C165 N29 1.457(10) . ?
C165 C166 1.503(13) . ?
C165 H16C 0.9900 . ?
C165 H16D 0.9900 . ?
C166 S5 1.813(11) . ?
C166 H16E 0.9900 . ?
C166 H16F 0.9900 . ?
C167 C180 1.516(14) . ?
C167 C168 1.524(13) . ?
C167 C174 1.550(15) . ?
C167 S5 1.866(10) . ?
C168 C169 1.381(14) . ?
C168 C173 1.389(14) . ?
C169 C170 1.403(18) . ?
C169 H169 0.9500 . ?
C170 C171 1.40(2) . ?
C170 H170 0.9500 . ?
C171 C172 1.363(19) . ?
C171 H171 0.9500 . ?
C172 C173 1.379(16) . ?
C172 H172 0.9500 . ?
C173 H173 0.9500 . ?
C174 C179 1.346(16) . ?
C174 C175 1.393(16) . ?
C175 C176 1.38(2) . ?
C175 H175 0.9500 . ?
C176 C177 1.34(2) . ?
C176 H176 0.9500 . ?
C177 C178 1.38(2) . ?
C177 H177 0.9500 . ?
C178 C179 1.392(19) . ?
C178 H178 0.9500 . ?
C179 H179 0.9500 . ?
C180 C185 1.377(16) . ?
C180 C181 1.396(15) . ?
C181 C182 1.349(18) . ?
C181 H181 0.9500 . ?
C182 C183 1.40(2) . ?
C182 H182 0.9500 . ?
C183 C184 1.38(2) . ?
C183 H183 0.9500 . ?
C184 C185 1.399(17) . ?
C184 H184 0.9500 . ?
C185 H185 0.9500 . ?
C186 N26 1.456(10) . ?
C186 C187 1.546(12) . ?
C186 H18A 0.9900 . ?
C186 H18B 0.9900 . ?
C187 O6 1.204(10) . ?
C187 N30 1.325(11) . ?
C188 N30 1.453(12) . ?
C188 C189 1.489(15) . ?
C188 H18C 0.9900 . ?
C188 H18D 0.9900 . ?
C189 S6 1.811(12) . ?
C189 H18E 0.9900 . ?
C189 H18F 0.9900 . ?
C190 C191 1.440(19) . ?
C190 C197 1.477(18) . ?
C190 C203 1.53(2) . ?
C190 S6 1.908(15) . ?
C191 C192 1.36(2) . ?
C191 C196 1.422(19) . ?
C192 C193 1.35(2) . ?
C192 H192 0.9500 . ?
C193 C194 1.42(3) . ?
C193 H193 0.9500 . ?
C194 C195 1.37(3) . ?
C194 H194 0.9500 . ?
C195 C196 1.34(2) . ?
C195 H195 0.9500 . ?
C196 H196 0.9500 . ?
C197 C198 1.360(18) . ?
C197 C202 1.461(19) . ?
C198 C199 1.36(2) . ?
C198 H198 0.9500 . ?
C199 C200 1.37(2) . ?
C199 H199 0.9500 . ?
C200 C201 1.343(18) . ?
C200 H200 0.9500 . ?
C201 C202 1.431(17) . ?
C201 H201 0.9500 . ?
C202 H202 0.9500 . ?
C203 C204 1.39(2) . ?
C203 C208 1.42(2) . ?
C204 C205 1.51(2) . ?
C204 H204 0.9500 . ?
C205 C206 1.35(3) . ?
C205 H205 0.9500 . ?
C206 C207 1.38(3) . ?
C206 H206 0.9500 . ?
C207 C208 1.41(2) . ?
C207 H207 0.9500 . ?
C208 H208 0.9500 . ?
C211 N31 1.324(14) . ?
C211 C212 1.411(17) . ?
C211 H211 0.9500 . ?
C212 C213 1.40(2) . ?
C212 H212 0.9500 . ?
C213 C214 1.343(18) . ?
C213 H213 0.9500 . ?
C214 C215 1.410(14) . ?
C214 H214 0.9500 . ?
C215 N31 1.362(12) . ?
C215 C216 1.416(14) . ?
C216 N32 1.278(10) . ?
C216 H216 0.9500 . ?
C217 N34 1.341(10) . ?
C217 C218 1.373(12) . ?
C217 N33 1.399(10) . ?
C218 C219 1.393(11) . ?
C218 H218 0.9500 . ?
C219 N35 1.366(10) . ?
C219 N36 1.380(11) . ?
C220 N35 1.329(10) . ?
C220 N34 1.334(10) . ?
C220 C221 1.499(11) . ?
C221 C226 1.364(14) . ?
C221 C222 1.403(13) . ?
C222 C223 1.394(17) . ?
C222 H222 0.9500 . ?
C223 C224 1.31(3) . ?
C223 H223 0.9500 . ?
C224 C225 1.38(3) . ?
C224 H224 0.9500 . ?
C225 C226 1.441(19) . ?
C225 H225 0.9500 . ?
C226 H226 0.9500 . ?
C227 N37 1.259(11) . ?
C227 C228 1.475(13) . ?
C227 H227 0.9500 . ?
C228 N38 1.345(11) . ?
C228 C229 1.360(14) . ?
C229 C230 1.389(16) . ?
C229 H229 0.9500 . ?
C230 C231 1.343(16) . ?
C230 H230 0.9500 . ?
C231 C232 1.398(15) . ?
C231 H231 0.9500 . ?
C232 N38 1.323(11) . ?
C232 H232 0.9500 . ?
C233 N33 1.463(9) . ?
C233 C234 1.542(11) . ?
C233 H23C 0.9900 . ?
C233 H23D 0.9900 . ?
C234 O7 1.212(11) . ?
C234 N39 1.328(11) . ?
C235 N39 1.463(10) . ?
C235 C236 1.508(14) . ?
C235 H23E 0.9900 . ?
C235 H23F 0.9900 . ?
C236 S7 1.807(9) . ?
C236 H23G 0.9900 . ?
C236 H23H 0.9900 . ?
C237 C244 1.457(17) . ?
C237 C238 1.543(15) . ?
C237 C250 1.565(16) . ?
C237 S7 1.871(11) . ?
C238 C239 1.381(18) . ?
C238 C243 1.396(17) . ?
C239 C240 1.35(2) . ?
C239 H239 0.9500 . ?
C240 C241 1.32(3) . ?
C240 H240 0.9500 . ?
C241 C242 1.36(3) . ?
C241 H241 0.9500 . ?
C242 C243 1.375(17) . ?
C242 H242 0.9500 . ?
C243 H243 0.9500 . ?
C244 C249 1.398(18) . ?
C244 C245 1.420(19) . ?
C245 C246 1.42(3) . ?
C245 H245 0.9500 . ?
C246 C247 1.30(3) . ?
C246 H246 0.9500 . ?
C247 C248 1.41(3) . ?
C247 H247 0.9500 . ?
C248 C249 1.397(19) . ?
C248 H248 0.9500 . ?
C249 H249 0.9500 . ?
C250 C251 1.38(2) . ?
C250 C255 1.394(18) . ?
C251 C252 1.39(2) . ?
C251 H251 0.9500 . ?
C252 C253 1.39(3) . ?
C252 H252 0.9500 . ?
C253 C254 1.37(3) . ?
C253 H253 0.9500 . ?
C254 C255 1.382(19) . ?
C254 H254 0.9500 . ?
C255 H255 0.9500 . ?
C256 N36 1.463(10) . ?
C256 C257 1.503(13) . ?
C256 H25C 0.9900 . ?
C256 H25D 0.9900 . ?
C257 O8 1.220(11) . ?
C257 N40 1.335(12) . ?
C258 N40 1.448(13) . ?
C258 C259 1.531(15) . ?
C258 H25E 0.9900 . ?
C258 H25F 0.9900 . ?
C259 S8 1.804(11) . ?
C259 H25G 0.9900 . ?
C259 H25H 0.9900 . ?
C260 C261 1.517(18) . ?
C260 C267 1.522(17) . ?
C260 C273 1.525(18) . ?
C260 S8 1.876(14) . ?
C261 C266 1.321(18) . ?
C261 C262 1.430(17) . ?
C262 C263 1.351(17) . ?
C262 H262 0.9500 . ?
C263 C264 1.47(2) . ?
C263 H263 0.9500 . ?
C264 C265 1.40(2) . ?
C264 H264 0.9500 . ?
C265 C266 1.40(2) . ?
C265 H265 0.9500 . ?
C266 H266 0.9500 . ?
C267 C272 1.375(19) . ?
C267 C268 1.384(19) . ?
C268 C269 1.364(19) . ?
C268 H268 0.9500 . ?
C269 C270 1.36(3) . ?
C269 H269 0.9500 . ?
C270 C271 1.36(3) . ?
C270 H270 0.9500 . ?
C271 C272 1.39(2) . ?
C271 H271 0.9500 . ?
C272 H272 0.9500 . ?
C273 C278 1.301(18) . ?
C273 C274 1.465(19) . ?
C274 C275 1.33(2) . ?
C274 H274 0.9500 . ?
C275 C276 1.30(3) . ?
C275 H275 0.9500 . ?
C276 C277 1.37(3) . ?
C276 H276 0.9500 . ?
C277 C278 1.43(2) . ?
C277 H277 0.9500 . ?
C278 H278 0.9500 . ?
N1 Cu1 2.062(7) . ?
N2 N3 1.354(9) . ?
N2 Cu1 1.968(6) . ?
N4 Cu1 2.123(6) . ?
N5 Cu2 2.331(6) . ?
N6 N7 1.378(9) . ?
N7 Cu2 2.032(7) . ?
N8 Cu2 2.247(7) . ?
N9 H9 0.8800 . ?
N10 H10 0.8800 . ?
N11 Cu1 2.265(6) . ?
N12 N13 1.361(9) . ?
N12 Cu1 2.050(6) . ?
N14 Cu1 2.311(6) . ?
N15 Cu3 2.127(6) . ?
N16 N17 1.353(9) . ?
N17 Cu3 1.972(7) . ?
N18 Cu3 2.048(7) . ?
N19 H19A 0.8800 . ?
N20 H20A 0.8800 . ?
N21 Cu2 2.083(6) . ?
N22 N23 1.357(9) . ?
N22 Cu2 1.959(6) . ?
N24 Cu2 2.116(6) . ?
N25 Cu4 2.289(6) . ?
N26 N27 1.372(9) . ?
N27 Cu4 2.047(7) . ?
N28 Cu4 2.280(7) . ?
N29 H29A 0.8800 . ?
N30 H30X 0.8800 . ?
N31 Cu3 2.272(8) . ?
N32 N33 1.374(10) . ?
N32 Cu3 2.051(7) . ?
N34 Cu3 2.330(7) . ?
N35 Cu4 2.102(7) . ?
N36 N37 1.359(9) . ?
N37 Cu4 1.975(7) . ?
N38 Cu4 2.064(7) . ?
N39 H39A 0.8800 . ?
N40 H40 0.8800 . ?
F1 B1 1.377(14) . ?
F2 B1 1.331(13) . ?
F3 B1 1.324(17) . ?
F4 B1 1.327(18) . ?
F5 B2 1.408(17) . ?
F6 B2 1.279(16) . ?
F7 B2 1.313(15) . ?
F8 B2 1.404(19) . ?
F9 B3 1.26(2) . ?
F10 B3 1.36(3) . ?
F10 F11 1.75(4) . ?
F11 B3 1.22(2) . ?
F12 B3 1.301(18) . ?
F13 B4 1.364(18) . ?
F14 B4 1.47(3) . ?
F15 B4 1.34(2) . ?
F16 B4 1.28(2) . ?
F17 B5 1.408(17) . ?
F18 B5 1.280(17) . ?
F19 B5 1.319(16) . ?
F20 B5 1.27(2) . ?
F21 B6 1.296(16) . ?
F22 B6 1.353(15) . ?
F23 B6 1.29(2) . ?
F24 B6 1.218(18) . ?
F25 B7 1.336(18) . ?
F26 B7 1.334(18) . ?
F27 B7 1.334(18) . ?
F28 B7 1.335(18) . ?
F29 B8 1.37(4) . ?
F30 B8 1.31(3) . ?
F31 B8 1.23(3) . ?
F32 B8 1.35(2) . ?
C301 N41 1.13(2) . ?
C301 C302 1.47(2) . ?
C302 H30A 0.9800 . ?
C302 H30B 0.9800 . ?
C302 H30C 0.9800 . ?
C303 N42 1.16(2) . ?
C303 C304 1.33(3) . ?
C304 H30D 0.9800 . ?
C304 H30E 0.9800 . ?
C304 H30F 0.9800 . ?
C305 N43 1.15(5) . ?
C305 C306 1.53(5) . ?
C309 N45 1.14(5) . ?
C309 C310 1.52(5) . ?
C311 N46 1.15(5) . ?
C311 C312 1.53(5) . ?
C313 N47 1.15(5) . ?
C313 C314 1.52(5) . ?
N50 C319 1.15(5) . ?
C319 C320 1.53(5) . ?
C401 C402 1.3900 . ?
C401 C406 1.3900 . ?
C401 H401 0.9500 . ?
C402 C403 1.3900 . ?
C402 C407 1.53(3) . ?
C403 C404 1.3900 . ?
C403 H403 0.9500 . ?
C404 C405 1.3900 . ?
C404 H404 0.9500 . ?
C405 C406 1.3900 . ?
C405 H405 0.9500 . ?
C406 H406 0.9500 . ?
C407 H40A 0.9800 . ?
C407 H40B 0.9800 . ?
C407 H40C 0.9800 . ?
C408 C409 1.3900 . ?
C408 C413 1.3900 . ?
C408 C414 1.54(4) . ?
C409 C410 1.3900 . ?
C410 C411 1.3900 . ?
C411 C412 1.3900 . ?
C411 C412 1.59(3) 2_775 ?
C411 C411 1.67(4) 2_775 ?
C412 C413 1.3900 . ?
C412 C411 1.59(4) 2_775 ?
C415 C416 1.3900 . ?
C415 C420 1.3900 . ?
C415 C421 1.54(3) . ?
C416 C417 1.3900 . ?
C416 H416 0.9500 . ?
C417 C418 1.3900 . ?
C417 H417 0.9500 . ?
C418 C419 1.3900 . ?
C418 H418 0.9500 . ?
C419 C420 1.3900 . ?
C419 H419 0.9500 . ?
C420 H420 0.9500 . ?
C421 H42A 0.9800 . ?
C421 H42B 0.9800 . ?
C421 H42C 0.9800 . ?
C307 N44 1.14(5) . ?
C307 C308 1.53(5) . ?
C422 C423 1.3900 . ?
C422 C427 1.3900 . ?
C422 C428 1.53(3) . ?
C423 C424 1.3900 . ?
C423 H423 0.9500 . ?
C424 C425 1.3900 . ?
C424 H424 0.9500 . ?
C425 C426 1.3900 . ?
C425 H425 0.9500 . ?
C426 C427 1.3900 . ?
C426 H426 0.9500 . ?
C427 H427 0.9500 . ?
C428 H42D 0.9800 . ?
C428 H42E 0.9800 . ?
C428 H42F 0.9800 . ?
C429 C430 1.3900 . ?
C429 C434 1.3900 . ?
C429 C435 1.54(3) . ?
C430 C431 1.3900 . ?
C430 H430 0.9500 . ?
C431 C432 1.3900 . ?
C431 H431 0.9500 . ?
C432 C433 1.3900 . ?
C432 H432 0.9500 . ?
C433 C434 1.3900 . ?
C433 H433 0.9500 . ?
C434 H434 0.9500 . ?
C435 H43A 0.9800 . ?
C435 H43B 0.9800 . ?
C435 H43C 0.9800 . ?
C436 C437 1.3900 . ?
C436 C441 1.3900 . ?
C436 C442 1.54(3) . ?
C437 C438 1.3900 . ?
C437 H437 0.9500 . ?
C438 C439 1.3900 . ?
C438 H438 0.9500 . ?
C439 C440 1.3900 . ?
C439 H439 0.9500 . ?
C440 C441 1.3900 . ?
C440 H440 0.9500 . ?
C441 H441 0.9500 . ?
C442 H44A 0.9800 . ?
C442 H44B 0.9800 . ?
C442 H44C 0.9800 . ?
N48 C315 1.14(5) . ?
C315 C316 1.52(5) . ?
N49 C317 1.14(5) . ?
C317 C318 1.52(5) . ?
N52 C323 1.15(5) . ?
C324 C323 1.52(5) . ?
